data_1574748
loop_
_publ_author_name
'Brown, Stephen E.'
'Pike, Sebastian D.'

_publ_section_title
;
 Photoabsorption of 1--2 nm molecular Ce-oxo nanoclusters versus ceria:
 intervalence charge transfer but no size effects
;
_journal_issue 25
_journal_name_full 'Chemical Science'
_journal_page_first 11659
_journal_page_last 11668
_journal_paper_doi 10.1039/D5SC00905G
_journal_volume 16
_journal_year 2025
_chemical_formula_moiety 'C340 H254 Ce24 F30 N26 O96'
_chemical_formula_sum 'C340 H254 Ce24 F30 N26 O96'
_chemical_formula_weight 10172.70
_chemical_melting_point ?
_chemical_name_systematic '[Ce24O28(OH)8(OOCC6H4(4-F))30(py)4]2(py)12'
_space_group_IT_number 2
_space_group_name_Hall '-P 1'
_space_group_name_H-M_alt 'P -1'
_symmetry_cell_setting triclinic
_symmetry_space_group_name_H-M 'P -1'
_atom_sites_solution_hydrogens difmap
_atom_sites_solution_primary other
_audit_creation_date 2025-01-15
_audit_creation_method CRYSTALS_ver_14.61_build_6999
_audit_update_record
;
2025-01-21 deposited with the CCDC.	2025-05-28 downloaded from the CCDC.
;
_cell_angle_alpha 63.3967(11)
_cell_angle_beta 73.8571(11)
_cell_angle_gamma 62.0940(12)
_cell_formula_units_Z 1
_cell_length_a 20.8735(2)
_cell_length_b 21.7898(2)
_cell_length_c 23.7135(3)
_cell_measurement_reflns_used 124830
_cell_measurement_temperature 100
_cell_measurement_theta_max 31
_cell_measurement_theta_min 2
_cell_volume 8490.27(19)
_computing_cell_refinement
; 
 CrysAlisPro (Rigaku Oxford Diffraction, 2017) 
;
_computing_data_collection 'SuperNova, (Oxford Diffraction, 2010)'
_computing_data_reduction
; 
 CrysAlisPro (Rigaku Oxford Diffraction, 2017) 
;
_computing_molecular_graphics 'CAMERON (Watkin et al., 1996)'
_computing_publication_material 'CRYSTALS (Betteridge et al., 2003)'
_computing_structure_refinement 'CRYSTALS (Betteridge et al., 2003)'
_computing_structure_solution 'Superflip (Palatinus & Chapuis, 2007)'
_diffrn_ambient_temperature 100
_diffrn_measured_fraction_theta_full 0.957
_diffrn_measured_fraction_theta_max 0.826
_diffrn_measurement_device Area
_diffrn_measurement_device_type 'Oxford Diffraction SuperNova'
_diffrn_measurement_method \w
_diffrn_radiation_monochromator 'focussing mirrors'
_diffrn_radiation_type 'Mo K\a'
_diffrn_radiation_wavelength 0.71073
_diffrn_reflns_av_R_equivalents 0.032
_diffrn_reflns_av_unetI/netI 0.026
_diffrn_reflns_limit_h_max 29
_diffrn_reflns_limit_h_min -30
_diffrn_reflns_limit_k_max 27
_diffrn_reflns_limit_k_min -31
_diffrn_reflns_limit_l_max 34
_diffrn_reflns_limit_l_min -32
_diffrn_reflns_number 225965
_diffrn_reflns_theta_full 25.101
_diffrn_reflns_theta_max 30.988
_diffrn_reflns_theta_min 1.747
_diffrn_standards_number 0
_exptl_absorpt_coefficient_mu 3.247
_exptl_absorpt_correction_T_max 0.71
_exptl_absorpt_correction_T_min 0.38
_exptl_absorpt_correction_type multi-scan
_exptl_absorpt_process_details
; 
 CrysAlisPro (Rigaku Oxford Diffraction, 2017) 
;
_exptl_crystal_colour 'yellow brown'
_exptl_crystal_density_diffrn 1.989
_exptl_crystal_density_meas ?
_exptl_crystal_density_method 'not measured'
_exptl_crystal_description prism
_exptl_crystal_F_000 4906.000
_exptl_crystal_size_max 0.282
_exptl_crystal_size_mid 0.119
_exptl_crystal_size_min 0.106
_refine_diff_density_max 4.14
_refine_diff_density_min -2.25
_refine_ls_extinction_method None
_refine_ls_goodness_of_fit_ref 1.0426
_refine_ls_hydrogen_treatment constr
_refine_ls_matrix_type full
_refine_ls_number_parameters 2463
_refine_ls_number_reflns 44645
_refine_ls_number_restraints 639
_refine_ls_R_factor_all 0.0537
_refine_ls_R_factor_gt 0.0388
_refine_ls_shift/su_max 0.0348709
_refine_ls_shift/su_mean 0.0003500
_refine_ls_structure_factor_coef Fsqd
_refine_ls_weighting_details
;
 Method= Modified Sheldrick 
 w=1/[\s^2^(F^2^) + ( 0.05P)^2^ +74.20P] 
 ,where P=(max(Fo^2^,0) + 2Fc^2^)/3 
;
_refine_ls_weighting_scheme calc
_refine_ls_wR_factor_all 0.1209
_refine_ls_wR_factor_gt 0.1009
_refine_ls_wR_factor_ref 0.1209
_reflns_limit_h_max 30
_reflns_limit_h_min -28
_reflns_limit_k_max 31
_reflns_limit_k_min -26
_reflns_limit_l_max 34
_reflns_limit_l_min 0
_reflns_number_gt 36189
_reflns_number_total 44650
_reflns_threshold_expression I>2.0\s(I)
_oxford_diffrn_Wilson_B_factor 1.15
_oxford_diffrn_Wilson_scale 20.21
_oxford_refine_ls_r_factor_ref 0.0537
_oxford_refine_ls_scale 0.23285(7)
_oxford_reflns_number_all 44645
_oxford_structure_analysis_title 'olve\sb3.13_mo_mfba.cif_od At 10:10 on 13/12'
_cod_data_source_file d5sc00905g2.cif
_cod_data_source_block ce24Ph3F
_cod_depositor_comments
;
The following automatic conversions were performed:

data item '_chemical_melting_point' value 'not measured' was changed
to '?' -- the value is undefined or not given.

data item '_exptl_crystal_density_meas' value 'not measured' was
changed to '?' -- the value is perceived as not measured.

Automatic conversion script
Id: cif_fix_values 8170 2020-07-09 18:12:32Z antanas 

 Adding full bibliography for 1574748--1574755.cif.
;
_cod_original_sg_symbol_H-M 'P -1 '
_cod_database_code 1574748
_oxford_refine_reflns_threshold_expression_ref I>-3.0\s(I)

loop_
_symmetry_equiv_pos_as_xyz
x,y,z
-x,-y,-z

loop_
_atom_site_label
_atom_site_type_symbol
_atom_site_fract_x
_atom_site_fract_y
_atom_site_fract_z
_atom_site_U_iso_or_equiv
_atom_site_occupancy
_atom_site_adp_type
_atom_site_refinement_flags_posn
_atom_site_refinement_flags_adp
_atom_site_refinement_flags_occupancy
_atom_site_disorder_assembly
_atom_site_disorder_group
_atom_site_attached_hydrogens
N121 N 0.2242(12) 1.1260(11) 0.1392(7) 0.3925 1.0000 Uani D . . . . .
C122 C 0.1548(17) 1.1245(13) 0.1488(7) 0.3813 1.0000 Uani D . . . . .
C123 C 0.1015(10) 1.1919(18) 0.1186(10) 0.3755 1.0000 Uani D . . . . .
C124 C 0.1185(13) 1.2612(11) 0.0775(8) 0.3840 1.0000 Uani D . . . . .
C125 C 0.1966(16) 1.2520(13) 0.0713(7) 0.3878 1.0000 Uani D . . . . .
C126 C 0.2495(9) 1.1845(18) 0.1022(10) 0.3943 1.0000 Uani D . . . . .
Ce1 Ce -0.408718(13) 1.486237(14) 0.287436(12) 0.0162 1.0000 Uani . . . . . .
Ce2 Ce -0.472115(14) 1.692615(14) 0.241277(12) 0.0179 1.0000 Uani . . . . . .
Ce3 Ce -0.351881(13) 1.644823(14) 0.358586(12) 0.0159 1.0000 Uani . . . . . .
Ce4 Ce -0.292351(13) 1.437808(13) 0.408157(12) 0.0153 1.0000 Uani . . . . . .
Ce5 Ce -0.430030(12) 1.353117(13) 0.456248(11) 0.0134 1.0000 Uani . . . . . .
Ce6 Ce -0.308522(13) 1.318802(13) 0.568363(12) 0.0148 1.0000 Uani . . . . . .
Ce7 Ce -0.369356(12) 1.524708(13) 0.532430(11) 0.0138 1.0000 Uani . . . . . .
Ce8 Ce -0.567627(14) 1.265131(14) 0.523190(12) 0.0172 1.0000 Uani . . . . . .
Ce9 Ce -0.612095(13) 1.609256(14) 0.299688(12) 0.0161 1.0000 Uani . . . . . .
Ce10 Ce -0.545805(14) 1.406692(14) 0.331954(12) 0.0172 1.0000 Uani . . . . . .
Ce11 Ce -0.491162(12) 1.563746(12) 0.414664(10) 0.0113 1.0000 Uani . . . . . .
Ce12 Ce -0.557121(13) 1.769263(13) 0.370185(12) 0.0154 1.0000 Uani . . . . . .
O13 O -0.67461(19) 1.87759(19) 0.31519(17) 0.0244 1.0000 Uani . . . . . .
C14 C -0.7135(3) 1.8648(3) 0.3658(2) 0.0214 1.0000 Uani . . . . . .
O15 O -0.31069(17) 1.19877(17) 0.58734(16) 0.0197 1.0000 Uani . . . . . .
C16 C -0.7860(2) 1.9220(3) 0.3764(3) 0.0239 1.0000 Uani . . . . . .
C17 C -0.8104(3) 1.9931(3) 0.3289(3) 0.0363 1.0000 Uani . . . . . .
C18 C -0.8774(4) 2.0467(3) 0.3403(4) 0.0498 1.0000 Uani . . . . . .
C19 C -0.9188(3) 2.0314(4) 0.3971(4) 0.0508 1.0000 Uani . . . . . .
C20 C -0.8928(3) 1.9614(4) 0.4432(4) 0.0428 1.0000 Uani . . . . . .
C21 C -0.8265(3) 1.9059(3) 0.4344(3) 0.0309 1.0000 Uani . . . . . .
F22 F -0.9281(4) 1.9432(5) 0.5045(4) 0.0608 0.576(12) Uani . . P 1 2 .
F23 F -0.8976(5) 2.1184(5) 0.2918(6) 0.0643 0.424(12) Uani . . P 1 1 .
O24 O -0.18335(17) 1.26556(19) 0.53095(17) 0.0226 1.0000 Uani . . . . . .
C25 C -0.1475(2) 1.2831(3) 0.4782(2) 0.0219 1.0000 Uani . . . . . .
O26 O -0.17336(17) 1.33923(19) 0.42864(17) 0.0231 1.0000 Uani . . . . . .
C27 C -0.0681(3) 1.2337(3) 0.4734(3) 0.0265 1.0000 Uani . . . . . .
C28 C -0.0351(3) 1.1757(3) 0.5274(3) 0.0379 1.0000 Uani . . . . . .
C29 C 0.0384(4) 1.1323(4) 0.5220(4) 0.0540 1.0000 Uani D . . . . .
C30 C 0.0796(3) 1.1437(4) 0.4653(4) 0.0542 1.0000 Uani . . . . . .
C31 C 0.0461(3) 1.2014(4) 0.4128(4) 0.0485 1.0000 Uani . . . . . .
C32 C -0.0270(3) 1.2473(3) 0.4158(3) 0.0353 1.0000 Uani . . . . . .
F33 F 0.0836(4) 1.2117(5) 0.3552(4) 0.0732 0.614(11) Uani . . P 1 3 .
F34 F 0.0683(6) 1.0719(7) 0.5737(7) 0.0755 0.386(11) Uani D . P 1 4 .
O35 O -0.28251(18) 1.39640(18) 0.32261(16) 0.0215 1.0000 Uani . . . . . .
C36 C -0.2516(3) 1.4141(3) 0.2658(2) 0.0232 1.0000 Uani . . . . . .
O37 O -0.28449(19) 1.4744(2) 0.22327(17) 0.0256 1.0000 Uani . . . . . .
C38 C -0.1787(3) 1.3599(3) 0.2504(3) 0.0314 1.0000 Uani . . . . . .
C39 C -0.1496(4) 1.3749(4) 0.1886(4) 0.0528 1.0000 Uani . . . . . .
C40 C -0.0830(5) 1.3221(5) 0.1744(5) 0.0712 1.0000 Uani . . . . . .
C41 C -0.0474(4) 1.2565(6) 0.2213(5) 0.0755 1.0000 Uani . . . . . .
C42 C -0.1439(3) 1.2933(4) 0.2987(3) 0.0436 1.0000 Uani . . . . . .
F43 F -0.0483(5) 1.1749(4) 0.3308(4) 0.0887 0.664(13) Uani . . P 1 5 .
F44 F -0.0598(9) 1.3400(11) 0.1092(8) 0.0961 0.336(13) Uani . . P 1 6 .
O45 O -0.42067(19) 1.5898(2) 0.18836(16) 0.0245 1.0000 Uani . . . . . .
C46 C -0.3942(3) 1.6315(3) 0.1409(2) 0.0273 1.0000 Uani . . . . . .
O47 O -0.3913(3) 1.6869(3) 0.14154(19) 0.0397 1.0000 Uani . . . . . .
C48 C -0.3689(3) 1.6157(3) 0.0806(2) 0.0318 1.0000 Uani . . . . . .
C49 C -0.3566(3) 1.5470(3) 0.0819(3) 0.0335 1.0000 Uani . . . . . .
C50 C -0.3352(5) 1.5360(4) 0.0253(3) 0.0504 1.0000 Uani . . . . . .
C51 C -0.3264(6) 1.5907(4) -0.0311(3) 0.0678 1.0000 Uani . . . . . .
C52 C -0.3387(6) 1.6585(4) -0.0304(3) 0.0653 1.0000 Uani . . . . . .
C53 C -0.3600(4) 1.6717(4) 0.0247(3) 0.0443 1.0000 Uani . . . . . .
F54 F -0.3327(9) 1.7138(6) -0.0838(4) 0.0857 0.459(12) Uani . . P 1 8 .
F55 F -0.3237(6) 1.4697(4) 0.0267(4) 0.0659 0.541(12) Uani . . P 1 7 .
O56 O -0.5210(3) 1.8266(2) 0.1625(2) 0.0403 1.0000 Uani . . . . . .
C57 C -0.5338(3) 1.8590(3) 0.1990(2) 0.0266 1.0000 Uani . . . . . .
O58 O -0.52887(19) 1.82222(19) 0.25851(17) 0.0250 1.0000 Uani . . . . . .
C59 C -0.5529(4) 1.9413(3) 0.1723(3) 0.0351 1.0000 Uani . . . . . .
C60 C -0.5800(3) 1.9808(3) 0.2126(3) 0.0357 1.0000 Uani . . . . . .
C61 C -0.5932(5) 2.0564(4) 0.1859(3) 0.0511 1.0000 Uani . . . . . .
C62 C -0.5796(6) 2.0923(4) 0.1220(4) 0.0689 1.0000 Uani . . . . . .
C63 C -0.5518(6) 2.0522(4) 0.0834(3) 0.0684 1.0000 Uani . . . . . .
C64 C -0.5388(5) 1.9771(4) 0.1076(3) 0.0527 1.0000 Uani . . . . . .
F65 F -0.5347(13) 2.0868(8) 0.0211(6) 0.0984 0.349(13) Uani . . P 2 6 .
F66 F -0.6218(5) 2.0943(4) 0.2247(3) 0.0685 0.651(13) Uani . . P 2 5 .
O67 O -0.66508(19) 1.2248(2) 0.58749(17) 0.0247 1.0000 Uani . . . . . .
C68 C -0.7132(3) 1.2449(3) 0.6286(2) 0.0242 1.0000 Uani . . . . . .
O69 O -0.2818(2) 1.7101(2) 0.34856(18) 0.0272 1.0000 Uani . . . . . .
C70 C -0.7709(3) 1.2140(3) 0.6535(3) 0.0317 1.0000 Uani . . . . . .
C71 C -0.8187(4) 1.2265(4) 0.7057(4) 0.0476 1.0000 Uani . . . . . .
C72 C -0.8733(4) 1.2002(5) 0.7259(4) 0.0609 1.0000 Uani . . . . . .
C73 C -0.8809(4) 1.1616(5) 0.6984(5) 0.0610 1.0000 Uani . . . . . .
C74 C -0.8349(4) 1.1501(4) 0.6472(5) 0.0551 1.0000 Uani D . . . . .
C75 C -0.7793(3) 1.1768(3) 0.6239(3) 0.0383 1.0000 Uani . . . . . .
F76 F -0.8348(11) 1.1200(10) 0.5989(12) 0.0619 0.226(10) Uani D . P 3 2 .
F77 F -0.9198(4) 1.2142(5) 0.7781(4) 0.0816 0.774(10) Uani . . P 3 1 .
O78 O -0.6348(2) 1.3587(2) 0.35889(19) 0.0350 1.0000 Uani . . . . . .
C79 C -0.6720(3) 1.3288(3) 0.4046(2) 0.0236 1.0000 Uani . . . . . .
O80 O -0.6600(2) 1.3030(3) 0.46127(19) 0.0380 1.0000 Uani . . . . . .
C81 C -0.7365(3) 1.3272(3) 0.3914(3) 0.0324 1.0000 Uani . . . . . .
C82 C -0.7578(4) 1.3621(5) 0.3310(4) 0.0596 1.0000 Uani . . . . . .
C83 C -0.8167(7) 1.3598(9) 0.3196(6) 0.1065 1.0000 Uani D . . . . .
C84 C -0.8553(5) 1.3236(9) 0.3660(9) 0.1212 1.0000 Uani . . . . . .
C85 C -0.8341(5) 1.2876(7) 0.4261(7) 0.0877 1.0000 Uani D . . . . .
C86 C -0.7754(4) 1.2898(5) 0.4397(4) 0.0558 1.0000 Uani . . . . . .
F87 F -0.8286(7) 1.4103(10) 0.2484(7) 0.1148 0.473(12) Uani D . P 3 4 .
F88 F -0.8576(5) 1.2317(7) 0.4902(6) 0.0902 0.527(12) Uani D . P 3 3 .
O89 O -0.5046(2) 1.12841(19) 0.57693(18) 0.0271 1.0000 Uani . . . . . .
C90 C -0.4472(3) 1.0903(3) 0.6050(2) 0.0240 1.0000 Uani . . . . . .
O91 O -0.57977(19) 1.88648(19) 0.37108(17) 0.0254 1.0000 Uani . . . . . .
C92 C -0.4052(3) 1.0102(3) 0.6093(3) 0.0289 1.0000 Uani . . . . . .
C93 C -0.3351(3) 0.9720(3) 0.6286(3) 0.0401 1.0000 Uani . . . . . .
C94 C -0.2957(4) 0.8994(4) 0.6297(4) 0.0547 1.0000 Uani . . . . . .
C95 C -0.3246(5) 0.8638(4) 0.6152(4) 0.0603 1.0000 Uani . . . . . .
C96 C -0.3943(5) 0.9025(4) 0.5970(4) 0.0511 1.0000 Uani . . . . . .
C97 C -0.4358(4) 0.9759(3) 0.5938(3) 0.0353 1.0000 Uani . . . . . .
F98 F -0.4112(6) 0.8669(5) 0.5811(5) 0.0542 0.424(12) Uani . . P 2 3 .
F99 F -0.2312(4) 0.8622(4) 0.6433(5) 0.0714 0.576(12) Uani . . P 2 4 .
O100 O -0.19681(18) 1.46814(19) 0.32049(17) 0.0242 1.0000 Uani . . . . . .
C101 C -0.1877(3) 1.5070(3) 0.3403(2) 0.0223 1.0000 Uani . . . . . .
O102 O -0.23534(17) 1.53368(19) 0.38070(16) 0.0213 1.0000 Uani . . . . . .
C103 C -0.1195(3) 1.5209(3) 0.3192(3) 0.0279 1.0000 Uani . . . . . .
C104 C -0.0641(3) 1.4822(4) 0.2842(3) 0.0450 1.0000 Uani . . . . . .
C105 C -0.0002(4) 1.4942(6) 0.2650(5) 0.0677 1.0000 Uani . . . . . .
C106 C 0.0089(4) 1.5427(5) 0.2801(4) 0.0606 1.0000 Uani . . . . . .
C107 C -0.0459(4) 1.5798(4) 0.3149(3) 0.0456 1.0000 Uani . . . . . .
C108 C -0.1111(3) 1.5712(3) 0.3350(3) 0.0346 1.0000 Uani . . . . . .
F109 F -0.0341(3) 1.6243(4) 0.3297(4) 0.0676 0.746(13) Uani . . P 4 1 .
F110 F 0.0515(9) 1.4686(15) 0.2305(11) 0.0848 0.254(13) Uani . . P 4 2 .
C111 C 0.1665(11) 0.9757(7) -0.1415(9) 0.2558 1.0000 Uani D . . . . .
N112 N 0.2034(7) 1.0214(10) -0.1593(6) 0.2624 1.0000 Uani D . . . . .
C113 C 0.1903(9) 1.0671(7) -0.1276(9) 0.2513 1.0000 Uani D . . . . .
C114 C 0.1320(11) 1.0667(8) -0.0710(8) 0.2488 1.0000 Uani D . . . . .
C115 C 0.1029(7) 1.0220(10) -0.0610(6) 0.2531 1.0000 Uani D . . . . .
C116 C 0.1086(9) 0.9767(8) -0.0845(10) 0.2582 1.0000 Uani D . . . . .
O270 O -0.42245(16) 1.33529(17) 0.56042(14) 0.0159 1.0000 Uani . . . . . .
O272 O -0.61018(18) 1.72265(19) 0.31715(16) 0.0231 1.0000 Uani . . . . . .
O273 O -0.60749(16) 1.58386(17) 0.40378(15) 0.0155 1.0000 Uani . . . . . .
O274 O -0.62132(17) 1.50188(18) 0.36085(15) 0.0183 1.0000 Uani . . . . . .
O127 O -0.54639(17) 1.36791(18) 0.44138(15) 0.0187 1.0000 Uani . . . . . .
O128 O -0.35911(17) 1.63327(17) 0.45650(16) 0.0186 1.0000 Uani . . . . . .
O129 O -0.43780(17) 1.76224(18) 0.36626(16) 0.0194 1.0000 Uani . . . . . .
O130 O -0.37521(16) 1.54155(17) 0.42741(15) 0.0161 1.0000 Uani . . . . . .
O131 O -0.35357(18) 1.56728(19) 0.29905(16) 0.0220 1.0000 Uani . . . . . .
O132 O -0.49812(16) 1.58454(17) 0.31104(14) 0.0160 1.0000 Uani . . . . . .
O133 O -0.46727(16) 1.66968(17) 0.34905(14) 0.0157 1.0000 Uani . . . . . .
O134 O -0.37444(18) 1.72948(19) 0.24060(16) 0.0224 1.0000 Uani . . . . . .
C135 C -0.3057(3) 1.7063(3) 0.2227(2) 0.0257 1.0000 Uani . . . . . .
O136 O -0.26145(19) 1.6492(2) 0.25957(18) 0.0267 1.0000 Uani . . . . . .
C137 C -0.2800(3) 1.7495(4) 0.1594(3) 0.0336 1.0000 Uani . . . . . .
C138 C -0.3278(4) 1.8048(4) 0.1141(3) 0.0450 1.0000 Uani . . . . . .
C139 C -0.3014(5) 1.8458(6) 0.0579(4) 0.0793 1.0000 Uani . . . . . .
F140 F -0.3493(4) 1.9003(5) 0.0142(3) 0.1404 0.953(10) Uani . . P 4 4 .
C141 C -0.2288(6) 1.8311(8) 0.0426(4) 0.1011 1.0000 Uani . . . . . .
C142 C -0.1810(5) 1.7760(7) 0.0881(4) 0.0807 1.0000 Uani D . . . . .
C143 C -0.2055(4) 1.7349(4) 0.1461(3) 0.0473 1.0000 Uani . . . . . .
O144 O -0.56656(18) 1.69688(19) 0.19250(16) 0.0225 1.0000 Uani . . . . . .
C145 C -0.6321(3) 1.7407(3) 0.1791(2) 0.0237 1.0000 Uani . . . . . .
O146 O -0.68359(19) 1.7381(2) 0.22089(17) 0.0257 1.0000 Uani . . . . . .
C147 C -0.6472(3) 1.7910(3) 0.1120(3) 0.0349 1.0000 Uani . . . . . .
C148 C -0.5907(4) 1.8039(4) 0.0664(3) 0.0399 1.0000 Uani . . . . . .
C149 C -0.6074(5) 1.8467(5) 0.0048(3) 0.0621 1.0000 Uani . . . . . .
F150 F -0.5533(3) 1.8583(4) -0.0399(2) 0.0885 1.0000 Uani . . . . . .
C151 C -0.6759(6) 1.8766(6) -0.0143(4) 0.0821 1.0000 Uani . . . . . .
C152 C -0.7319(5) 1.8646(6) 0.0319(4) 0.0844 1.0000 Uani . . . . . .
C153 C -0.7182(4) 1.8221(5) 0.0954(4) 0.0551 1.0000 Uani . . . . . .
O154 O -0.40491(16) 1.46151(17) 0.39072(14) 0.0152 1.0000 Uani . . . . . .
C155 C -0.0781(4) 1.2433(5) 0.2820(5) 0.0651 1.0000 Uani . . . . . .
O156 O -0.52289(17) 1.51617(18) 0.25895(16) 0.0201 1.0000 Uani . . . . . .
O157 O -0.44218(17) 1.39311(18) 0.35070(15) 0.0196 1.0000 Uani . . . . . .
O158 O -0.3770(2) 1.4132(2) 0.22593(17) 0.0263 1.0000 Uani . . . . . .
C159 C -0.4055(3) 1.3778(3) 0.2177(2) 0.0223 1.0000 Uani . . . . . .
O160 O -0.4670(2) 1.3782(2) 0.23941(17) 0.0262 1.0000 Uani . . . . . .
C161 C -0.3585(3) 1.3313(3) 0.1775(2) 0.0298 1.0000 Uani . . . . . .
C162 C -0.2894(4) 1.3287(4) 0.1535(3) 0.0428 1.0000 Uani . . . . . .
C163 C -0.2465(4) 1.2854(4) 0.1170(4) 0.0552 1.0000 Uani . . . . . .
C164 C -0.2712(4) 1.2442(4) 0.1059(3) 0.0563 1.0000 Uani . . . . . .
C165 C -0.3405(5) 1.2477(4) 0.1302(4) 0.0545 1.0000 Uani D . . . . .
C166 C -0.3845(4) 1.2905(3) 0.1658(3) 0.0375 1.0000 Uani . . . . . .
F167 F -0.3651(4) 1.2075(4) 0.1193(3) 0.0655 0.765(12) Uani D . P 2 7 .
O168 O -0.28623(17) 1.42113(18) 0.50693(16) 0.0195 1.0000 Uani . . . . . .
O169 O -0.31827(16) 1.33972(18) 0.47000(15) 0.0172 1.0000 Uani . . . . . .
O170 O -0.46226(17) 1.25784(18) 0.53286(16) 0.0194 1.0000 Uani . . . . . .
O275 O -0.5098(3) 1.2060(2) 0.4498(2) 0.0457 1.0000 Uani . . . . . .
C172 C -0.4751(3) 1.2148(3) 0.3969(2) 0.0248 1.0000 Uani . . . . . .
O173 O -0.4795(2) 1.2758(2) 0.3545(2) 0.0373 1.0000 Uani . . . . . .
C174 C -0.4240(3) 1.1460(3) 0.3826(3) 0.0283 1.0000 Uani . . . . . .
C175 C -0.3843(3) 1.1534(4) 0.3242(3) 0.0394 1.0000 Uani . . . . . .
C176 C -0.3356(4) 1.0882(5) 0.3136(4) 0.0598 1.0000 Uani . . . . . .
F177 F -0.2976(4) 1.0916(4) 0.2588(3) 0.0809 0.796(10) Uani . . P 2 1 .
C178 C -0.3263(4) 1.0185(4) 0.3578(5) 0.0634 1.0000 Uani . . . . . .
C179 C -0.3671(6) 1.0117(4) 0.4156(4) 0.0689 1.0000 Uani D . . . . .
C180 C -0.4155(4) 1.0753(3) 0.4288(3) 0.0456 1.0000 Uani . . . . . .
O181 O -0.6342(2) 1.4784(2) 0.24973(17) 0.0262 1.0000 Uani . . . . . .
C182 C -0.6709(3) 1.5470(3) 0.2235(2) 0.0249 1.0000 Uani . . . . . .
O183 O -0.67328(19) 1.5984(2) 0.23676(17) 0.0252 1.0000 Uani . . . . . .
C184 C -0.7168(3) 1.5722(3) 0.1715(3) 0.0277 1.0000 Uani . . . . . .
C185 C -0.7403(3) 1.6469(3) 0.1306(3) 0.0343 1.0000 Uani . . . . . .
C186 C -0.7807(4) 1.6695(4) 0.0824(3) 0.0426 1.0000 Uani . . . . . .
F187 F -0.8043(3) 1.7415(3) 0.0431(2) 0.0606 0.848(9) Uani . . P 3 5 .
C188 C -0.7988(4) 1.6216(4) 0.0738(3) 0.0522 1.0000 Uani . . . . . .
C189 C -0.7759(4) 1.5476(5) 0.1155(4) 0.0535 1.0000 Uani D . . . . .
C190 C -0.7339(4) 1.5232(4) 0.1635(3) 0.0400 1.0000 Uani . . . . . .
O191 O -0.51581(16) 1.45585(16) 0.48024(14) 0.0136 1.0000 Uani . . . . . .
N192 N -0.2484(2) 1.5197(2) 0.5538(2) 0.0223 1.0000 Uani . . . . . .
C193 C -0.2220(3) 1.4809(3) 0.6111(3) 0.0278 1.0000 Uani . . . . . .
C194 C -0.1596(3) 1.4777(3) 0.6236(3) 0.0342 1.0000 Uani . . . . . .
C195 C -0.1216(3) 1.5158(3) 0.5756(3) 0.0330 1.0000 Uani . . . . . .
C196 C -0.1475(3) 1.5559(3) 0.5164(3) 0.0307 1.0000 Uani . . . . . .
C197 C -0.2107(3) 1.5563(3) 0.5078(3) 0.0254 1.0000 Uani . . . . . .
O198 O -0.73613(17) 1.67067(19) 0.34555(16) 0.0214 1.0000 Uani . . . . . .
C199 C -0.7785(2) 1.7417(3) 0.3253(2) 0.0213 1.0000 Uani . . . . . .
O200 O -0.22857(18) 1.21517(19) 0.65832(17) 0.0236 1.0000 Uani . . . . . .
C201 C -0.8365(3) 1.7701(3) 0.2839(3) 0.0295 1.0000 Uani . . . . . .
C202 C -0.8399(3) 1.7231(4) 0.2610(3) 0.0334 1.0000 Uani . . . . . .
C203 C -0.8945(3) 1.7524(4) 0.2227(3) 0.0438 1.0000 Uani . . . . . .
F204 F -0.9010(3) 1.7068(4) 0.2032(3) 0.0660 0.879(10) Uani . . P 3 8 .
C205 C -0.9425(4) 1.8261(5) 0.2040(4) 0.0663 1.0000 Uani . . . . . .
C206 C -0.9393(6) 1.8694(6) 0.2291(6) 0.1003 1.0000 Uani D . . . . .
C207 C -0.8859(5) 1.8433(5) 0.2681(5) 0.0693 1.0000 Uani . . . . . .
N208 N -0.3399(2) 1.2313(2) 0.4293(2) 0.0230 1.0000 Uani . . . . . .
C209 C -0.3247(3) 1.1620(3) 0.4727(3) 0.0286 1.0000 Uani . . . . . .
C210 C -0.2708(4) 1.0986(3) 0.4624(3) 0.0392 1.0000 Uani . . . . . .
C211 C -0.2304(3) 1.1070(4) 0.4045(4) 0.0440 1.0000 Uani . . . . . .
C212 C -0.2465(4) 1.1783(4) 0.3583(4) 0.0496 1.0000 Uani . . . . . .
C213 C -0.3025(4) 1.2396(3) 0.3722(3) 0.0390 1.0000 Uani . . . . . .
N214 N 0.5934(3) 0.8889(2) 0.2814(2) 0.0302 1.0000 Uani . . . . . .
C215 C 0.6027(4) 0.8993(4) 0.2212(3) 0.0383 1.0000 Uani . . . . . .
C216 C 0.6086(5) 0.9627(5) 0.1741(3) 0.0575 1.0000 Uani . . . . . .
C217 C 0.6047(6) 1.0182(5) 0.1899(4) 0.0717 1.0000 Uani . . . . . .
C218 C 0.5970(5) 1.0065(4) 0.2529(4) 0.0541 1.0000 Uani . . . . . .
C219 C 0.5917(3) 0.9405(3) 0.2979(3) 0.0363 1.0000 Uani . . . . . .
N220 N -0.5327(3) 1.5443(3) 0.1321(2) 0.0332 1.0000 Uani . . . . . .
C221 C -0.5448(3) 1.6144(4) 0.0913(3) 0.0362 1.0000 Uani . . . . . .
C222 C -0.5695(4) 1.6419(4) 0.0327(3) 0.0486 1.0000 Uani . . . . . .
C223 C -0.5810(5) 1.5963(4) 0.0150(3) 0.0529 1.0000 Uani . . . . . .
C224 C -0.5679(4) 1.5230(4) 0.0577(3) 0.0449 1.0000 Uani . . . . . .
C225 C -0.5437(3) 1.4996(3) 0.1152(3) 0.0353 1.0000 Uani . . . . . .
N226 N 0.0281(3) 1.3754(4) 0.5058(3) 0.0512 1.0000 Uani . . . . . .
C227 C -0.0275(4) 1.4021(4) 0.4741(4) 0.0481 1.0000 Uani . . . . . .
C228 C -0.0893(4) 1.3879(4) 0.4992(3) 0.0424 1.0000 Uani . . . . . .
C229 C -0.0929(4) 1.3416(4) 0.5628(4) 0.0466 1.0000 Uani . . . . . .
C230 C -0.0335(4) 1.3112(4) 0.5953(3) 0.0409 1.0000 Uani . . . . . .
C231 C 0.0250(3) 1.3296(4) 0.5651(3) 0.0429 1.0000 Uani . . . . . .
C232 C 0.4151(4) 1.3219(4) 0.2171(4) 0.0478 1.0000 Uani . . . . . .
C233 C 0.4233(4) 1.2514(4) 0.2609(4) 0.0481 1.0000 Uani . . . . . .
C234 C 0.4499(6) 1.1931(5) 0.2405(5) 0.0756 1.0000 Uani . . . . . .
C235 C 0.4664(6) 1.2070(5) 0.1775(5) 0.0760 1.0000 Uani . . . . . .
C236 C 0.4580(6) 1.2776(6) 0.1371(4) 0.0703 1.0000 Uani . . . . . .
N237 N 0.4317(4) 1.3364(4) 0.1548(4) 0.0640 1.0000 Uani . . . . . .
N238 N 0.1407(7) 1.4457(7) -0.1407(7) 0.1193 1.0000 Uani . . . . . .
C239 C 0.1884(7) 1.4122(10) -0.0985(6) 0.1157 1.0000 Uani . . . . . .
C240 C 0.1717(9) 1.4327(15) -0.0480(8) 0.2400 1.0000 Uani . . . . . .
C241 C 0.1017(10) 1.4763(16) -0.0353(8) 0.2688 1.0000 Uani . . . . . .
C242 C 0.0525(7) 1.5060(11) -0.0775(7) 0.1393 1.0000 Uani . . . . . .
C243 C 0.0719(7) 1.4913(8) -0.1281(7) 0.1026 1.0000 Uani . . . . . .
C244 C -0.0210(8) 1.2729(10) 0.0081(7) 0.1128 1.0000 Uani . . . . . .
N245 N -0.0214(7) 1.2227(9) -0.0140(7) 0.1400 1.0000 Uani . . . . . .
C246 C -0.0161(6) 1.2460(8) -0.0791(7) 0.0929 1.0000 Uani . . . . . .
C247 C -0.0118(7) 1.3140(9) -0.1196(8) 0.1059 1.0000 Uani . . . . . .
C248 C -0.0133(9) 1.3600(9) -0.0941(9) 0.1255 1.0000 Uani . . . . . .
C249 C -0.0183(9) 1.3416(9) -0.0314(9) 0.1196 1.0000 Uani . . . . . .
C250 C -0.0182(5) 1.0112(6) 0.3036(5) 0.1324 1.0000 Uani D . . . . .
C251 C -0.0050(5) 1.0609(7) 0.2505(6) 0.1373 1.0000 Uani D . . . . .
C252 C -0.0533(7) 1.1012(5) 0.2094(5) 0.1605 1.0000 Uani D . . . . .
C253 C -0.1189(6) 1.0937(6) 0.2189(5) 0.1544 1.0000 Uani D . . . . .
N254 N -0.1232(5) 1.0415(6) 0.2731(6) 0.1655 1.0000 Uani D . . . . .
C255 C -0.0807(7) 0.9968(5) 0.3178(4) 0.1351 1.0000 Uani D . . . . .
C256 C 0.1224(8) 1.3938(7) 0.1467(4) 0.1674 1.0000 Uani D . . . . .
C257 C 0.1934(9) 1.3813(8) 0.1515(5) 0.1511 1.0000 Uani D . . . . .
C258 C 0.2387(6) 1.3086(11) 0.1890(6) 0.1708 1.0000 Uani D . . . . .
C259 C 0.2086(9) 1.2596(6) 0.2159(4) 0.1962 1.0000 Uani D . . . . .
N260 N 0.1432(11) 1.2660(9) 0.2148(5) 0.2163 1.0000 Uani D . . . . .
C261 C 0.1053(6) 1.3354(10) 0.1790(6) 0.1883 1.0000 Uani D . . . . .
C262 C 0.2138(8) 0.9385(5) 0.1901(5) 0.2582 1.0000 Uani D . . . . .
C263 C 0.2778(7) 0.9436(6) 0.1670(7) 0.2547 1.0000 Uani D . . . . .
C264 C 0.2835(6) 0.9834(6) 0.1055(7) 0.2676 1.0000 Uani D . . . . .
C265 C 0.2254(8) 1.0135(5) 0.0742(5) 0.2718 1.0000 Uani D . . . . .
N266 N 0.1625(7) 1.0134(5) 0.0914(7) 0.2716 1.0000 Uani D . . . . .
C267 C 0.1633(6) 0.9736(6) 0.1496(7) 0.2720 1.0000 Uani D . . . . .
F269 F -0.7997(16) 1.5131(16) 0.1061(14) 0.0553 0.152(9) Uani D . P 3 6 .
F28 F -0.996(3) 1.929(3) 0.224(3) 0.0994 0.121(10) Uani D . P 3 7 .
F25 F -0.3496(17) 0.9479(11) 0.4455(12) 0.0803 0.204(10) Uani D . P 2 2 .
F1671 F -0.1820(12) 1.2877(16) 0.0913(13) 0.0894 0.235(12) Uani . . P 2 8 .
F1401 F -0.109(5) 1.753(8) 0.078(5) 0.0816 0.047(10) Uani D . P 4 3 .
H1221 H 0.1459 1.0803 0.1735 0.5639 1.0000 Uiso R . . . . .
H1231 H 0.0530 1.1963 0.1238 0.5593 1.0000 Uiso R . . . . .
H1241 H 0.0813 1.3081 0.0573 0.5732 1.0000 Uiso R . . . . .
H1251 H 0.2082 1.2943 0.0455 0.5782 1.0000 Uiso R . . . . .
H1261 H 0.2987 1.1776 0.0984 0.5803 1.0000 Uiso R . . . . .
H171 H -0.7821 2.0046 0.2896 0.0437 1.0000 Uiso R . . . . .
H191 H -0.9645 2.0685 0.4042 0.0606 1.0000 Uiso R . . . . .
H211 H -0.8091 1.8579 0.4672 0.0372 1.0000 Uiso R . . . . .
H281 H -0.0628 1.1663 0.5672 0.0455 1.0000 Uiso R . . . . .
H301 H 0.1300 1.1127 0.4623 0.0653 1.0000 Uiso R . . . . .
H321 H -0.0488 1.2876 0.3789 0.0422 1.0000 Uiso R . . . . .
H391 H -0.1745 1.4204 0.1562 0.0633 1.0000 Uiso R . . . . .
H411 H -0.0020 1.2208 0.2117 0.0912 1.0000 Uiso R . . . . .
H421 H -0.1644 1.2829 0.3414 0.0522 1.0000 Uiso R . . . . .
H491 H -0.3625 1.5086 0.1206 0.0403 1.0000 Uiso R . . . . .
H511 H -0.3125 1.5823 -0.0696 0.0810 1.0000 Uiso R . . . . .
H531 H -0.3685 1.7185 0.0246 0.0534 1.0000 Uiso R . . . . .
H601 H -0.5893 1.9568 0.2569 0.0429 1.0000 Uiso R . . . . .
H621 H -0.5895 2.1442 0.1049 0.0828 1.0000 Uiso R . . . . .
H641 H -0.5203 1.9499 0.0805 0.0637 1.0000 Uiso R . . . . .
H711 H -0.8136 1.2523 0.7264 0.0571 1.0000 Uiso R . . . . .
H731 H -0.9179 1.1427 0.7145 0.0733 1.0000 Uiso R . . . . .
H751 H -0.7476 1.1693 0.5879 0.0461 1.0000 Uiso R . . . . .
H821 H -0.7313 1.3878 0.2972 0.0716 1.0000 Uiso R . . . . .
H841 H -0.8967 1.3230 0.3571 0.1526 1.0000 Uiso R . . . . .
H861 H -0.7619 1.2660 0.4819 0.0667 1.0000 Uiso R . . . . .
H931 H -0.3148 0.9949 0.6406 0.0480 1.0000 Uiso R . . . . .
H951 H -0.2971 0.8137 0.6174 0.0722 1.0000 Uiso R . . . . .
H971 H -0.4839 1.0019 0.5812 0.0423 1.0000 Uiso R . . . . .
H1041 H -0.0699 1.4480 0.2736 0.0538 1.0000 Uiso R . . . . .
H1061 H 0.0528 1.5505 0.2666 0.0732 1.0000 Uiso R . . . . .
H1081 H -0.1489 1.5983 0.3586 0.0415 1.0000 Uiso R . . . . .
H1111 H 0.1771 0.9450 -0.1641 0.2670 1.0000 Uiso R . . . . .
H1131 H 0.2163 1.0979 -0.1404 0.2606 1.0000 Uiso R . . . . .
H1141 H 0.1188 1.0956 -0.0460 0.2490 1.0000 Uiso R . . . . .
H1151 H 0.0665 1.0223 -0.0264 0.2577 1.0000 Uiso R . . . . .
H1161 H 0.0807 0.9473 -0.0690 0.2623 1.0000 Uiso R . . . . .
H1381 H -0.3780 1.8141 0.1220 0.0538 1.0000 Uiso R . . . . .
H1411 H -0.2117 1.8579 0.0018 0.1225 1.0000 Uiso R . . . . .
H1431 H -0.1724 1.6967 0.1770 0.0567 1.0000 Uiso R . . . . .
H1481 H -0.5427 1.7836 0.0777 0.0479 1.0000 Uiso R . . . . .
H1511 H -0.6849 1.9041 -0.0577 0.0992 1.0000 Uiso R . . . . .
H1521 H -0.7801 1.8864 0.0203 0.1017 1.0000 Uiso R . . . . .
H1531 H -0.7563 1.8141 0.1268 0.0664 1.0000 Uiso R . . . . .
H1621 H -0.2712 1.3562 0.1618 0.0512 1.0000 Uiso R . . . . .
H1641 H -0.2414 1.2138 0.0820 0.0679 1.0000 Uiso R . . . . .
H1661 H -0.4320 1.2921 0.1821 0.0450 1.0000 Uiso R . . . . .
H1751 H -0.3901 1.2014 0.2924 0.0471 1.0000 Uiso R . . . . .
H1781 H -0.2920 0.9752 0.3492 0.0765 1.0000 Uiso R . . . . .
H1801 H -0.4424 1.0708 0.4690 0.0547 1.0000 Uiso R . . . . .
H1851 H -0.7288 1.6813 0.1357 0.0412 1.0000 Uiso R . . . . .
H1881 H -0.8264 1.6388 0.0399 0.0626 1.0000 Uiso R . . . . .
H1901 H -0.7168 1.4720 0.1911 0.0482 1.0000 Uiso R . . . . .
H1931 H -0.2478 1.4542 0.6448 0.0332 1.0000 Uiso R . . . . .
H1941 H -0.1432 1.4496 0.6648 0.0410 1.0000 Uiso R . . . . .
H1951 H -0.0784 1.5146 0.5829 0.0396 1.0000 Uiso R . . . . .
H1961 H -0.1223 1.5828 0.4822 0.0368 1.0000 Uiso R . . . . .
H1971 H -0.2281 1.5841 0.4669 0.0304 1.0000 Uiso R . . . . .
H2021 H -0.8057 1.6726 0.2714 0.0402 1.0000 Uiso R . . . . .
H2051 H -0.9769 1.8459 0.1747 0.0787 1.0000 Uiso R . . . . .
H2071 H -0.8836 1.8753 0.2838 0.0840 1.0000 Uiso R . . . . .
H2091 H -0.3520 1.1557 0.5128 0.0343 1.0000 Uiso R . . . . .
H2101 H -0.2619 1.0502 0.4946 0.0469 1.0000 Uiso R . . . . .
H2111 H -0.1922 1.0648 0.3965 0.0530 1.0000 Uiso R . . . . .
H2121 H -0.2202 1.1857 0.3178 0.0596 1.0000 Uiso R . . . . .
H2131 H -0.3143 1.2884 0.3402 0.0467 1.0000 Uiso R . . . . .
H2151 H 0.6056 0.8613 0.2099 0.0459 1.0000 Uiso R . . . . .
H2161 H 0.6151 0.9686 0.1310 0.0693 1.0000 Uiso R . . . . .
H2171 H 0.6074 1.0633 0.1580 0.0856 1.0000 Uiso R . . . . .
H2181 H 0.5952 1.0429 0.2655 0.0646 1.0000 Uiso R . . . . .
H2191 H 0.5868 0.9320 0.3415 0.0435 1.0000 Uiso R . . . . .
H2211 H -0.5363 1.6463 0.1029 0.0434 1.0000 Uiso R . . . . .
H2221 H -0.5782 1.6922 0.0047 0.0584 1.0000 Uiso R . . . . .
H2231 H -0.5976 1.6141 -0.0251 0.0633 1.0000 Uiso R . . . . .
H2241 H -0.5755 1.4897 0.0472 0.0537 1.0000 Uiso R . . . . .
H2251 H -0.5345 1.4496 0.1439 0.0424 1.0000 Uiso R . . . . .
H2271 H -0.0251 1.4334 0.4306 0.0576 1.0000 Uiso R . . . . .
H2281 H -0.1282 1.4091 0.4741 0.0508 1.0000 Uiso R . . . . .
H2291 H -0.1350 1.3314 0.5828 0.0559 1.0000 Uiso R . . . . .
H2301 H -0.0329 1.2778 0.6383 0.0488 1.0000 Uiso R . . . . .
H2311 H 0.0657 1.3080 0.5884 0.0514 1.0000 Uiso R . . . . .
H2321 H 0.3970 1.3619 0.2315 0.0569 1.0000 Uiso R . . . . .
H2331 H 0.4107 1.2431 0.3047 0.0580 1.0000 Uiso R . . . . .
H2341 H 0.4568 1.1438 0.2701 0.0904 1.0000 Uiso R . . . . .
H2351 H 0.4833 1.1680 0.1622 0.0915 1.0000 Uiso R . . . . .
H2361 H 0.4715 1.2863 0.0933 0.0844 1.0000 Uiso R . . . . .
H2391 H 0.2344 1.3743 -0.1036 0.1373 1.0000 Uiso R . . . . .
H2401 H 0.2084 1.4166 -0.0221 0.2816 1.0000 Uiso R . . . . .
H2411 H 0.0872 1.4855 0.0029 0.3169 1.0000 Uiso R . . . . .
H2421 H 0.0036 1.5375 -0.0697 0.1682 1.0000 Uiso R . . . . .
H2431 H 0.0374 1.5132 -0.1579 0.1231 1.0000 Uiso R . . . . .
H2441 H -0.0235 1.2588 0.0526 0.1321 1.0000 Uiso R . . . . .
H2461 H -0.0159 1.2143 -0.0966 0.1083 1.0000 Uiso R . . . . .
H2471 H -0.0080 1.3286 -0.1642 0.1260 1.0000 Uiso R . . . . .
H2481 H -0.0107 1.4066 -0.1220 0.1491 1.0000 Uiso R . . . . .
H2491 H -0.0195 1.3749 -0.0151 0.1417 1.0000 Uiso R . . . . .
H2501 H 0.0161 0.9832 0.3345 0.1536 1.0000 Uiso R . . . . .
H2511 H 0.0389 1.0678 0.2419 0.1601 1.0000 Uiso R . . . . .
H2521 H -0.0449 1.1386 0.1711 0.1889 1.0000 Uiso R . . . . .
H2531 H -0.1558 1.1221 0.1904 0.1780 1.0000 Uiso R . . . . .
H2551 H -0.0905 0.9590 0.3548 0.1562 1.0000 Uiso R . . . . .
H2561 H 0.0942 1.4435 0.1209 0.1739 1.0000 Uiso R . . . . .
H2571 H 0.2172 1.4147 0.1342 0.1827 1.0000 Uiso R . . . . .
H2581 H 0.2863 1.2829 0.2028 0.2963 1.0000 Uiso R . . . . .
H2621 H 0.2042 0.9109 0.2334 0.2624 1.0000 Uiso R . . . . .
H2631 H 0.3165 0.9207 0.1929 0.2580 1.0000 Uiso R . . . . .
H2641 H 0.3266 0.9911 0.0844 0.2770 1.0000 Uiso R . . . . .
H2651 H 0.2326 1.0407 0.0303 0.2872 1.0000 Uiso R . . . . .
H2671 H 0.1195 0.9666 0.1679 0.2827 1.0000 Uiso R . . . . .
H181 H -0.8950 2.0952 0.3082 0.0598 0.576(12) Uiso R . P 1 2 .
H201 H -0.9212 1.9506 0.4826 0.0514 0.424(12) Uiso R . P 1 1 .
H291 H 0.0610 1.0931 0.5589 0.0611 0.614(11) Uiso R . P 1 3 .
H311 H 0.0739 1.2101 0.3730 0.0581 0.386(11) Uiso R . P 1 4 .
H1551 H -0.0534 1.1975 0.3143 0.0772 0.336(13) Uiso R . P 1 6 .
H401 H -0.0624 1.3320 0.1318 0.0853 0.664(13) Uiso R . P 1 5 .
H501 H -0.3264 1.4890 0.0255 0.0598 0.459(12) Uiso R . P 1 8 .
H521 H -0.3319 1.6967 -0.0688 0.0782 0.541(12) Uiso R . P 1 7 .
H631 H -0.5415 2.0765 0.0394 0.0821 0.651(13) Uiso R . P 2 5 .
H611 H -0.6119 2.0841 0.2126 0.0612 0.349(13) Uiso R . P 2 6 .
H961 H -0.4147 0.8786 0.5864 0.0609 0.576(12) Uiso R . P 2 4 .
H941 H -0.2471 0.8735 0.6410 0.0653 0.424(12) Uiso R . P 2 3 .
H1791 H -0.3626 0.9635 0.4463 0.0742 0.796(10) Uiso R . P 2 1 .
H1761 H -0.3080 1.0925 0.2737 0.0718 0.204(10) Uiso R . P 2 2 .
H881 H -0.8601 1.2606 0.4591 0.1116 0.473(12) Uiso R . P 3 4 .
H871 H -0.8310 1.3846 0.2777 0.1203 0.527(12) Uiso R . P 3 3 .
H1651 H -0.3584 1.2198 0.1221 0.0592 0.235(12) Uiso R . P 2 8 .
H1631 H -0.1994 1.2846 0.0997 0.0659 0.765(12) Uiso R . P 2 7 .
H2061 H -0.9745 1.9195 0.2193 0.1180 0.879(10) Uiso R . P 3 8 .
H2031 H -0.8991 1.7202 0.2087 0.0529 0.121(10) Uiso R . P 3 7 .
H1861 H -0.7966 1.7203 0.0541 0.0513 0.152(9) Uiso R . P 3 6 .
H1891 H -0.7889 1.5136 0.1112 0.0629 0.848(9) Uiso R . P 3 5 .
H2611 H 0.0568 1.3545 0.1691 0.2993 1.0000 Uiso R . . . . .
H2591 H 0.2242 1.2082 0.2427 0.3838 1.0000 Uiso R . . . . .
H741 H -0.8403 1.1239 0.6270 0.0608 0.774(10) Uiso R . P 3 1 .
H721 H -0.9067 1.2096 0.7606 0.0735 0.226(10) Uiso R . P 3 2 .
H1421 H -0.1307 1.7667 0.0793 0.0954 0.953(10) Uiso R . P 4 4 .
H1391 H -0.3348 1.8861 0.0281 0.0950 0.047(10) Uiso R . P 4 3 .
H1051 H 0.0378 1.4678 0.2409 0.0806 0.746(13) Uiso R . P 4 1 .
H1071 H -0.0392 1.6133 0.3259 0.0548 0.254(13) Uiso R . P 4 2 .
H1561 H -0.5262 1.5256 0.2164 0.0243 1.0000 Uiso R . . . . .
H1291 H -0.4274 1.8046 0.3379 0.0234 1.0000 Uiso R . . . . .

loop_
_atom_site_aniso_label
_atom_site_aniso_U_11
_atom_site_aniso_U_22
_atom_site_aniso_U_33
_atom_site_aniso_U_23
_atom_site_aniso_U_13
_atom_site_aniso_U_12
N121 0.202(14) 0.64(3) 0.120(11) -0.035(14) 0.007(10) -0.118(19)
C122 0.197(14) 0.64(3) 0.111(11) -0.044(15) 0.006(11) -0.114(19)
C123 0.188(14) 0.64(3) 0.104(11) -0.049(15) 0.003(10) -0.112(19)
C124 0.191(14) 0.64(3) 0.133(12) -0.053(15) -0.007(11) -0.114(19)
C125 0.197(14) 0.64(3) 0.138(12) -0.050(15) -0.009(11) -0.117(19)
C126 0.206(15) 0.64(3) 0.135(12) -0.043(15) -0.007(11) -0.116(19)
Ce1 0.01316(11) 0.01640(11) 0.01744(11) -0.00916(9) -0.00083(8) -0.00217(9)
Ce2 0.01750(12) 0.01856(12) 0.01693(11) -0.00628(9) -0.00198(9) -0.00664(10)
Ce3 0.01245(11) 0.01527(11) 0.01905(12) -0.00732(9) -0.00188(8) -0.00365(9)
Ce4 0.01027(11) 0.01452(11) 0.01895(11) -0.00834(9) -0.00110(8) -0.00149(9)
Ce5 0.01025(10) 0.01162(10) 0.01704(11) -0.00773(9) -0.00166(8) -0.00096(8)
Ce6 0.01013(11) 0.01284(10) 0.01934(11) -0.00713(9) -0.00253(8) -0.00117(8)
Ce7 0.00951(10) 0.01307(10) 0.01750(11) -0.00643(9) -0.00246(8) -0.00222(8)
Ce8 0.01521(11) 0.01405(11) 0.02322(12) -0.00890(9) -0.00291(9) -0.00411(9)
Ce9 0.01379(11) 0.01626(11) 0.01775(11) -0.00704(9) -0.00260(8) -0.00440(9)
Ce10 0.01618(12) 0.01581(11) 0.02051(12) -0.00943(9) -0.00460(9) -0.00307(9)
Ce11 0.00803(10) 0.01030(10) 0.01369(10) -0.00578(8) -0.00131(8) -0.00085(8)
Ce12 0.01245(11) 0.01230(10) 0.01913(11) -0.00666(9) -0.00202(8) -0.00214(9)
O13 0.0230(17) 0.0190(16) 0.0256(17) -0.0064(14) -0.0025(13) -0.0059(14)
C14 0.019(2) 0.015(2) 0.029(2) -0.0094(18) -0.0057(18) -0.0032(17)
O15 0.0160(15) 0.0139(14) 0.0253(16) -0.0076(13) -0.0047(12) -0.0010(12)
C16 0.012(2) 0.020(2) 0.036(3) -0.012(2) -0.0043(18) -0.0015(17)
C17 0.029(3) 0.021(2) 0.042(3) -0.008(2) -0.006(2) 0.001(2)
C18 0.035(3) 0.023(3) 0.063(4) -0.010(3) -0.013(3) 0.009(2)
C19 0.023(3) 0.035(3) 0.081(5) -0.030(4) -0.005(3) 0.008(2)
C20 0.029(3) 0.036(3) 0.060(4) -0.026(3) 0.012(3) -0.010(3)
C21 0.023(3) 0.023(2) 0.042(3) -0.017(2) 0.003(2) -0.006(2)
F22 0.037(4) 0.062(5) 0.074(6) -0.042(4) 0.025(4) -0.013(3)
F23 0.039(6) 0.022(4) 0.083(8) 0.000(5) -0.008(5) 0.009(4)
O24 0.0131(15) 0.0200(16) 0.0287(18) -0.0098(14) -0.0007(12) -0.0019(13)
C25 0.015(2) 0.018(2) 0.031(2) -0.0112(19) -0.0007(17) -0.0028(17)
O26 0.0126(15) 0.0207(16) 0.0298(18) -0.0103(14) -0.0023(13) -0.0008(13)
C27 0.016(2) 0.021(2) 0.039(3) -0.013(2) -0.0030(19) -0.0030(18)
C28 0.021(3) 0.033(3) 0.044(3) -0.008(3) -0.004(2) -0.004(2)
C29 0.025(3) 0.040(3) 0.074(5) -0.013(3) -0.017(3) 0.004(2)
C30 0.015(3) 0.047(4) 0.090(6) -0.032(4) -0.001(3) 0.001(3)
C31 0.024(3) 0.046(4) 0.064(5) -0.025(3) 0.009(3) -0.008(3)
C32 0.019(3) 0.031(3) 0.047(3) -0.018(3) 0.001(2) -0.001(2)
F33 0.037(4) 0.079(6) 0.078(6) -0.036(5) 0.029(4) -0.015(4)
F34 0.031(4) 0.051(5) 0.083(6) -0.001(4) -0.017(4) 0.015(4)
O35 0.0174(16) 0.0197(15) 0.0255(17) -0.0139(13) -0.0011(12) -0.0012(13)
C36 0.016(2) 0.025(2) 0.030(2) -0.018(2) 0.0003(18) -0.0038(18)
O37 0.0195(17) 0.0277(18) 0.0252(17) -0.0121(15) -0.0003(13) -0.0050(14)
C38 0.017(2) 0.035(3) 0.047(3) -0.029(3) 0.001(2) -0.003(2)
C39 0.037(4) 0.052(4) 0.054(4) -0.030(4) 0.016(3) -0.008(3)
C40 0.049(5) 0.072(6) 0.079(6) -0.050(5) 0.033(4) -0.014(4)
C41 0.031(4) 0.074(6) 0.114(8) -0.068(6) 0.013(4) 0.005(4)
C42 0.029(3) 0.044(3) 0.053(4) -0.033(3) -0.012(3) 0.008(3)
F43 0.069(5) 0.057(5) 0.105(7) -0.046(5) -0.043(5) 0.037(4)
F44 0.073(11) 0.116(15) 0.074(11) -0.069(11) 0.035(9) -0.010(10)
O45 0.0195(16) 0.0260(17) 0.0216(16) -0.0090(14) 0.0001(13) -0.0050(14)
C46 0.026(3) 0.032(3) 0.024(2) -0.013(2) -0.0015(19) -0.010(2)
O47 0.054(3) 0.050(3) 0.030(2) -0.0227(19) 0.0150(19) -0.035(2)
C48 0.036(3) 0.034(3) 0.020(2) -0.013(2) 0.002(2) -0.009(2)
C49 0.038(3) 0.031(3) 0.026(3) -0.010(2) -0.006(2) -0.009(2)
C50 0.086(6) 0.033(3) 0.031(3) -0.014(3) -0.010(3) -0.018(3)
C51 0.121(8) 0.042(4) 0.025(3) -0.015(3) 0.001(4) -0.022(5)
C52 0.119(8) 0.039(4) 0.022(3) -0.007(3) -0.000(4) -0.027(4)
C53 0.063(4) 0.035(3) 0.030(3) -0.014(3) -0.003(3) -0.015(3)
F54 0.172(14) 0.045(6) 0.025(5) -0.008(4) 0.008(6) -0.045(7)
F55 0.118(8) 0.043(5) 0.039(4) -0.023(4) -0.016(4) -0.022(5)
O56 0.067(3) 0.0243(19) 0.032(2) -0.0028(16) -0.022(2) -0.018(2)
C57 0.031(3) 0.022(2) 0.028(3) -0.003(2) -0.010(2) -0.014(2)
O58 0.0204(17) 0.0200(16) 0.0247(17) -0.0049(14) -0.0016(13) -0.0039(14)
C59 0.052(4) 0.023(2) 0.030(3) 0.002(2) -0.017(3) -0.017(2)
C60 0.045(3) 0.029(3) 0.032(3) -0.005(2) -0.008(2) -0.017(3)
C61 0.078(5) 0.034(3) 0.045(4) -0.011(3) -0.012(4) -0.026(4)
C62 0.137(9) 0.032(3) 0.042(4) 0.004(3) -0.021(5) -0.047(5)
C63 0.149(9) 0.045(4) 0.023(3) 0.002(3) -0.012(4) -0.060(5)
C64 0.103(6) 0.038(3) 0.031(3) -0.004(3) -0.016(4) -0.041(4)
F65 0.24(2) 0.049(8) 0.029(7) 0.002(6) -0.012(9) -0.088(12)
F66 0.116(7) 0.033(3) 0.055(4) -0.015(3) -0.007(4) -0.029(4)
O67 0.0249(18) 0.0233(17) 0.0269(18) -0.0079(14) -0.0045(14) -0.0105(14)
C68 0.019(2) 0.021(2) 0.028(2) -0.0052(19) -0.0053(18) -0.0067(18)
O69 0.0230(18) 0.0279(18) 0.0338(19) -0.0134(16) -0.0005(14) -0.0119(15)
C70 0.020(2) 0.024(2) 0.048(3) -0.008(2) -0.005(2) -0.010(2)
C71 0.037(3) 0.053(4) 0.054(4) -0.017(3) 0.008(3) -0.028(3)
C72 0.048(4) 0.059(5) 0.073(5) -0.024(4) 0.015(4) -0.031(4)
C73 0.043(4) 0.050(4) 0.091(6) -0.019(4) -0.001(4) -0.028(4)
C74 0.041(4) 0.032(3) 0.102(6) -0.026(4) -0.022(4) -0.013(3)
C75 0.029(3) 0.023(3) 0.063(4) -0.015(3) -0.010(3) -0.009(2)
F76 0.048(5) 0.039(5) 0.106(7) -0.026(5) -0.027(5) -0.013(4)
F77 0.069(4) 0.108(6) 0.091(5) -0.059(5) 0.045(4) -0.061(4)
O78 0.040(2) 0.043(2) 0.033(2) -0.0115(18) -0.0059(17) -0.026(2)
C79 0.018(2) 0.022(2) 0.024(2) -0.0093(19) -0.0021(17) -0.0017(18)
O80 0.044(2) 0.048(2) 0.030(2) -0.0092(18) -0.0093(17) -0.026(2)
C81 0.022(2) 0.036(3) 0.046(3) -0.027(3) -0.003(2) -0.006(2)
C82 0.044(4) 0.073(5) 0.064(5) -0.036(4) -0.030(4) -0.001(4)
C83 0.076(6) 0.166(10) 0.103(7) -0.056(7) -0.045(5) -0.042(7)
C84 0.039(5) 0.166(13) 0.242(18) -0.165(14) -0.018(8) -0.020(7)
C85 0.054(4) 0.114(7) 0.154(8) -0.103(7) 0.045(5) -0.060(5)
C86 0.042(4) 0.066(5) 0.090(6) -0.059(5) 0.027(4) -0.036(4)
F87 0.074(6) 0.178(11) 0.106(7) -0.041(7) -0.048(6) -0.050(7)
F88 0.061(5) 0.117(7) 0.153(8) -0.097(7) 0.041(5) -0.066(5)
O89 0.0275(19) 0.0177(16) 0.0336(19) -0.0084(14) -0.0085(15) -0.0050(14)
C90 0.026(2) 0.016(2) 0.027(2) -0.0088(18) -0.0025(19) -0.0050(18)
O91 0.0246(18) 0.0166(15) 0.0306(18) -0.0079(14) -0.0071(14) -0.0029(14)
C92 0.032(3) 0.017(2) 0.030(3) -0.009(2) 0.001(2) -0.006(2)
C93 0.035(3) 0.021(3) 0.052(4) -0.012(3) -0.002(3) -0.004(2)
C94 0.041(4) 0.029(3) 0.075(5) -0.020(3) 0.006(3) -0.004(3)
C95 0.071(5) 0.027(3) 0.070(5) -0.029(3) 0.010(4) -0.009(3)
C96 0.078(5) 0.026(3) 0.054(4) -0.021(3) 0.002(4) -0.024(3)
C97 0.051(4) 0.021(2) 0.031(3) -0.010(2) -0.000(2) -0.014(2)
F98 0.062(7) 0.042(5) 0.079(8) -0.032(5) -0.018(5) -0.021(5)
F99 0.037(4) 0.032(4) 0.125(8) -0.030(4) -0.020(4) 0.009(3)
O100 0.0182(16) 0.0230(17) 0.0269(17) -0.0107(14) 0.0016(13) -0.0055(14)
C101 0.016(2) 0.020(2) 0.023(2) -0.0029(18) -0.0062(17) -0.0031(17)
O102 0.0129(15) 0.0237(16) 0.0231(16) -0.0093(13) 0.0001(12) -0.0045(13)
C103 0.015(2) 0.033(3) 0.030(3) -0.010(2) -0.0018(18) -0.006(2)
C104 0.022(3) 0.064(4) 0.049(4) -0.031(3) 0.009(2) -0.015(3)
C105 0.027(3) 0.111(8) 0.081(6) -0.056(6) 0.015(4) -0.031(4)
C106 0.032(4) 0.093(6) 0.056(4) -0.019(4) 0.005(3) -0.037(4)
C107 0.035(3) 0.057(4) 0.052(4) -0.013(3) -0.007(3) -0.029(3)
C108 0.022(3) 0.039(3) 0.039(3) -0.013(3) -0.004(2) -0.011(2)
F109 0.048(4) 0.077(5) 0.105(6) -0.043(4) -0.003(3) -0.039(3)
F110 0.025(9) 0.14(2) 0.089(16) -0.065(15) 0.027(9) -0.025(11)
C111 0.283(15) 0.171(12) 0.328(17) -0.150(12) -0.191(13) 0.042(11)
N112 0.275(15) 0.171(12) 0.323(16) -0.131(12) -0.185(13) 0.049(10)
C113 0.264(15) 0.162(11) 0.320(17) -0.128(12) -0.193(13) 0.049(11)
C114 0.264(15) 0.156(12) 0.321(17) -0.135(12) -0.192(13) 0.053(11)
C115 0.267(15) 0.163(12) 0.328(17) -0.137(12) -0.189(13) 0.047(11)
C116 0.274(15) 0.174(12) 0.338(17) -0.142(12) -0.188(13) 0.033(11)
O270 0.0130(14) 0.0138(14) 0.0175(14) -0.0059(12) -0.0029(11) -0.0018(11)
O272 0.0200(16) 0.0222(16) 0.0257(17) -0.0099(14) -0.0046(13) -0.0049(13)
O273 0.0109(14) 0.0143(14) 0.0204(15) -0.0065(12) -0.0038(11) -0.0030(11)
O274 0.0148(15) 0.0193(15) 0.0215(16) -0.0113(13) -0.0032(12) -0.0030(12)
O127 0.0158(15) 0.0167(14) 0.0232(16) -0.0091(13) -0.0044(12) -0.0032(12)
O128 0.0137(15) 0.0152(14) 0.0250(16) -0.0087(13) -0.0018(12) -0.0032(12)
O129 0.0150(15) 0.0170(15) 0.0254(16) -0.0083(13) -0.0019(12) -0.0052(12)
O130 0.0111(14) 0.0174(14) 0.0191(15) -0.0084(12) 0.0001(11) -0.0045(12)
O131 0.0196(16) 0.0226(16) 0.0226(16) -0.0115(13) 0.0036(12) -0.0077(13)
O132 0.0137(14) 0.0161(14) 0.0161(14) -0.0077(12) -0.0023(11) -0.0023(12)
O133 0.0132(14) 0.0120(13) 0.0179(14) -0.0040(11) -0.0025(11) -0.0028(11)
O134 0.0170(16) 0.0236(16) 0.0259(17) -0.0097(14) -0.0014(13) -0.0073(13)
C135 0.022(2) 0.030(3) 0.029(3) -0.015(2) -0.0012(19) -0.011(2)
O136 0.0179(17) 0.0271(18) 0.0312(19) -0.0119(15) -0.0024(14) -0.0048(14)
C137 0.026(3) 0.046(3) 0.028(3) -0.012(2) 0.002(2) -0.017(2)
C138 0.040(3) 0.058(4) 0.028(3) 0.001(3) -0.007(2) -0.026(3)
C139 0.053(5) 0.114(8) 0.035(4) 0.010(4) -0.009(3) -0.038(5)
F140 0.086(5) 0.202(9) 0.052(3) 0.061(4) -0.039(3) -0.079(5)
C141 0.067(6) 0.152(11) 0.040(5) 0.020(6) -0.002(4) -0.065(7)
C142 0.043(4) 0.126(9) 0.054(5) -0.012(5) 0.009(4) -0.047(5)
C143 0.031(3) 0.062(4) 0.042(4) -0.015(3) 0.003(3) -0.022(3)
O144 0.0193(16) 0.0237(16) 0.0228(16) -0.0085(14) -0.0044(13) -0.0061(14)
C145 0.022(2) 0.023(2) 0.025(2) -0.0086(19) -0.0062(18) -0.0064(19)
O146 0.0193(17) 0.0257(17) 0.0250(17) -0.0065(14) -0.0023(13) -0.0062(14)
C147 0.035(3) 0.036(3) 0.022(2) -0.000(2) -0.008(2) -0.013(2)
C148 0.039(3) 0.042(3) 0.028(3) -0.006(2) -0.003(2) -0.014(3)
C149 0.062(5) 0.072(5) 0.028(3) -0.000(3) -0.004(3) -0.025(4)
F150 0.091(4) 0.105(5) 0.033(2) 0.002(3) 0.004(2) -0.042(4)
C151 0.083(7) 0.091(7) 0.031(4) 0.009(4) -0.024(4) -0.023(6)
C152 0.060(6) 0.098(8) 0.053(5) 0.010(5) -0.033(4) -0.019(5)
C153 0.035(4) 0.060(5) 0.043(4) 0.000(3) -0.016(3) -0.009(3)
O154 0.0120(14) 0.0136(13) 0.0184(14) -0.0077(12) -0.0013(11) -0.0024(11)
C155 0.039(4) 0.055(5) 0.089(6) -0.049(5) -0.022(4) 0.020(3)
O156 0.0175(15) 0.0220(16) 0.0220(16) -0.0119(13) -0.0021(12) -0.0050(13)
O157 0.0174(15) 0.0214(16) 0.0221(16) -0.0125(13) -0.0033(12) -0.0044(13)
O158 0.0262(18) 0.0276(18) 0.0240(17) -0.0149(15) 0.0014(14) -0.0069(15)
C159 0.025(2) 0.021(2) 0.018(2) -0.0110(18) -0.0020(17) -0.0036(18)
O160 0.0284(19) 0.0242(17) 0.0248(17) -0.0132(14) -0.0018(14) -0.0062(15)
C161 0.034(3) 0.026(2) 0.024(2) -0.015(2) -0.002(2) -0.004(2)
C162 0.043(4) 0.040(3) 0.041(3) -0.025(3) 0.010(3) -0.011(3)
C163 0.049(4) 0.050(4) 0.053(4) -0.032(4) 0.018(3) -0.010(3)
C164 0.062(5) 0.050(4) 0.045(4) -0.036(3) 0.006(3) -0.002(4)
C165 0.064(4) 0.055(3) 0.059(4) -0.046(3) -0.010(3) -0.008(3)
C166 0.043(3) 0.033(3) 0.036(3) -0.019(2) -0.010(3) -0.005(3)
F167 0.074(4) 0.067(3) 0.077(4) -0.057(3) -0.012(3) -0.013(3)
O168 0.0148(15) 0.0180(15) 0.0246(16) -0.0106(13) -0.0022(12) -0.0029(12)
O169 0.0121(14) 0.0175(14) 0.0201(15) -0.0089(12) -0.0025(11) -0.0021(12)
O170 0.0161(15) 0.0149(14) 0.0250(16) -0.0088(13) -0.0032(12) -0.0025(12)
O275 0.068(3) 0.029(2) 0.038(2) -0.0215(19) 0.014(2) -0.020(2)
C172 0.026(2) 0.022(2) 0.025(2) -0.0117(19) -0.0038(19) -0.0050(19)
O173 0.050(3) 0.0196(18) 0.037(2) -0.0126(16) -0.0067(19) -0.0065(17)
C174 0.031(3) 0.022(2) 0.034(3) -0.015(2) -0.010(2) -0.005(2)
C175 0.038(3) 0.034(3) 0.049(4) -0.025(3) 0.008(3) -0.013(3)
C176 0.049(4) 0.068(5) 0.078(6) -0.058(5) 0.015(4) -0.016(4)
F177 0.080(5) 0.070(4) 0.087(5) -0.056(4) 0.046(4) -0.029(4)
C178 0.050(4) 0.043(4) 0.091(6) -0.048(4) -0.013(4) 0.012(3)
C179 0.103(7) 0.023(3) 0.064(5) -0.014(3) -0.033(5) 0.000(4)
C180 0.066(5) 0.020(3) 0.041(3) -0.014(2) -0.017(3) -0.001(3)
O181 0.0254(18) 0.0240(17) 0.0268(18) -0.0083(14) -0.0077(14) -0.0063(14)
C182 0.025(2) 0.024(2) 0.025(2) -0.0101(19) -0.0074(19) -0.006(2)
O183 0.0240(18) 0.0251(17) 0.0261(17) -0.0095(14) -0.0087(14) -0.0060(14)
C184 0.023(2) 0.030(3) 0.029(3) -0.015(2) -0.0076(19) -0.003(2)
C185 0.028(3) 0.036(3) 0.032(3) -0.012(2) -0.009(2) -0.005(2)
C186 0.037(3) 0.044(3) 0.033(3) -0.011(3) -0.014(3) -0.004(3)
F187 0.064(3) 0.051(3) 0.046(3) 0.002(2) -0.031(2) -0.012(3)
C188 0.049(4) 0.060(4) 0.048(4) -0.031(4) -0.027(3) 0.001(3)
C189 0.054(4) 0.058(4) 0.063(4) -0.037(4) -0.028(3) -0.008(3)
C190 0.039(3) 0.035(3) 0.044(3) -0.017(3) -0.020(3) -0.003(3)
O191 0.0104(13) 0.0136(13) 0.0144(14) -0.0055(11) -0.0039(10) -0.0013(11)
N192 0.0177(19) 0.0195(18) 0.029(2) -0.0089(16) -0.0059(15) -0.0053(15)
C193 0.019(2) 0.029(3) 0.032(3) -0.011(2) -0.0023(19) -0.006(2)
C194 0.028(3) 0.037(3) 0.036(3) -0.008(2) -0.010(2) -0.013(2)
C195 0.023(3) 0.034(3) 0.049(3) -0.018(3) -0.009(2) -0.012(2)
C196 0.026(3) 0.034(3) 0.038(3) -0.013(2) -0.003(2) -0.017(2)
C197 0.018(2) 0.026(2) 0.030(3) -0.011(2) -0.0044(18) -0.0055(19)
O198 0.0135(15) 0.0225(16) 0.0254(17) -0.0077(13) -0.0049(12) -0.0045(13)
C199 0.013(2) 0.024(2) 0.021(2) -0.0070(18) -0.0024(16) -0.0040(17)
O200 0.0193(16) 0.0198(16) 0.0263(17) -0.0090(14) -0.0051(13) -0.0016(13)
C201 0.014(2) 0.032(3) 0.034(3) -0.016(2) -0.0081(19) 0.003(2)
C202 0.022(3) 0.044(3) 0.036(3) -0.019(3) -0.007(2) -0.009(2)
C203 0.028(3) 0.069(5) 0.041(3) -0.029(3) -0.008(2) -0.014(3)
F204 0.040(3) 0.102(5) 0.081(4) -0.062(4) -0.019(2) -0.014(3)
C205 0.039(4) 0.082(6) 0.071(5) -0.034(5) -0.033(4) 0.002(4)
C206 0.072(6) 0.069(6) 0.150(10) -0.059(7) -0.090(7) 0.040(5)
C207 0.056(5) 0.055(5) 0.095(7) -0.045(5) -0.054(5) 0.021(4)
N208 0.0188(19) 0.0224(19) 0.030(2) -0.0167(17) -0.0025(16) -0.0033(16)
C209 0.025(3) 0.023(2) 0.032(3) -0.013(2) -0.003(2) -0.001(2)
C210 0.042(3) 0.021(2) 0.041(3) -0.016(2) -0.011(3) 0.007(2)
C211 0.031(3) 0.031(3) 0.067(4) -0.034(3) 0.000(3) 0.002(2)
C212 0.047(4) 0.039(3) 0.063(4) -0.036(3) 0.024(3) -0.016(3)
C213 0.045(3) 0.025(3) 0.047(3) -0.022(3) 0.014(3) -0.016(3)
N214 0.034(2) 0.022(2) 0.031(2) 0.0022(18) -0.0088(19) -0.0159(19)
C215 0.047(4) 0.040(3) 0.033(3) -0.011(3) -0.003(3) -0.024(3)
C216 0.101(7) 0.062(5) 0.026(3) -0.007(3) -0.003(3) -0.057(5)
C217 0.129(9) 0.056(5) 0.044(4) -0.000(4) -0.009(5) -0.065(6)
C218 0.086(6) 0.040(4) 0.049(4) -0.012(3) -0.008(4) -0.039(4)
C219 0.038(3) 0.032(3) 0.035(3) -0.009(2) -0.004(2) -0.013(2)
N220 0.034(3) 0.042(3) 0.024(2) -0.014(2) -0.0085(18) -0.011(2)
C221 0.032(3) 0.037(3) 0.035(3) -0.016(2) 0.001(2) -0.010(2)
C222 0.055(4) 0.040(3) 0.032(3) -0.008(3) -0.005(3) -0.008(3)
C223 0.067(5) 0.046(4) 0.036(3) -0.018(3) -0.013(3) -0.008(4)
C224 0.051(4) 0.046(4) 0.036(3) -0.024(3) -0.006(3) -0.010(3)
C225 0.032(3) 0.034(3) 0.030(3) -0.013(2) -0.004(2) -0.004(2)
N226 0.036(3) 0.051(3) 0.058(4) -0.008(3) -0.006(3) -0.021(3)
C227 0.049(4) 0.051(4) 0.047(4) -0.009(3) -0.007(3) -0.029(3)
C228 0.037(3) 0.038(3) 0.060(4) -0.024(3) -0.016(3) -0.009(3)
C229 0.032(3) 0.057(4) 0.063(4) -0.027(4) 0.001(3) -0.026(3)
C230 0.039(3) 0.049(4) 0.037(3) -0.015(3) 0.001(3) -0.023(3)
C231 0.025(3) 0.039(3) 0.058(4) -0.015(3) -0.007(3) -0.007(2)
C232 0.051(4) 0.041(4) 0.059(4) -0.024(3) -0.011(3) -0.015(3)
C233 0.054(4) 0.044(4) 0.054(4) -0.028(3) 0.001(3) -0.020(3)
C234 0.102(8) 0.042(4) 0.079(6) -0.030(4) 0.009(5) -0.027(5)
C235 0.108(8) 0.061(5) 0.075(6) -0.044(5) 0.017(6) -0.043(6)
C236 0.080(6) 0.090(7) 0.057(5) -0.035(5) 0.000(4) -0.042(6)
N237 0.067(5) 0.056(4) 0.068(5) -0.021(4) -0.013(4) -0.022(4)
N238 0.111(9) 0.105(9) 0.154(11) -0.051(8) -0.028(8) -0.042(8)
C239 0.066(7) 0.186(16) 0.088(9) -0.058(10) -0.016(6) -0.033(9)
C240 0.088(11) 0.40(4) 0.108(12) -0.151(18) -0.036(9) 0.063(15)
C241 0.123(15) 0.38(4) 0.078(10) -0.088(16) -0.012(10) 0.081(18)
C242 0.050(6) 0.204(18) 0.091(9) -0.041(11) 0.005(6) -0.014(9)
C243 0.069(7) 0.133(12) 0.132(12) -0.080(10) -0.009(7) -0.031(8)
C244 0.105(10) 0.138(13) 0.095(10) -0.060(10) -0.027(8) -0.023(10)
N245 0.108(10) 0.156(13) 0.140(12) -0.064(10) -0.046(8) -0.014(9)
C246 0.063(6) 0.110(10) 0.115(10) -0.056(8) -0.021(6) -0.021(6)
C247 0.072(8) 0.112(11) 0.125(11) -0.040(10) -0.029(7) -0.023(7)
C248 0.134(13) 0.099(11) 0.152(15) -0.044(11) -0.050(12) -0.036(10)
C249 0.127(12) 0.104(11) 0.130(13) -0.056(10) -0.048(10) -0.017(9)
C250 0.141(8) 0.130(8) 0.147(9) -0.064(6) -0.048(7) -0.040(7)
C251 0.164(9) 0.117(8) 0.164(9) -0.046(7) -0.074(7) -0.056(7)
C252 0.179(9) 0.127(8) 0.174(9) -0.030(7) -0.078(8) -0.051(8)
C253 0.154(9) 0.143(9) 0.148(9) -0.035(7) -0.079(8) -0.028(8)
N254 0.148(8) 0.159(9) 0.131(8) -0.050(7) -0.045(7) -0.004(7)
C255 0.121(8) 0.147(9) 0.128(8) -0.057(7) -0.040(7) -0.026(7)
C256 0.199(12) 0.167(10) 0.165(10) -0.072(9) -0.005(9) -0.092(10)
C257 0.195(12) 0.160(10) 0.145(10) -0.082(8) 0.008(9) -0.096(10)
C258 0.203(12) 0.186(11) 0.141(10) -0.078(9) -0.003(9) -0.082(10)
C259 0.212(12) 0.189(11) 0.169(10) -0.049(9) -0.008(10) -0.088(10)
N260 0.222(12) 0.195(11) 0.204(11) -0.033(9) -0.013(10) -0.104(10)
C261 0.206(12) 0.179(11) 0.196(11) -0.050(9) -0.022(9) -0.106(10)
C262 0.302(15) 0.277(13) 0.218(12) 0.084(10) -0.161(11) -0.226(12)
C263 0.312(15) 0.265(13) 0.218(12) 0.090(10) -0.153(12) -0.238(12)
C264 0.320(15) 0.266(13) 0.226(13) 0.103(10) -0.156(12) -0.236(13)
C265 0.318(15) 0.270(13) 0.234(13) 0.100(10) -0.156(12) -0.236(13)
N266 0.307(15) 0.281(13) 0.228(12) 0.105(10) -0.160(11) -0.233(12)
C267 0.303(15) 0.287(13) 0.222(12) 0.094(10) -0.165(11) -0.216(13)
F269 0.059(6) 0.058(6) 0.065(6) -0.038(5) -0.030(5) -0.008(5)
F28 0.073(8) 0.068(7) 0.149(11) -0.061(8) -0.090(8) 0.041(6)
F25 0.113(8) 0.025(4) 0.067(7) -0.011(5) -0.029(6) 0.006(5)
F1671 0.049(13) 0.11(2) 0.12(2) -0.084(18) 0.042(13) -0.027(13)
F1401 0.043(6) 0.126(10) 0.055(7) -0.011(7) 0.010(6) -0.047(7)

loop_
_atom_type_symbol
_atom_type_scat_dispersion_real
_atom_type_scat_dispersion_imag
_atom_type_scat_Cromer_Mann_a1
_atom_type_scat_Cromer_Mann_b1
_atom_type_scat_Cromer_Mann_a2
_atom_type_scat_Cromer_Mann_b2
_atom_type_scat_Cromer_Mann_a3
_atom_type_scat_Cromer_Mann_b3
_atom_type_scat_Cromer_Mann_a4
_atom_type_scat_Cromer_Mann_b4
_atom_type_scat_Cromer_Mann_c
_atom_type_scat_source
Ce -0.2486 2.6331 21.1671 2.8122 19.7695 0.2268 11.8513 17.6083 3.3305 127.1130 1.8626 'International Tables Vol C 4.2.6.8 and 6.1.1.4'
O 0.0106 0.0060 3.0485 13.2771 2.2868 5.7011 1.5463 0.3239 0.8670 32.9089 0.2508 'International Tables Vol C 4.2.6.8 and 6.1.1.4'
C 0.0033 0.0016 2.3100 20.8439 1.0200 10.2075 1.5886 0.5687 0.8650 51.6512 0.2156 'International Tables Vol C 4.2.6.8 and 6.1.1.4'
F 0.0171 0.0103 3.5392 10.2825 2.6412 4.2944 1.5170 0.2615 1.0243 26.1476 0.2776 'International Tables Vol C 4.2.6.8 and 6.1.1.4'
N 0.0061 0.0033 12.2126 0.0057 3.1322 9.8933 2.0125 28.9975 1.1663 0.5826 -11.5290 'International Tables Vol C 4.2.6.8 and 6.1.1.4'
H 0.0000 0.0000 0.4930 10.5109 0.3229 26.1257 0.1402 3.1424 0.0408 57.7998 0.0030 'International Tables Vol C 4.2.6.8 and 6.1.1.4'

loop_
_geom_angle_atom_site_label_1
_geom_angle_site_symmetry_1
_geom_angle_atom_site_label_2
_geom_angle_site_symmetry_2
_geom_angle_atom_site_label_3
_geom_angle_site_symmetry_3
_geom_angle
_geom_angle_publ_flag
C122 . N121 . C126 . 131.81(6) yes
N121 . C122 . C123 . 114.23(6) yes
N121 . C122 . H1221 . 122.9 no
C123 . C122 . H1221 . 122.8 no
C122 . C123 . C124 . 121.22(6) yes
C122 . C123 . H1231 . 119.7 no
C124 . C123 . H1231 . 119.1 no
C123 . C124 . C125 . 117.35(6) yes
C123 . C124 . H1241 . 121.0 no
C125 . C124 . H1241 . 121.7 no
C124 . C125 . C126 . 121.17(6) yes
C124 . C125 . H1251 . 118.4 no
C126 . C125 . H1251 . 120.4 no
N121 . C126 . C125 . 114.20(6) yes
N121 . C126 . H1261 . 123.6 no
C125 . C126 . H1261 . 122.2 no
Ce4 . Ce1 . Ce10 . 120.203(9) yes
Ce4 . Ce1 . Ce11 . 60.516(6) yes
Ce10 . Ce1 . Ce11 . 90.552(7) yes
Ce4 . Ce1 . O35 . 41.49(7) yes
Ce10 . Ce1 . O35 . 117.02(8) yes
Ce11 . Ce1 . O35 . 101.43(7) yes
Ce4 . Ce1 . C36 . 61.17(10) yes
Ce10 . Ce1 . C36 . 128.84(10) yes
Ce11 . Ce1 . C36 . 120.56(10) yes
O35 . Ce1 . C36 . 26.30(13) yes
Ce4 . Ce1 . O37 . 77.61(8) yes
Ce10 . Ce1 . O37 . 140.19(8) yes
Ce11 . Ce1 . O37 . 127.39(8) yes
O35 . Ce1 . O37 . 51.05(11) yes
C36 . Ce1 . O37 . 25.50(13) yes
Ce4 . Ce1 . O45 . 122.51(9) yes
Ce10 . Ce1 . O45 . 115.56(9) yes
Ce11 . Ce1 . O45 . 107.47(8) yes
O35 . Ce1 . O45 . 118.62(11) yes
C36 . Ce1 . O45 . 93.99(13) yes
Ce4 . Ce1 . O131 . 49.82(7) yes
Ce10 . Ce1 . O131 . 151.72(7) yes
Ce11 . Ce1 . O131 . 61.27(7) yes
O35 . Ce1 . O131 . 74.30(11) yes
C36 . Ce1 . O131 . 73.35(12) yes
Ce4 . Ce1 . O132 . 93.11(8) yes
Ce10 . Ce1 . O132 . 86.93(8) yes
Ce11 . Ce1 . O132 . 36.30(8) yes
O35 . Ce1 . O132 . 134.31(11) yes
C36 . Ce1 . O132 . 142.46(12) yes
Ce4 . Ce1 . O154 . 34.75(8) yes
Ce10 . Ce1 . O154 . 90.90(8) yes
Ce11 . Ce1 . O154 . 36.01(7) yes
O35 . Ce1 . O154 . 69.31(11) yes
C36 . Ce1 . O154 . 93.58(12) yes
Ce4 . Ce1 . O156 . 150.33(8) yes
Ce10 . Ce1 . O156 . 39.90(8) yes
Ce11 . Ce1 . O156 . 93.57(8) yes
O35 . Ce1 . O156 . 153.11(11) yes
C36 . Ce1 . O156 . 145.75(12) yes
Ce4 . Ce1 . O157 . 90.52(8) yes
Ce10 . Ce1 . O157 . 32.67(8) yes
Ce11 . Ce1 . O157 . 86.70(8) yes
O35 . Ce1 . O157 . 86.05(12) yes
C36 . Ce1 . O157 . 104.38(13) yes
Ce4 . Ce1 . O158 . 122.93(9) yes
Ce10 . Ce1 . O158 . 72.41(9) yes
Ce11 . Ce1 . O158 . 161.98(9) yes
O35 . Ce1 . O158 . 81.93(12) yes
C36 . Ce1 . O158 . 69.15(13) yes
O37 . Ce1 . O45 . 68.49(11) yes
O37 . Ce1 . O131 . 67.72(11) yes
O45 . Ce1 . O131 . 74.37(12) yes
O37 . Ce1 . O132 . 129.96(11) yes
O45 . Ce1 . O132 . 76.61(11) yes
O131 . Ce1 . O132 . 69.11(11) yes
O37 . Ce1 . O154 . 112.34(11) yes
O45 . Ce1 . O154 . 137.61(12) yes
O131 . Ce1 . O154 . 68.11(11) yes
O132 . Ce1 . O154 . 72.23(11) yes
O37 . Ce1 . O156 . 132.05(11) yes
O45 . Ce1 . O156 . 76.79(12) yes
O131 . Ce1 . O156 . 132.57(11) yes
O132 . Ce1 . O156 . 68.09(11) yes
O154 . Ce1 . O156 . 115.61(11) yes
O37 . Ce1 . O157 . 126.24(12) yes
O45 . Ce1 . O157 . 146.95(12) yes
O131 . Ce1 . O157 . 137.00(11) yes
O132 . Ce1 . O157 . 102.56(12) yes
O154 . Ce1 . O157 . 69.22(11) yes
O37 . Ce1 . O158 . 68.39(12) yes
O45 . Ce1 . O158 . 85.74(12) yes
O131 . Ce1 . O158 . 135.87(11) yes
O132 . Ce1 . O158 . 143.76(12) yes
O154 . Ce1 . O158 . 135.53(12) yes
O156 . Ce1 . O157 . 72.56(12) yes
O156 . Ce1 . O158 . 77.24(12) yes
O157 . Ce1 . O158 . 75.81(12) yes
Ce3 . Ce2 . Ce9 . 117.470(8) yes
Ce3 . Ce2 . Ce12 . 62.118(7) yes
Ce9 . Ce2 . Ce12 . 85.976(7) yes
Ce3 . Ce2 . O45 . 112.59(7) yes
Ce9 . Ce2 . O45 . 76.29(7) yes
Ce12 . Ce2 . O45 . 156.33(7) yes
Ce3 . Ce2 . C46 . 113.80(10) yes
Ce9 . Ce2 . C46 . 97.86(11) yes
Ce12 . Ce2 . C46 . 175.52(10) yes
O45 . Ce2 . C46 . 25.38(13) yes
Ce3 . Ce2 . O47 . 105.98(11) yes
Ce9 . Ce2 . O47 . 120.63(10) yes
Ce12 . Ce2 . O47 . 152.46(9) yes
O45 . Ce2 . O47 . 49.70(12) yes
C46 . Ce2 . O47 . 24.57(14) yes
Ce3 . Ce2 . O56 . 118.02(9) yes
Ce9 . Ce2 . O56 . 111.95(11) yes
Ce12 . Ce2 . O56 . 87.53(10) yes
O45 . Ce2 . O56 . 113.47(12) yes
C46 . Ce2 . O56 . 93.14(15) yes
Ce3 . Ce2 . C57 . 98.39(10) yes
Ce9 . Ce2 . C57 . 114.63(10) yes
Ce12 . Ce2 . C57 . 64.21(10) yes
O45 . Ce2 . C57 . 137.78(13) yes
C46 . Ce2 . C57 . 115.79(15) yes
Ce3 . Ce2 . O58 . 79.56(8) yes
Ce9 . Ce2 . O58 . 109.22(8) yes
Ce12 . Ce2 . O58 . 39.44(7) yes
O45 . Ce2 . O58 . 163.17(11) yes
C46 . Ce2 . O58 . 139.86(13) yes
Ce3 . Ce2 . O272 . 99.22(7) yes
Ce9 . Ce2 . O272 . 45.50(7) yes
Ce12 . Ce2 . O272 . 43.95(7) yes
O45 . Ce2 . O272 . 121.70(10) yes
C46 . Ce2 . O272 . 140.44(12) yes
Ce3 . Ce2 . O131 . 45.28(7) yes
Ce9 . Ce2 . O131 . 99.42(7) yes
Ce12 . Ce2 . O131 . 100.25(7) yes
O45 . Ce2 . O131 . 68.01(10) yes
C46 . Ce2 . O131 . 76.90(12) yes
Ce3 . Ce2 . O132 . 88.60(7) yes
Ce9 . Ce2 . O132 . 34.47(7) yes
Ce12 . Ce2 . O132 . 87.75(7) yes
O45 . Ce2 . O132 . 68.75(10) yes
C46 . Ce2 . O132 . 94.11(13) yes
Ce3 . Ce2 . O133 . 35.46(7) yes
Ce9 . Ce2 . O133 . 87.95(7) yes
Ce12 . Ce2 . O133 . 35.20(7) yes
O45 . Ce2 . O133 . 127.05(10) yes
C46 . Ce2 . O133 . 142.19(13) yes
Ce3 . Ce2 . O134 . 43.92(8) yes
Ce9 . Ce2 . O134 . 161.14(8) yes
Ce12 . Ce2 . O134 . 81.27(8) yes
O45 . Ce2 . O134 . 111.45(11) yes
C46 . Ce2 . O134 . 94.44(13) yes
Ce3 . Ce2 . O144 . 161.93(8) yes
Ce9 . Ce2 . O144 . 44.48(8) yes
Ce12 . Ce2 . O144 . 110.92(8) yes
O45 . Ce2 . O144 . 66.43(11) yes
C46 . Ce2 . O144 . 73.53(13) yes
O47 . Ce2 . O56 . 76.37(16) yes
O47 . Ce2 . C57 . 95.55(15) yes
O56 . Ce2 . C57 . 24.46(14) yes
O47 . Ce2 . O58 . 117.09(12) yes
O56 . Ce2 . O58 . 49.73(12) yes
C57 . Ce2 . O58 . 25.40(13) yes
O47 . Ce2 . O272 . 154.68(13) yes
O56 . Ce2 . O272 . 89.75(13) yes
C57 . Ce2 . O272 . 78.09(13) yes
O58 . Ce2 . O272 . 64.81(10) yes
O47 . Ce2 . O131 . 83.34(13) yes
O56 . Ce2 . O131 . 148.17(13) yes
C57 . Ce2 . O131 . 140.23(12) yes
O58 . Ce2 . O131 . 124.82(10) yes
O272 . Ce2 . O131 . 117.26(10) yes
O47 . Ce2 . O132 . 117.91(12) yes
O56 . Ce2 . O132 . 146.37(13) yes
C57 . Ce2 . O132 . 142.55(13) yes
O58 . Ce2 . O132 . 124.92(10) yes
O272 . Ce2 . O132 . 64.47(10) yes
O47 . Ce2 . O133 . 141.25(13) yes
O56 . Ce2 . O133 . 119.30(12) yes
C57 . Ce2 . O133 . 94.85(12) yes
O58 . Ce2 . O133 . 69.64(10) yes
O272 . Ce2 . O133 . 64.07(10) yes
O47 . Ce2 . O134 . 74.41(13) yes
O56 . Ce2 . O134 . 81.44(13) yes
C57 . Ce2 . O134 . 71.91(12) yes
O58 . Ce2 . O134 . 68.56(11) yes
O272 . Ce2 . O134 . 124.95(10) yes
O47 . Ce2 . O144 . 87.19(13) yes
O56 . Ce2 . O144 . 76.61(13) yes
C57 . Ce2 . O144 . 92.45(12) yes
O58 . Ce2 . O144 . 105.80(11) yes
O272 . Ce2 . O144 . 68.84(10) yes
O131 . Ce2 . O132 . 65.28(10) yes
O131 . Ce2 . O133 . 65.30(10) yes
O132 . Ce2 . O133 . 70.11(10) yes
O131 . Ce2 . O134 . 69.53(10) yes
O132 . Ce2 . O134 . 130.52(11) yes
O133 . Ce2 . O134 . 73.63(11) yes
O131 . Ce2 . O144 . 127.04(11) yes
O132 . Ce2 . O144 . 74.12(11) yes
O133 . Ce2 . O144 . 129.48(11) yes
O134 . Ce2 . O144 . 154.15(11) yes
Ce2 . Ce3 . Ce8 2_486 117.766(8) yes
Ce2 . Ce3 . Ce11 . 61.917(6) yes
Ce8 2_486 Ce3 . Ce11 . 90.294(7) yes
Ce2 . Ce3 . O69 . 126.83(9) yes
Ce8 2_486 Ce3 . O69 . 72.06(9) yes
Ce11 . Ce3 . O69 . 162.34(9) yes
Ce2 . Ce3 . O102 . 123.07(8) yes
Ce8 2_486 Ce3 . O102 . 116.97(8) yes
Ce11 . Ce3 . O102 . 103.77(8) yes
O69 . Ce3 . O102 . 84.21(12) yes
Ce2 . Ce3 . O128 . 139.56(8) yes
Ce8 2_486 Ce3 . O128 . 32.48(8) yes
Ce11 . Ce3 . O128 . 86.36(8) yes
O69 . Ce3 . O128 . 78.31(12) yes
O102 . Ce3 . O128 . 86.65(11) yes
Ce2 . Ce3 . O129 . 83.98(8) yes
Ce8 2_486 Ce3 . O129 . 40.31(8) yes
Ce11 . Ce3 . O129 . 93.16(8) yes
O69 . Ce3 . O129 . 74.06(12) yes
O102 . Ce3 . O129 . 152.49(11) yes
Ce2 . Ce3 . O130 . 93.03(8) yes
Ce8 2_486 Ce3 . O130 . 91.56(8) yes
Ce11 . Ce3 . O130 . 36.23(8) yes
O69 . Ce3 . O130 . 140.12(12) yes
O102 . Ce3 . O130 . 71.01(11) yes
Ce2 . Ce3 . O131 . 47.73(7) yes
Ce8 2_486 Ce3 . O131 . 151.28(7) yes
Ce11 . Ce3 . O131 . 61.18(7) yes
O69 . Ce3 . O131 . 136.48(11) yes
O102 . Ce3 . O131 . 76.31(11) yes
Ce2 . Ce3 . O133 . 37.92(8) yes
Ce8 2_486 Ce3 . O133 . 86.26(8) yes
Ce11 . Ce3 . O133 . 36.34(8) yes
O69 . Ce3 . O133 . 139.00(12) yes
O102 . Ce3 . O133 . 136.75(11) yes
Ce2 . Ce3 . O134 . 42.09(7) yes
Ce8 2_486 Ce3 . O134 . 117.97(8) yes
Ce11 . Ce3 . O134 . 103.93(7) yes
O69 . Ce3 . O134 . 85.70(12) yes
O102 . Ce3 . O134 . 117.23(11) yes
Ce2 . Ce3 . C135 . 62.05(10) yes
Ce8 2_486 Ce3 . C135 . 130.33(10) yes
Ce11 . Ce3 . C135 . 121.55(10) yes
O69 . Ce3 . C135 . 72.91(13) yes
O102 . Ce3 . C135 . 93.04(13) yes
Ce2 . Ce3 . O136 . 80.00(8) yes
Ce8 2_486 Ce3 . O136 . 139.92(8) yes
Ce11 . Ce3 . O136 . 128.52(8) yes
O69 . Ce3 . O136 . 68.99(12) yes
O102 . Ce3 . O136 . 68.23(11) yes
O128 . Ce3 . O129 . 72.77(11) yes
O128 . Ce3 . O130 . 69.73(11) yes
O129 . Ce3 . O130 . 116.30(11) yes
O128 . Ce3 . O131 . 137.39(11) yes
O129 . Ce3 . O131 . 131.19(11) yes
O130 . Ce3 . O131 . 67.84(11) yes
O128 . Ce3 . O133 . 101.76(11) yes
O129 . Ce3 . O133 . 67.18(11) yes
O130 . Ce3 . O133 . 72.51(11) yes
O131 . Ce3 . O133 . 68.94(11) yes
O128 . Ce3 . O134 . 149.83(11) yes
O129 . Ce3 . O134 . 78.33(11) yes
O130 . Ce3 . O134 . 133.21(11) yes
O131 . Ce3 . O134 . 70.06(11) yes
O133 . Ce3 . O134 . 74.15(11) yes
O128 . Ce3 . C135 . 151.09(13) yes
O129 . Ce3 . C135 . 96.38(13) yes
O130 . Ce3 . C135 . 137.10(13) yes
O131 . Ce3 . C135 . 69.77(12) yes
O133 . Ce3 . C135 . 98.17(12) yes
O128 . Ce3 . O136 . 140.05(12) yes
O129 . Ce3 . O136 . 117.14(11) yes
O130 . Ce3 . O136 . 124.87(11) yes
O131 . Ce3 . O136 . 67.69(11) yes
O133 . Ce3 . O136 . 117.91(11) yes
O134 . Ce3 . C135 . 25.89(12) yes
O134 . Ce3 . O136 . 50.46(11) yes
C135 . Ce3 . O136 . 24.96(13) yes
Ce1 . Ce4 . Ce5 . 60.836(6) yes
Ce1 . Ce4 . Ce7 . 120.665(8) yes
Ce5 . Ce4 . Ce7 . 94.033(7) yes
Ce1 . Ce4 . O26 . 126.56(9) yes
Ce5 . Ce4 . O26 . 109.19(8) yes
Ce7 . Ce4 . O26 . 112.05(9) yes
Ce1 . Ce4 . O35 . 42.29(7) yes
Ce5 . Ce4 . O35 . 73.30(8) yes
Ce7 . Ce4 . O35 . 162.23(8) yes
O26 . Ce4 . O35 . 84.34(11) yes
Ce1 . Ce4 . O100 . 89.85(8) yes
Ce5 . Ce4 . O100 . 142.45(8) yes
Ce7 . Ce4 . O100 . 122.30(8) yes
O26 . Ce4 . O100 . 68.16(11) yes
O35 . Ce4 . O100 . 69.16(11) yes
Ce1 . Ce4 . C101 . 106.38(9) yes
Ce5 . Ce4 . C101 . 166.16(10) yes
Ce7 . Ce4 . C101 . 97.57(10) yes
O26 . Ce4 . C101 . 73.29(12) yes
O35 . Ce4 . C101 . 93.67(13) yes
Ce1 . Ce4 . O102 . 114.73(7) yes
Ce5 . Ce4 . O102 . 160.97(7) yes
Ce7 . Ce4 . O102 . 71.97(7) yes
O26 . Ce4 . O102 . 88.40(11) yes
O35 . Ce4 . O102 . 116.98(11) yes
Ce1 . Ce4 . O130 . 88.37(8) yes
Ce5 . Ce4 . O130 . 92.44(8) yes
Ce7 . Ce4 . O130 . 36.31(8) yes
O26 . Ce4 . O130 . 144.51(12) yes
O35 . Ce4 . O130 . 129.75(11) yes
Ce1 . Ce4 . O131 . 45.00(7) yes
Ce5 . Ce4 . O131 . 100.31(7) yes
Ce7 . Ce4 . O131 . 99.78(7) yes
O26 . Ce4 . O131 . 134.06(11) yes
O35 . Ce4 . O131 . 71.15(10) yes
Ce1 . Ce4 . O154 . 34.79(8) yes
Ce5 . Ce4 . O154 . 36.95(8) yes
Ce7 . Ce4 . O154 . 92.29(8) yes
O26 . Ce4 . O154 . 141.58(11) yes
O35 . Ce4 . O154 . 70.06(11) yes
Ce1 . Ce4 . O168 . 147.35(8) yes
Ce5 . Ce4 . O168 . 94.07(8) yes
Ce7 . Ce4 . O168 . 34.76(8) yes
O26 . Ce4 . O168 . 79.39(12) yes
O35 . Ce4 . O168 . 154.87(11) yes
Ce1 . Ce4 . O169 . 90.72(8) yes
Ce5 . Ce4 . O169 . 34.19(8) yes
Ce7 . Ce4 . O169 . 92.77(8) yes
O26 . Ce4 . O169 . 78.17(11) yes
O35 . Ce4 . O169 . 83.69(11) yes
O100 . Ce4 . C101 . 24.83(13) yes
O100 . Ce4 . O102 . 50.43(11) yes
C101 . Ce4 . O102 . 26.19(12) yes
O100 . Ce4 . O130 . 110.85(11) yes
C101 . Ce4 . O130 . 92.45(12) yes
O102 . Ce4 . O130 . 68.62(10) yes
O100 . Ce4 . O131 . 66.96(10) yes
C101 . Ce4 . O131 . 70.33(11) yes
O102 . Ce4 . O131 . 70.48(10) yes
O130 . Ce4 . O131 . 64.36(10) yes
O100 . Ce4 . O154 . 123.74(11) yes
C101 . Ce4 . O154 . 134.48(12) yes
O102 . Ce4 . O154 . 128.41(10) yes
O130 . Ce4 . O154 . 70.44(11) yes
O131 . Ce4 . O154 . 64.22(10) yes
O100 . Ce4 . O168 . 120.75(12) yes
C101 . Ce4 . O168 . 99.76(13) yes
O102 . Ce4 . O168 . 81.77(11) yes
O130 . Ce4 . O168 . 71.07(11) yes
O131 . Ce4 . O168 . 133.47(11) yes
O100 . Ce4 . O169 . 138.06(11) yes
C101 . Ce4 . O169 . 151.46(12) yes
O102 . Ce4 . O169 . 154.33(11) yes
O130 . Ce4 . O169 . 111.09(11) yes
O131 . Ce4 . O169 . 133.87(11) yes
O154 . Ce4 . O168 . 112.71(11) yes
O154 . Ce4 . O169 . 71.12(11) yes
O168 . Ce4 . O169 . 74.36(12) yes
Ce11 2_486 Ce5 . Ce4 . 87.179(7) yes
Ce11 2_486 Ce5 . Ce6 . 59.240(6) yes
Ce4 . Ce5 . Ce6 . 56.004(6) yes
Ce11 2_486 Ce5 . Ce8 . 87.473(7) yes
Ce4 . Ce5 . Ce8 . 173.630(9) yes
Ce6 . Ce5 . Ce8 . 118.034(8) yes
Ce11 2_486 Ce5 . Ce10 . 120.760(8) yes
Ce4 . Ce5 . Ce10 . 117.599(8) yes
Ce6 . Ce5 . Ce10 . 173.318(9) yes
Ce8 . Ce5 . Ce10 . 68.266(7) yes
Ce11 2_486 Ce5 . O270 . 34.10(7) yes
Ce4 . Ce5 . O270 . 85.50(8) yes
Ce6 . Ce5 . O270 . 34.92(7) yes
Ce8 . Ce5 . O270 . 88.13(8) yes
Ce10 . Ce5 . O270 . 148.58(7) yes
Ce11 2_486 Ce5 . O127 . 93.47(8) yes
Ce4 . Ce5 . O127 . 147.21(8) yes
Ce6 . Ce5 . O127 . 147.50(8) yes
Ce8 . Ce5 . O127 . 36.77(8) yes
Ce10 . Ce5 . O127 . 36.99(8) yes
Ce11 2_486 Ce5 . O154 . 87.38(7) yes
Ce4 . Ce5 . O154 . 34.98(7) yes
Ce6 . Ce5 . O154 . 85.69(7) yes
Ce8 . Ce5 . O154 . 148.04(7) yes
Ce10 . Ce5 . O154 . 87.63(7) yes
Ce11 2_486 Ce5 . O157 . 137.07(8) yes
Ce4 . Ce5 . O157 . 88.32(8) yes
Ce6 . Ce5 . O157 . 142.71(8) yes
Ce8 . Ce5 . O157 . 97.95(8) yes
Ce10 . Ce5 . O157 . 32.14(8) yes
Ce11 2_486 Ce5 . O169 . 86.54(8) yes
Ce4 . Ce5 . O169 . 32.39(8) yes
Ce6 . Ce5 . O169 . 32.71(8) yes
Ce8 . Ce5 . O169 . 143.63(8) yes
Ce10 . Ce5 . O169 . 142.75(8) yes
Ce11 2_486 Ce5 . O170 . 82.47(8) yes
Ce4 . Ce5 . O170 . 143.45(8) yes
Ce6 . Ce5 . O170 . 89.01(8) yes
Ce8 . Ce5 . O170 . 31.93(8) yes
Ce10 . Ce5 . O170 . 97.64(8) yes
Ce11 2_486 Ce5 . O191 . 35.39(7) yes
Ce4 . Ce5 . O191 . 89.02(7) yes
Ce6 . Ce5 . O191 . 89.13(7) yes
Ce8 . Ce5 . O191 . 88.63(7) yes
Ce10 . Ce5 . O191 . 88.81(7) yes
Ce11 2_486 Ce5 . N208 . 145.64(9) yes
Ce4 . Ce5 . N208 . 95.63(9) yes
Ce6 . Ce5 . N208 . 94.31(9) yes
Ce8 . Ce5 . N208 . 86.86(9) yes
Ce10 . Ce5 . N208 . 88.14(9) yes
O270 . Ce5 . O127 . 112.61(11) yes
O270 . Ce5 . O154 . 104.59(11) yes
O127 . Ce5 . O154 . 112.25(11) yes
O270 . Ce5 . O157 . 169.44(11) yes
O127 . Ce5 . O157 . 69.12(11) yes
O154 . Ce5 . O157 . 65.88(11) yes
O270 . Ce5 . O169 . 67.59(11) yes
O127 . Ce5 . O169 . 179.60(11) yes
O154 . Ce5 . O169 . 67.34(11) yes
O157 . Ce5 . O169 . 110.61(11) yes
O270 . Ce5 . O170 . 66.61(11) yes
O127 . Ce5 . O170 . 68.69(11) yes
O154 . Ce5 . O170 . 169.85(11) yes
O157 . Ce5 . O170 . 122.39(12) yes
O169 . Ce5 . O170 . 111.71(11) yes
O270 . Ce5 . O191 . 69.49(10) yes
O127 . Ce5 . O191 . 73.55(10) yes
O154 . Ce5 . O191 . 69.50(10) yes
O157 . Ce5 . O191 . 101.89(11) yes
O169 . Ce5 . O191 . 106.26(11) yes
O270 . Ce5 . N208 . 111.81(12) yes
O127 . Ce5 . N208 . 101.87(12) yes
O154 . Ce5 . N208 . 114.00(12) yes
O157 . Ce5 . N208 . 77.29(12) yes
O169 . Ce5 . N208 . 78.33(12) yes
O170 . Ce5 . O191 . 101.81(11) yes
O170 . Ce5 . N208 . 75.00(12) yes
O191 . Ce5 . N208 . 175.25(12) yes
Ce5 . Ce6 . Ce9 2_486 120.485(8) yes
Ce5 . Ce6 . O198 2_486 160.97(7) yes
Ce9 2_486 Ce6 . O198 2_486 41.28(7) yes
Ce5 . Ce6 . O272 2_486 99.79(7) yes
Ce9 2_486 Ce6 . O272 2_486 45.93(7) yes
O198 2_486 Ce6 . O272 2_486 70.88(10) yes
Ce5 . Ce6 . Ce12 2_486 60.597(6) yes
Ce9 2_486 Ce6 . Ce12 2_486 86.511(7) yes
O198 2_486 Ce6 . Ce12 2_486 114.56(7) yes
O272 2_486 Ce6 . Ce12 2_486 44.32(7) yes
Ce5 . Ce6 . C199 2_486 165.65(10) yes
Ce9 2_486 Ce6 . C199 2_486 60.16(9) yes
O198 2_486 Ce6 . C199 2_486 26.14(12) yes
O272 2_486 Ce6 . C199 2_486 70.14(11) yes
Ce12 2_486 Ce6 . C199 2_486 106.05(9) yes
Ce5 . Ce6 . O273 2_486 92.20(8) yes
Ce9 2_486 Ce6 . O273 2_486 34.93(8) yes
O198 2_486 Ce6 . O273 2_486 68.92(10) yes
O272 2_486 Ce6 . O273 2_486 65.80(10) yes
Ce12 2_486 Ce6 . O273 2_486 88.71(8) yes
Ce5 . Ce6 . O15 . 71.01(8) yes
Ce9 2_486 Ce6 . O15 . 117.10(8) yes
O198 2_486 Ce6 . O15 . 119.11(11) yes
O272 2_486 Ce6 . O15 . 71.77(11) yes
Ce12 2_486 Ce6 . O15 . 42.30(7) yes
Ce5 . Ce6 . O24 . 109.78(9) yes
Ce9 2_486 Ce6 . O24 . 129.09(9) yes
O198 2_486 Ce6 . O24 . 87.85(11) yes
O272 2_486 Ce6 . O24 . 134.02(11) yes
Ce12 2_486 Ce6 . O24 . 127.59(8) yes
Ce5 . Ce6 . O270 . 36.32(8) yes
Ce9 2_486 Ce6 . O270 . 88.13(8) yes
O198 2_486 Ce6 . O270 . 128.64(11) yes
O272 2_486 Ce6 . O270 . 64.58(10) yes
Ce12 2_486 Ce6 . O270 . 35.33(8) yes
Ce5 . Ce6 . O168 . 93.96(8) yes
Ce9 2_486 Ce6 . O168 . 90.30(8) yes
O198 2_486 Ce6 . O168 . 82.40(11) yes
O272 2_486 Ce6 . O168 . 134.87(11) yes
Ce12 2_486 Ce6 . O168 . 147.29(8) yes
Ce5 . Ce6 . O169 . 34.26(8) yes
Ce9 2_486 Ce6 . O169 . 145.46(8) yes
O198 2_486 Ce6 . O169 . 154.68(11) yes
O272 2_486 Ce6 . O169 . 133.30(11) yes
Ce12 2_486 Ce6 . O169 . 90.56(8) yes
Ce5 . Ce6 . O200 . 142.34(8) yes
Ce9 2_486 Ce6 . O200 . 77.10(8) yes
O198 2_486 Ce6 . O200 . 50.51(11) yes
O272 2_486 Ce6 . O200 . 67.48(10) yes
Ce12 2_486 Ce6 . O200 . 90.40(8) yes
C199 2_486 Ce6 . O273 2_486 92.73(12) yes
C199 2_486 Ce6 . O15 . 95.67(12) yes
O273 2_486 Ce6 . O15 . 130.64(11) yes
C199 2_486 Ce6 . O24 . 73.30(12) yes
O273 2_486 Ce6 . O24 . 143.21(11) yes
O15 . Ce6 . O24 . 85.29(11) yes
C199 2_486 Ce6 . O270 . 134.69(12) yes
O273 2_486 Ce6 . O270 . 70.42(11) yes
O15 . Ce6 . O270 . 69.37(11) yes
O24 . Ce6 . O270 . 142.22(11) yes
C199 2_486 Ce6 . O168 . 100.39(13) yes
O273 2_486 Ce6 . O168 . 70.93(11) yes
O15 . Ce6 . O168 . 152.51(11) yes
O24 . Ce6 . O168 . 78.24(11) yes
O270 . Ce6 . O168 . 112.09(11) yes
C199 2_486 Ce6 . O169 . 151.76(12) yes
O273 2_486 Ce6 . O169 . 110.68(11) yes
O15 . Ce6 . O169 . 81.22(11) yes
O24 . Ce6 . O169 . 78.47(12) yes
O270 . Ce6 . O169 . 70.55(11) yes
C199 2_486 Ce6 . O200 . 24.78(12) yes
O273 2_486 Ce6 . O200 . 111.95(11) yes
O15 . Ce6 . O200 . 71.35(11) yes
O24 . Ce6 . O200 . 67.57(11) yes
O270 . Ce6 . O200 . 124.95(11) yes
O168 . Ce6 . O169 . 74.06(12) yes
O168 . Ce6 . O200 . 120.56(12) yes
O169 . Ce6 . O200 . 137.38(11) yes
Ce11 2_486 Ce7 . Ce10 2_486 87.199(7) yes
Ce11 2_486 Ce7 . Ce4 . 86.745(7) yes
Ce10 2_486 Ce7 . Ce4 . 173.261(9) yes
Ce11 2_486 Ce7 . O127 2_486 93.40(8) yes
Ce10 2_486 Ce7 . O127 2_486 36.40(8) yes
Ce4 . Ce7 . O127 2_486 147.13(8) yes
Ce11 2_486 Ce7 . O273 2_486 34.46(7) yes
Ce10 2_486 Ce7 . O273 2_486 88.49(8) yes
Ce4 . Ce7 . O273 2_486 84.84(8) yes
O127 2_486 Ce7 . O273 2_486 113.03(11) yes
Ce11 2_486 Ce7 . O191 2_486 35.23(7) yes
Ce10 2_486 Ce7 . O191 2_486 88.06(7) yes
Ce4 . Ce7 . O191 2_486 88.70(7) yes
O127 2_486 Ce7 . O191 2_486 73.49(10) yes
O273 2_486 Ce7 . O191 2_486 69.68(10) yes
Ce11 2_486 Ce7 . O274 2_486 82.24(8) yes
Ce10 2_486 Ce7 . O274 2_486 31.98(8) yes
Ce4 . Ce7 . O274 2_486 143.67(8) yes
O127 2_486 Ce7 . O274 2_486 68.38(11) yes
O273 2_486 Ce7 . O274 2_486 66.77(11) yes
Ce11 2_486 Ce7 . Ce11 . 58.855(7) yes
Ce10 2_486 Ce7 . Ce11 . 119.750(8) yes
Ce4 . Ce7 . Ce11 . 59.001(6) yes
O127 2_486 Ce7 . Ce11 . 93.22(8) yes
O273 2_486 Ce7 . Ce11 . 87.13(7) yes
Ce11 2_486 Ce7 . O128 . 136.46(8) yes
Ce10 2_486 Ce7 . O128 . 97.65(8) yes
Ce4 . Ce7 . O128 . 88.78(8) yes
O127 2_486 Ce7 . O128 . 68.73(11) yes
O273 2_486 Ce7 . O128 . 169.13(11) yes
Ce11 2_486 Ce7 . O130 . 87.10(7) yes
Ce10 2_486 Ce7 . O130 . 148.07(7) yes
Ce4 . Ce7 . O130 . 34.34(7) yes
O127 2_486 Ce7 . O130 . 112.80(11) yes
O273 2_486 Ce7 . O130 . 103.95(11) yes
Ce11 2_486 Ce7 . O168 . 87.46(8) yes
Ce10 2_486 Ce7 . O168 . 143.52(8) yes
Ce4 . Ce7 . O168 . 33.10(8) yes
O127 2_486 Ce7 . O168 . 179.12(11) yes
O273 2_486 Ce7 . O168 . 67.61(11) yes
Ce11 2_486 Ce7 . N192 . 147.94(9) yes
Ce10 2_486 Ce7 . N192 . 84.03(9) yes
Ce4 . Ce7 . N192 . 99.62(9) yes
O127 2_486 Ce7 . N192 . 97.50(12) yes
O273 2_486 Ce7 . N192 . 114.34(11) yes
O191 2_486 Ce7 . O274 2_486 101.27(11) yes
O191 2_486 Ce7 . Ce11 . 35.24(7) yes
O274 2_486 Ce7 . Ce11 . 136.35(8) yes
O191 2_486 Ce7 . O128 . 101.44(11) yes
O274 2_486 Ce7 . O128 . 122.40(12) yes
Ce11 . Ce7 . O128 . 82.04(8) yes
O191 2_486 Ce7 . O130 . 69.71(10) yes
O274 2_486 Ce7 . O130 . 169.34(11) yes
Ce11 . Ce7 . O130 . 34.49(7) yes
O128 . Ce7 . O130 . 66.31(11) yes
O191 2_486 Ce7 . O168 . 107.36(11) yes
O274 2_486 Ce7 . O168 . 111.55(11) yes
Ce11 . Ce7 . O168 . 87.41(8) yes
O128 . Ce7 . O168 . 110.77(11) yes
O130 . Ce7 . O168 . 67.44(11) yes
O191 2_486 Ce7 . N192 . 170.96(12) yes
O274 2_486 Ce7 . N192 . 74.08(12) yes
Ce11 . Ce7 . N192 . 149.37(9) yes
O128 . Ce7 . N192 . 75.39(12) yes
O130 . Ce7 . N192 . 115.64(12) yes
O168 . Ce7 . N192 . 81.65(12) yes
Ce5 . Ce8 . Ce12 2_486 60.566(6) yes
Ce5 . Ce8 . Ce3 2_486 91.600(7) yes
Ce12 2_486 Ce8 . Ce3 2_486 62.619(7) yes
Ce5 . Ce8 . O129 2_486 95.98(7) yes
Ce12 2_486 Ce8 . O129 2_486 39.30(7) yes
Ce3 2_486 Ce8 . O129 2_486 39.46(7) yes
Ce5 . Ce8 . O128 2_486 85.94(8) yes
Ce12 2_486 Ce8 . O128 2_486 87.00(8) yes
Ce3 2_486 Ce8 . O128 2_486 32.28(9) yes
O129 2_486 Ce8 . O128 2_486 71.72(11) yes
Ce5 . Ce8 . O67 . 164.04(8) yes
Ce12 2_486 Ce8 . O67 . 109.05(8) yes
Ce3 2_486 Ce8 . O67 . 72.49(8) yes
O129 2_486 Ce8 . O67 . 71.03(11) yes
O128 2_486 Ce8 . O67 . 81.22(12) yes
Ce5 . Ce8 . O80 . 119.67(10) yes
Ce12 2_486 Ce8 . O80 . 170.66(12) yes
Ce3 2_486 Ce8 . O80 . 108.34(11) yes
O129 2_486 Ce8 . O80 . 135.08(13) yes
O128 2_486 Ce8 . O80 . 83.73(14) yes
Ce5 . Ce8 . O89 . 109.55(9) yes
Ce12 2_486 Ce8 . O89 . 72.02(9) yes
Ce3 2_486 Ce8 . O89 . 109.94(9) yes
O129 2_486 Ce8 . O89 . 71.56(12) yes
O128 2_486 Ce8 . O89 . 141.32(12) yes
Ce5 . Ce8 . O127 . 37.67(8) yes
Ce12 2_486 Ce8 . O127 . 94.99(8) yes
Ce3 2_486 Ce8 . O127 . 95.16(8) yes
O129 2_486 Ce8 . O127 . 121.15(11) yes
O128 2_486 Ce8 . O127 . 71.47(11) yes
Ce5 . Ce8 . O170 . 33.67(8) yes
Ce12 2_486 Ce8 . O170 . 32.39(9) yes
Ce3 2_486 Ce8 . O170 . 87.26(8) yes
O129 2_486 Ce8 . O170 . 71.67(11) yes
O128 2_486 Ce8 . O170 . 99.78(12) yes
Ce5 . Ce8 . O275 . 86.10(12) yes
Ce12 2_486 Ce8 . O275 . 114.07(14) yes
Ce3 2_486 Ce8 . O275 . 176.65(14) yes
O129 2_486 Ce8 . O275 . 138.36(14) yes
O128 2_486 Ce8 . O275 . 149.60(14) yes
O67 . Ce8 . O80 . 68.40(13) yes
O67 . Ce8 . O89 . 75.81(12) yes
O80 . Ce8 . O89 . 115.00(14) yes
O67 . Ce8 . O127 . 142.48(11) yes
O80 . Ce8 . O127 . 83.17(13) yes
O89 . Ce8 . O127 . 140.56(12) yes
O67 . Ce8 . O170 . 140.22(12) yes
O80 . Ce8 . O170 . 151.35(13) yes
O89 . Ce8 . O170 . 79.78(12) yes
O127 . Ce8 . O170 . 71.33(12) yes
O67 . Ce8 . O275 . 109.73(15) yes
O80 . Ce8 . O275 . 74.94(18) yes
O89 . Ce8 . O275 . 68.67(14) yes
O127 . Ce8 . O275 . 84.51(13) yes
O170 . Ce8 . O275 . 89.48(16) yes
Ce2 . Ce9 . Ce6 2_486 93.406(8) yes
Ce2 . Ce9 . Ce11 . 61.654(6) yes
Ce6 2_486 Ce9 . Ce11 . 60.479(6) yes
Ce2 . Ce9 . O272 . 49.84(7) yes
Ce6 2_486 Ce9 . O272 . 47.75(7) yes
Ce11 . Ce9 . O272 . 61.26(7) yes
Ce2 . Ce9 . O273 . 93.31(7) yes
Ce6 2_486 Ce9 . O273 . 34.44(7) yes
Ce11 . Ce9 . O273 . 36.61(7) yes
O272 . Ce9 . O273 . 66.96(11) yes
Ce2 . Ce9 . O274 . 139.41(8) yes
Ce6 2_486 Ce9 . O274 . 91.62(8) yes
Ce11 . Ce9 . O274 . 86.61(8) yes
O272 . Ce9 . O274 . 136.20(11) yes
O273 . Ce9 . O274 . 69.58(11) yes
Ce2 . Ce9 . O132 . 37.29(8) yes
Ce6 2_486 Ce9 . O132 . 92.72(8) yes
Ce11 . Ce9 . O132 . 36.20(8) yes
O272 . Ce9 . O132 . 69.84(11) yes
O273 . Ce9 . O132 . 72.76(11) yes
Ce2 . Ce9 . O144 . 41.32(7) yes
Ce6 2_486 Ce9 . O144 . 116.47(7) yes
Ce11 . Ce9 . O144 . 102.97(7) yes
O272 . Ce9 . O144 . 69.89(10) yes
O273 . Ce9 . O144 . 132.09(11) yes
Ce2 . Ce9 . C145 . 62.00(10) yes
Ce6 2_486 Ce9 . C145 . 107.47(10) yes
Ce11 . Ce9 . C145 . 120.97(10) yes
O272 . Ce9 . C145 . 70.01(12) yes
O273 . Ce9 . C145 . 136.59(12) yes
Ce2 . Ce9 . O146 . 79.87(8) yes
Ce6 2_486 Ce9 . O146 . 90.35(8) yes
Ce11 . Ce9 . O146 . 127.73(8) yes
O272 . Ce9 . O146 . 67.05(11) yes
O273 . Ce9 . O146 . 124.28(11) yes
Ce2 . Ce9 . O156 . 84.45(8) yes
Ce6 2_486 Ce9 . O156 . 150.32(8) yes
Ce11 . Ce9 . O156 . 93.20(8) yes
O272 . Ce9 . O156 . 133.64(11) yes
O273 . Ce9 . O156 . 115.98(11) yes
Ce2 . Ce9 . O183 . 126.46(9) yes
Ce6 2_486 Ce9 . O183 . 128.23(9) yes
Ce11 . Ce9 . O183 . 162.67(9) yes
O272 . Ce9 . O183 . 136.07(11) yes
O273 . Ce9 . O183 . 140.22(12) yes
Ce2 . Ce9 . O198 . 122.81(8) yes
Ce6 2_486 Ce9 . O198 . 43.69(8) yes
Ce11 . Ce9 . O198 . 103.53(8) yes
O272 . Ce9 . O198 . 74.00(11) yes
O273 . Ce9 . O198 . 70.66(11) yes
O274 . Ce9 . O132 . 102.27(11) yes
O274 . Ce9 . O144 . 151.58(11) yes
O132 . Ce9 . O144 . 73.73(11) yes
O274 . Ce9 . C145 . 151.56(13) yes
O132 . Ce9 . C145 . 97.76(12) yes
O144 . Ce9 . C145 . 25.55(12) yes
O274 . Ce9 . O146 . 140.37(11) yes
O132 . Ce9 . O146 . 117.16(11) yes
O144 . Ce9 . O146 . 49.75(11) yes
C145 . Ce9 . O146 . 24.77(12) yes
O274 . Ce9 . O156 . 72.01(11) yes
O132 . Ce9 . O156 . 67.91(11) yes
O144 . Ce9 . O156 . 80.70(11) yes
C145 . Ce9 . O156 . 97.63(13) yes
O146 . Ce9 . O156 . 118.17(11) yes
O274 . Ce9 . O183 . 78.58(12) yes
O132 . Ce9 . O183 . 139.04(12) yes
O144 . Ce9 . O183 . 86.48(12) yes
C145 . Ce9 . O183 . 73.06(13) yes
O146 . Ce9 . O183 . 69.41(12) yes
O274 . Ce9 . O198 . 86.99(11) yes
O132 . Ce9 . O198 . 136.07(11) yes
O144 . Ce9 . O198 . 115.80(11) yes
C145 . Ce9 . O198 . 92.46(12) yes
O146 . Ce9 . O198 . 67.85(11) yes
O156 . Ce9 . O183 . 73.80(12) yes
O156 . Ce9 . O198 . 152.37(11) yes
O183 . Ce9 . O198 . 84.79(12) yes
Ce7 2_486 Ce10 . Ce5 . 60.053(6) yes
Ce7 2_486 Ce10 . Ce1 . 91.795(7) yes
Ce5 . Ce10 . Ce1 . 61.356(7) yes
Ce7 2_486 Ce10 . O78 . 88.11(10) yes
Ce5 . Ce10 . O78 . 119.61(10) yes
Ce1 . Ce10 . O78 . 178.73(11) yes
Ce7 2_486 Ce10 . O274 . 33.54(8) yes
Ce5 . Ce10 . O274 . 86.24(8) yes
Ce1 . Ce10 . O274 . 87.05(8) yes
O78 . Ce10 . O274 . 92.18(14) yes
Ce7 2_486 Ce10 . O127 . 37.62(8) yes
Ce5 . Ce10 . O127 . 38.14(8) yes
Ce1 . Ce10 . O127 . 95.97(8) yes
O78 . Ce10 . O127 . 84.73(13) yes
O274 . Ce10 . O127 . 71.16(11) yes
Ce7 2_486 Ce10 . O156 . 95.86(8) yes
Ce5 . Ce10 . O156 . 96.41(8) yes
Ce1 . Ce10 . O156 . 39.00(8) yes
O78 . Ce10 . O156 . 139.75(13) yes
O274 . Ce10 . O156 . 71.54(11) yes
Ce7 2_486 Ce10 . O157 . 86.53(8) yes
Ce5 . Ce10 . O157 . 33.99(9) yes
Ce1 . Ce10 . O157 . 33.02(9) yes
O78 . Ce10 . O157 . 148.21(14) yes
O274 . Ce10 . O157 . 100.29(12) yes
Ce7 2_486 Ce10 . O160 . 163.90(9) yes
Ce5 . Ce10 . O160 . 109.83(9) yes
Ce1 . Ce10 . O160 . 72.11(9) yes
O78 . Ce10 . O160 . 107.98(13) yes
O274 . Ce10 . O160 . 141.42(12) yes
Ce7 2_486 Ce10 . O173 . 119.38(10) yes
Ce5 . Ce10 . O173 . 78.92(11) yes
Ce1 . Ce10 . O173 . 106.22(11) yes
O78 . Ce10 . O173 . 74.91(16) yes
O274 . Ce10 . O173 . 151.69(13) yes
Ce7 2_486 Ce10 . O181 . 108.49(8) yes
Ce5 . Ce10 . O181 . 163.62(8) yes
Ce1 . Ce10 . O181 . 110.18(9) yes
O78 . Ce10 . O181 . 68.67(13) yes
O274 . Ce10 . O181 . 79.09(12) yes
O127 . Ce10 . O156 . 121.35(11) yes
O127 . Ce10 . O157 . 72.13(12) yes
O156 . Ce10 . O157 . 72.01(12) yes
O127 . Ce10 . O160 . 141.29(11) yes
O156 . Ce10 . O160 . 71.94(11) yes
O157 . Ce10 . O160 . 79.79(12) yes
O127 . Ce10 . O173 . 82.47(13) yes
O156 . Ce10 . O173 . 133.65(13) yes
O157 . Ce10 . O173 . 80.58(14) yes
O160 . Ce10 . O173 . 66.84(13) yes
O127 . Ce10 . O181 . 139.05(12) yes
O156 . Ce10 . O181 . 72.14(11) yes
O157 . Ce10 . O181 . 142.26(12) yes
O160 . Ce10 . O181 . 78.32(12) yes
O173 . Ce10 . O181 . 117.44(13) yes
Ce5 2_486 Ce11 . Ce7 . 58.908(6) yes
Ce5 2_486 Ce11 . Ce7 2_486 92.026(7) yes
Ce7 . Ce11 . Ce7 2_486 121.145(7) yes
Ce5 2_486 Ce11 . Ce3 . 90.490(7) yes
Ce7 . Ce11 . Ce3 . 60.059(6) yes
Ce7 2_486 Ce11 . Ce3 . 177.459(8) yes
Ce5 2_486 Ce11 . Ce1 . 177.597(8) yes
Ce7 . Ce11 . Ce1 . 119.573(8) yes
Ce7 2_486 Ce11 . Ce1 . 90.374(7) yes
Ce3 . Ce11 . Ce1 . 87.109(7) yes
Ce5 2_486 Ce11 . Ce9 . 119.591(8) yes
Ce7 . Ce11 . Ce9 . 177.812(8) yes
Ce7 2_486 Ce11 . Ce9 . 59.926(6) yes
Ce3 . Ce11 . Ce9 . 118.958(8) yes
Ce1 . Ce11 . Ce9 . 61.867(6) yes
Ce5 2_486 Ce11 . O191 2_486 34.51(7) yes
Ce7 . Ce11 . O191 2_486 34.31(7) yes
Ce7 2_486 Ce11 . O191 2_486 92.40(7) yes
Ce3 . Ce11 . O191 2_486 89.48(7) yes
Ce1 . Ce11 . O191 2_486 145.24(7) yes
Ce5 2_486 Ce11 . O270 2_486 35.12(8) yes
Ce7 . Ce11 . O270 2_486 89.52(8) yes
Ce7 2_486 Ce11 . O270 2_486 90.01(8) yes
Ce3 . Ce11 . O270 2_486 92.25(8) yes
Ce1 . Ce11 . O270 2_486 145.06(8) yes
Ce5 2_486 Ce11 . O273 . 89.71(8) yes
Ce7 . Ce11 . O273 . 143.65(8) yes
Ce7 2_486 Ce11 . O273 . 35.08(7) yes
Ce3 . Ce11 . O273 . 145.35(8) yes
Ce1 . Ce11 . O273 . 92.33(8) yes
Ce5 2_486 Ce11 . O130 . 90.02(8) yes
Ce7 . Ce11 . O130 . 35.57(8) yes
Ce7 2_486 Ce11 . O130 . 143.78(8) yes
Ce3 . Ce11 . O130 . 35.82(8) yes
Ce1 . Ce11 . O130 . 87.97(8) yes
Ce5 2_486 Ce11 . O132 . 144.96(7) yes
Ce7 . Ce11 . O132 . 145.51(8) yes
Ce7 2_486 Ce11 . O132 . 88.12(8) yes
Ce3 . Ce11 . O132 . 90.03(8) yes
Ce1 . Ce11 . O132 . 35.25(7) yes
Ce5 2_486 Ce11 . O133 . 88.20(8) yes
Ce7 . Ce11 . O133 . 88.25(8) yes
Ce7 2_486 Ce11 . O133 . 145.32(7) yes
Ce3 . Ce11 . O133 . 35.13(7) yes
Ce1 . Ce11 . O133 . 89.90(8) yes
Ce5 2_486 Ce11 . O154 . 144.47(8) yes
Ce7 . Ce11 . O154 . 90.35(8) yes
Ce7 2_486 Ce11 . O154 . 89.50(8) yes
Ce3 . Ce11 . O154 . 88.24(8) yes
Ce1 . Ce11 . O154 . 35.40(8) yes
Ce5 2_486 Ce11 . O191 . 92.45(7) yes
Ce7 . Ce11 . O191 . 92.46(7) yes
Ce7 2_486 Ce11 . O191 . 34.24(7) yes
Ce3 . Ce11 . O191 . 145.26(7) yes
Ce1 . Ce11 . O191 . 89.46(7) yes
Ce9 . Ce11 . O191 2_486 145.31(7) yes
Ce9 . Ce11 . O270 2_486 88.56(8) yes
O191 2_486 Ce11 . O270 2_486 69.62(10) yes
Ce9 . Ce11 . O273 . 36.06(8) yes
O191 2_486 Ce11 . O273 . 109.34(11) yes
O270 2_486 Ce11 . O273 . 69.07(11) yes
Ce9 . Ce11 . O130 . 144.77(8) yes
O191 2_486 Ce11 . O130 . 69.87(11) yes
O270 2_486 Ce11 . O130 . 111.26(11) yes
O273 . Ce11 . O130 . 178.81(11) yes
Ce9 . Ce11 . O132 . 34.82(8) yes
O191 2_486 Ce11 . O132 . 179.27(10) yes
O270 2_486 Ce11 . O132 . 109.86(11) yes
O273 . Ce11 . O132 . 70.82(11) yes
O130 . Ce11 . O132 . 109.98(11) yes
Ce9 . Ce11 . O133 . 90.12(8) yes
O191 2_486 Ce11 . O133 . 106.61(11) yes
O270 2_486 Ce11 . O133 . 70.79(11) yes
O273 . Ce11 . O133 . 110.27(11) yes
O130 . Ce11 . O133 . 70.89(11) yes
Ce9 . Ce11 . O154 . 91.58(8) yes
O191 2_486 Ce11 . O154 . 109.96(10) yes
O270 2_486 Ce11 . O154 . 179.34(10) yes
O273 . Ce11 . O154 . 110.72(11) yes
O130 . Ce11 . O154 . 68.94(11) yes
Ce9 . Ce11 . O191 . 89.18(7) yes
O191 2_486 Ce11 . O191 . 74.16(11) yes
O270 2_486 Ce11 . O191 . 109.54(11) yes
O273 . Ce11 . O191 . 69.31(10) yes
O130 . Ce11 . O191 . 109.54(10) yes
O132 . Ce11 . O133 . 72.68(11) yes
O132 . Ce11 . O154 . 70.56(11) yes
O133 . Ce11 . O154 . 109.85(11) yes
O132 . Ce11 . O191 . 106.54(11) yes
O133 . Ce11 . O191 . 179.22(10) yes
O154 . Ce11 . O191 . 69.82(10) yes
Ce2 . Ce12 . Ce6 2_486 94.047(8) yes
Ce2 . Ce12 . Ce8 2_486 117.020(8) yes
Ce6 2_486 Ce12 . Ce8 2_486 120.775(8) yes
Ce2 . Ce12 . O15 2_486 123.74(8) yes
Ce6 2_486 Ce12 . O15 2_486 41.06(7) yes
Ce8 2_486 Ce12 . O15 2_486 115.82(8) yes
Ce2 . Ce12 . O270 2_486 93.20(8) yes
Ce6 2_486 Ce12 . O270 2_486 35.21(8) yes
Ce8 2_486 Ce12 . O270 2_486 90.73(8) yes
O15 2_486 Ce12 . O270 2_486 68.16(10) yes
Ce2 . Ce12 . O170 2_486 139.02(8) yes
Ce6 2_486 Ce12 . O170 2_486 91.59(8) yes
Ce8 2_486 Ce12 . O170 2_486 32.24(8) yes
O15 2_486 Ce12 . O170 2_486 85.04(11) yes
O270 2_486 Ce12 . O170 2_486 69.45(11) yes
Ce2 . Ce12 . O13 . 97.26(8) yes
Ce6 2_486 Ce12 . O13 . 76.81(8) yes
Ce8 2_486 Ce12 . O13 . 138.07(8) yes
O15 2_486 Ce12 . O13 . 50.52(11) yes
O270 2_486 Ce12 . O13 . 111.80(11) yes
Ce2 . Ce12 . C14 . 115.38(9) yes
Ce6 2_486 Ce12 . C14 . 60.43(9) yes
Ce8 2_486 Ce12 . C14 . 127.20(9) yes
O15 2_486 Ce12 . C14 . 26.14(12) yes
O270 2_486 Ce12 . C14 . 92.54(12) yes
Ce2 . Ce12 . O58 . 45.36(9) yes
Ce6 2_486 Ce12 . O58 . 119.81(9) yes
Ce8 2_486 Ce12 . O58 . 117.63(9) yes
O15 2_486 Ce12 . O58 . 118.61(11) yes
O270 2_486 Ce12 . O58 . 136.32(12) yes
Ce2 . Ce12 . O91 . 130.37(9) yes
Ce6 2_486 Ce12 . O91 . 124.52(9) yes
Ce8 2_486 Ce12 . O91 . 71.89(9) yes
O15 2_486 Ce12 . O91 . 83.68(11) yes
O270 2_486 Ce12 . O91 . 136.43(12) yes
Ce2 . Ce12 . O272 . 50.32(8) yes
Ce6 2_486 Ce12 . O272 . 48.14(8) yes
Ce8 2_486 Ce12 . O272 . 151.83(7) yes
O15 2_486 Ce12 . O272 . 73.85(11) yes
O270 2_486 Ce12 . O272 . 67.60(11) yes
Ce2 . Ce12 . O129 . 83.61(8) yes
Ce6 2_486 Ce12 . O129 . 150.54(8) yes
Ce8 2_486 Ce12 . O129 . 40.03(8) yes
O15 2_486 Ce12 . O129 . 152.64(11) yes
O270 2_486 Ce12 . O129 . 115.42(11) yes
Ce2 . Ce12 . O133 . 37.63(8) yes
Ce6 2_486 Ce12 . O133 . 93.38(8) yes
Ce8 2_486 Ce12 . O133 . 85.87(8) yes
O15 2_486 Ce12 . O133 . 134.39(11) yes
O270 2_486 Ce12 . O133 . 72.22(11) yes
O170 2_486 Ce12 . O13 . 123.50(11) yes
O170 2_486 Ce12 . C14 . 102.63(13) yes
O13 . Ce12 . C14 . 25.04(12) yes
O170 2_486 Ce12 . O58 . 148.58(12) yes
O13 . Ce12 . O58 . 69.72(11) yes
C14 . Ce12 . O58 . 94.67(13) yes
O170 2_486 Ce12 . O91 . 75.81(12) yes
O13 . Ce12 . O91 . 67.45(12) yes
C14 . Ce12 . O91 . 69.99(12) yes
O58 . Ce12 . O91 . 86.01(12) yes
O170 2_486 Ce12 . O272 . 136.62(11) yes
O13 . Ce12 . O272 . 69.28(11) yes
C14 . Ce12 . O272 . 73.72(12) yes
O58 . Ce12 . O272 . 73.33(12) yes
O91 . Ce12 . O272 . 136.26(11) yes
O170 2_486 Ce12 . O129 . 72.26(12) yes
O13 . Ce12 . O129 . 132.65(11) yes
C14 . Ce12 . O129 . 145.96(12) yes
O58 . Ce12 . O129 . 78.69(12) yes
O91 . Ce12 . O129 . 76.22(12) yes
O170 2_486 Ce12 . O133 . 101.55(11) yes
O13 . Ce12 . O133 . 133.74(11) yes
C14 . Ce12 . O133 . 144.49(12) yes
O58 . Ce12 . O133 . 77.25(11) yes
O91 . Ce12 . O133 . 141.87(12) yes
O272 . Ce12 . O129 . 133.39(11) yes
O272 . Ce12 . O133 . 70.83(11) yes
O129 . Ce12 . O133 . 67.08(11) yes
Ce12 . O13 . C14 . 91.7(3) yes
O15 2_486 C14 . Ce12 . 59.0(2) yes
O15 2_486 C14 . O13 . 119.8(4) yes
Ce12 . C14 . O13 . 63.2(2) yes
O15 2_486 C14 . C16 . 118.0(4) yes
Ce12 . C14 . C16 . 160.7(3) yes
O13 . C14 . C16 . 122.1(4) yes
Ce12 2_486 O15 . Ce6 . 96.64(11) yes
Ce12 2_486 O15 . C14 2_486 94.8(3) yes
Ce6 . O15 . C14 2_486 128.2(3) yes
C14 . C16 . C17 . 119.1(5) yes
C14 . C16 . C21 . 120.0(5) yes
C17 . C16 . C21 . 120.8(5) yes
C16 . C17 . C18 . 118.4(6) yes
C16 . C17 . H171 . 120.9 no
C18 . C17 . H171 . 120.8 no
C17 . C18 . C19 . 121.7(6) yes
C17 . C18 . F23 . 115.7(8) yes
C19 . C18 . F23 . 122.5(7) yes
C17 . C18 . C19 . 121.7(6) yes
C17 . C18 . H181 . 119.2 no
C19 . C18 . H181 . 119.1 no
C18 . C19 . C20 . 118.6(6) yes
C18 . C19 . H191 . 120.7 no
C20 . C19 . H191 . 120.7 no
C19 . C20 . C21 . 122.2(6) yes
C19 . C20 . H201 . 118.9 no
C21 . C20 . H201 . 118.9 no
C19 . C20 . C21 . 122.2(6) yes
C19 . C20 . F22 . 122.3(6) yes
C21 . C20 . F22 . 115.3(6) yes
C16 . C21 . C20 . 118.4(5) yes
C16 . C21 . H211 . 120.8 no
C20 . C21 . H211 . 120.9 no
Ce6 . O24 . C25 . 133.6(3) yes
O24 . C25 . O26 . 125.1(4) yes
O24 . C25 . C27 . 117.5(4) yes
O26 . C25 . C27 . 117.3(4) yes
C25 . O26 . Ce4 . 132.5(3) yes
C25 . C27 . C28 . 120.0(5) yes
C25 . C27 . C32 . 120.2(5) yes
C28 . C27 . C32 . 119.8(5) yes
C27 . C28 . C29 . 118.8(6) yes
C27 . C28 . H281 . 120.4 no
C29 . C28 . H281 . 120.7 no
C28 . C29 . C30 . 122.3(7) yes
C28 . C29 . H291 . 118.9 no
C30 . C29 . H291 . 118.9 no
C28 . C29 . C30 . 122.3(7) yes
C28 . C29 . F34 . 118.1(9) yes
C30 . C29 . F34 . 119.3(8) yes
C29 . C30 . C31 . 117.9(6) yes
C29 . C30 . H301 . 121.1 no
C31 . C30 . H301 . 121.0 no
C30 . C31 . C32 . 122.1(7) yes
C30 . C31 . F33 . 119.8(7) yes
C32 . C31 . F33 . 117.9(7) yes
C30 . C31 . C32 . 122.1(7) yes
C30 . C31 . H311 . 119.0 no
C32 . C31 . H311 . 118.9 no
C27 . C32 . C31 . 119.0(6) yes
C27 . C32 . H321 . 120.4 no
C31 . C32 . H321 . 120.6 no
Ce1 . O35 . Ce4 . 96.22(11) yes
Ce1 . O35 . C36 . 93.4(3) yes
Ce4 . O35 . C36 . 129.3(3) yes
Ce1 . C36 . O35 . 60.3(2) yes
Ce1 . C36 . O37 . 62.3(2) yes
O35 . C36 . O37 . 119.9(4) yes
Ce1 . C36 . C38 . 159.8(4) yes
O35 . C36 . C38 . 119.4(5) yes
O37 . C36 . C38 . 120.5(5) yes
Ce1 . O37 . C36 . 92.2(3) yes
C36 . C38 . C39 . 119.4(6) yes
C36 . C38 . C42 . 119.0(5) yes
C39 . C38 . C42 . 121.5(6) yes
C38 . C39 . C40 . 118.9(8) yes
C38 . C39 . H391 . 120.3 no
C40 . C39 . H391 . 120.8 no
C39 . C40 . C41 . 120.6(8) yes
C39 . C40 . H401 . 119.6 no
C41 . C40 . H401 . 119.8 no
C39 . C40 . C41 . 120.6(8) yes
C39 . C40 . F44 . 114.9(11) yes
C41 . C40 . F44 . 124.3(10) yes
C40 . C41 . C155 . 118.8(7) yes
C40 . C41 . H411 . 120.5 no
C155 . C41 . H411 . 120.7 no
C38 . C42 . C155 . 117.1(7) yes
C38 . C42 . H421 . 121.3 no
C155 . C42 . H421 . 121.6 no
Ce2 . O45 . Ce1 . 94.50(11) yes
Ce2 . O45 . C46 . 89.0(3) yes
Ce1 . O45 . C46 . 151.2(3) yes
Ce2 . C46 . O45 . 65.7(3) yes
Ce2 . C46 . O47 . 57.2(3) yes
O45 . C46 . O47 . 121.9(5) yes
Ce2 . C46 . C48 . 166.4(4) yes
O45 . C46 . C48 . 119.0(5) yes
O47 . C46 . C48 . 119.1(5) yes
Ce2 . O47 . C46 . 98.3(3) yes
C46 . C48 . C49 . 120.1(5) yes
C46 . C48 . C53 . 118.5(5) yes
C49 . C48 . C53 . 121.3(5) yes
C48 . C49 . C50 . 117.9(6) yes
C48 . C49 . H491 . 121.0 no
C50 . C49 . H491 . 121.1 no
C49 . C50 . C51 . 122.2(6) yes
C49 . C50 . F55 . 117.8(7) yes
C51 . C50 . F55 . 120.0(7) yes
C49 . C50 . C51 . 122.2(6) yes
C49 . C50 . H501 . 118.9 no
C51 . C50 . H501 . 118.9 no
C50 . C51 . C52 . 118.1(6) yes
C50 . C51 . H511 . 120.9 no
C52 . C51 . H511 . 121.0 no
C51 . C52 . C53 . 121.5(7) yes
C51 . C52 . H521 . 119.2 no
C53 . C52 . H521 . 119.3 no
C51 . C52 . C53 . 121.5(7) yes
C51 . C52 . F54 . 120.4(7) yes
C53 . C52 . F54 . 118.1(8) yes
C48 . C53 . C52 . 119.0(6) yes
C48 . C53 . H531 . 120.4 no
C52 . C53 . H531 . 120.6 no
Ce2 . O56 . C57 . 98.1(3) yes
O56 . C57 . Ce2 . 57.4(3) yes
O56 . C57 . O58 . 120.9(5) yes
Ce2 . C57 . O58 . 63.9(3) yes
O56 . C57 . C59 . 119.4(5) yes
Ce2 . C57 . C59 . 170.8(4) yes
O58 . C57 . C59 . 119.7(5) yes
Ce2 . O58 . C57 . 90.7(3) yes
Ce2 . O58 . Ce12 . 95.20(12) yes
C57 . O58 . Ce12 . 163.4(3) yes
C57 . C59 . C60 . 120.2(5) yes
C57 . C59 . C64 . 119.3(6) yes
C60 . C59 . C64 . 120.5(5) yes
C59 . C60 . C61 . 117.9(6) yes
C59 . C60 . H601 . 121.0 no
C61 . C60 . H601 . 121.1 no
C60 . C61 . C62 . 122.1(7) yes
C60 . C61 . F66 . 117.3(7) yes
C62 . C61 . F66 . 120.5(7) yes
C60 . C61 . C62 . 122.1(7) yes
C60 . C61 . H611 . 118.9 no
C62 . C61 . H611 . 118.9 no
C61 . C62 . C63 . 119.0(6) yes
C61 . C62 . H621 . 120.4 no
C63 . C62 . H621 . 120.6 no
C62 . C63 . C64 . 121.0(7) yes
C62 . C63 . H631 . 119.4 no
C64 . C63 . H631 . 119.6 no
C62 . C63 . C64 . 121.0(7) yes
C62 . C63 . F65 . 118.8(8) yes
C64 . C63 . F65 . 120.1(9) yes
C59 . C64 . C63 . 119.4(7) yes
C59 . C64 . H641 . 120.2 no
C63 . C64 . H641 . 120.4 no
Ce8 . O67 . C68 . 132.6(3) yes
O69 2_486 C68 . O67 . 125.9(5) yes
O69 2_486 C68 . C70 . 116.0(5) yes
O67 . C68 . C70 . 118.1(5) yes
C68 2_486 O69 . Ce3 . 136.1(3) yes
C68 . C70 . C71 . 119.2(5) yes
C68 . C70 . C75 . 120.8(5) yes
C71 . C70 . C75 . 119.9(6) yes
C70 . C71 . C72 . 118.1(7) yes
C70 . C71 . H711 . 120.8 no
C72 . C71 . H711 . 121.2 no
C71 . C72 . C73 . 122.7(8) yes
C71 . C72 . F77 . 116.1(8) yes
C73 . C72 . F77 . 121.2(7) yes
C71 . C72 . C73 . 122.7(8) yes
C71 . C72 . H721 . 118.6 no
C73 . C72 . H721 . 118.7 no
C72 . C73 . C74 . 119.2(7) yes
C72 . C73 . H731 . 120.5 no
C74 . C73 . H731 . 120.3 no
C73 . C74 . C75 . 120.4(7) yes
C73 . C74 . H741 . 119.9 no
C75 . C74 . H741 . 119.7 no
C73 . C74 . C75 . 120.4(7) yes
C73 . C74 . F76 . 132.8(10) yes
C75 . C74 . F76 . 106.2(10) yes
C74 . C75 . C70 . 119.7(7) yes
C74 . C75 . H751 . 120.4 no
C70 . C75 . H751 . 120.0 no
Ce10 . O78 . C79 . 143.6(4) yes
O78 . C79 . O80 . 124.1(5) yes
O78 . C79 . C81 . 118.5(5) yes
O80 . C79 . C81 . 117.3(5) yes
C79 . O80 . Ce8 . 140.4(4) yes
C79 . C81 . C82 . 120.6(6) yes
C79 . C81 . C86 . 120.2(6) yes
C82 . C81 . C86 . 119.2(7) yes
C81 . C82 . C83 . 119.9(10) yes
C81 . C82 . H821 . 120.0 no
C83 . C82 . H821 . 120.1 no
C82 . C83 . C84 . 121.9(11) yes
C82 . C83 . H871 . 119.0 no
C84 . C83 . H871 . 119.1 no
C82 . C83 . C84 . 121.9(11) yes
C82 . C83 . F87 . 105.9(12) yes
C84 . C83 . F87 . 132.0(11) yes
C83 . C84 . C85 . 118.8(8) yes
C83 . C84 . H841 . 120.6 no
C85 . C84 . H841 . 120.6 no
C84 . C85 . C86 . 121.0(10) yes
C84 . C85 . F88 . 134.1(10) yes
C86 . C85 . F88 . 104.6(11) yes
C84 . C85 . C86 . 121.0(10) yes
C84 . C85 . H881 . 119.6 no
C86 . C85 . H881 . 119.4 no
C81 . C86 . C85 . 119.1(10) yes
C81 . C86 . H861 . 120.3 no
C85 . C86 . H861 . 120.5 no
Ce8 . O89 . C90 . 130.7(3) yes
O91 2_486 C90 . O89 . 125.7(4) yes
O91 2_486 C90 . C92 . 116.4(5) yes
O89 . C90 . C92 . 117.9(5) yes
C90 2_486 O91 . Ce12 . 136.5(3) yes
C90 . C92 . C93 . 118.6(5) yes
C90 . C92 . C97 . 120.5(5) yes
C93 . C92 . C97 . 120.9(5) yes
C92 . C93 . C94 . 118.0(7) yes
C92 . C93 . H931 . 120.8 no
C94 . C93 . H931 . 121.1 no
C93 . C94 . C95 . 122.4(7) yes
C93 . C94 . H941 . 118.8 no
C95 . C94 . H941 . 118.8 no
C93 . C94 . C95 . 122.4(7) yes
C93 . C94 . F99 . 122.5(8) yes
C95 . C94 . F99 . 115.1(7) yes
C94 . C95 . C96 . 118.3(6) yes
C94 . C95 . H951 . 120.8 no
C96 . C95 . H951 . 120.9 no
C95 . C96 . C97 . 121.8(7) yes
C95 . C96 . F98 . 111.6(8) yes
C97 . C96 . F98 . 126.4(9) yes
C95 . C96 . C97 . 121.8(7) yes
C95 . C96 . H961 . 119.1 no
C97 . C96 . H961 . 119.1 no
C96 . C97 . C92 . 118.5(6) yes
C96 . C97 . H971 . 120.9 no
C92 . C97 . H971 . 120.6 no
Ce4 . O100 . C101 . 95.8(3) yes
Ce4 . C101 . O100 . 59.4(3) yes
Ce4 . C101 . O102 . 63.5(2) yes
O100 . C101 . O102 . 120.6(4) yes
Ce4 . C101 . C103 . 162.7(3) yes
O100 . C101 . C103 . 119.7(5) yes
O102 . C101 . C103 . 119.6(5) yes
Ce4 . O102 . Ce3 . 94.83(11) yes
Ce4 . O102 . C101 . 90.3(3) yes
Ce3 . O102 . C101 . 127.2(3) yes
C101 . C103 . C104 . 118.7(5) yes
C101 . C103 . C108 . 121.0(5) yes
C104 . C103 . C108 . 120.2(5) yes
C103 . C104 . C105 . 119.1(7) yes
C103 . C104 . H1041 . 120.2 no
C105 . C104 . H1041 . 120.7 no
C104 . C105 . C106 . 121.4(7) yes
C104 . C105 . H1051 . 119.2 no
C106 . C105 . H1051 . 119.4 no
C104 . C105 . C106 . 121.4(7) yes
C104 . C105 . F110 . 127.2(14) yes
C106 . C105 . F110 . 111.2(14) yes
C105 . C106 . C107 . 118.7(6) yes
C105 . C106 . H1061 . 120.6 no
C107 . C106 . H1061 . 120.6 no
C106 . C107 . C108 . 122.8(7) yes
C106 . C107 . F109 . 116.7(6) yes
C108 . C107 . F109 . 120.4(7) yes
C106 . C107 . C108 . 122.8(7) yes
C106 . C107 . H1071 . 118.6 no
C108 . C107 . H1071 . 118.6 no
C103 . C108 . C107 . 117.7(6) yes
C103 . C108 . H1081 . 121.0 no
C107 . C108 . H1081 . 121.3 no
N112 . C111 . C116 . 118.12(6) yes
N112 . C111 . H1111 . 120.1 no
C116 . C111 . H1111 . 121.8 no
C111 . N112 . C113 . 122.39(6) yes
N112 . C113 . C114 . 118.11(6) yes
N112 . C113 . H1131 . 121.3 no
C114 . C113 . H1131 . 120.6 no
C113 . C114 . C115 . 111.59(6) yes
C113 . C114 . H1141 . 125.1 no
C115 . C114 . H1141 . 123.3 no
C114 . C115 . C116 . 138.19(6) yes
C114 . C115 . H1151 . 111.5 no
C116 . C115 . H1151 . 110.3 no
C111 . C116 . C115 . 111.59(6) yes
C111 . C116 . H1161 . 123.9 no
C115 . C116 . H1161 . 124.5 no
Ce5 . O270 . Ce11 2_486 110.78(12) yes
Ce5 . O270 . Ce12 2_486 109.05(12) yes
Ce11 2_486 O270 . Ce12 2_486 108.40(12) yes
Ce5 . O270 . Ce6 . 108.76(12) yes
Ce11 2_486 O270 . Ce6 . 110.37(13) yes
Ce12 2_486 O270 . Ce6 . 109.46(12) yes
Ce9 . O272 . Ce12 . 149.85(14) yes
Ce9 . O272 . Ce6 2_486 86.31(10) yes
Ce12 . O272 . Ce6 2_486 87.54(10) yes
Ce9 . O272 . Ce2 . 84.67(9) yes
Ce12 . O272 . Ce2 . 85.74(10) yes
Ce6 2_486 O272 . Ce2 . 149.32(13) yes
Ce7 2_486 O273 . Ce11 . 110.46(12) yes
Ce7 2_486 O273 . Ce9 . 108.66(12) yes
Ce11 . O273 . Ce9 . 107.33(12) yes
Ce7 2_486 O273 . Ce6 2_486 109.64(12) yes
Ce11 . O273 . Ce6 2_486 110.09(12) yes
Ce9 . O273 . Ce6 2_486 110.63(12) yes
Ce7 2_486 O274 . Ce10 . 114.48(14) yes
Ce7 2_486 O274 . Ce9 . 114.33(13) yes
Ce10 . O274 . Ce9 . 115.10(14) yes
Ce7 2_486 O127 . Ce5 . 103.55(12) yes
Ce7 2_486 O127 . Ce8 . 105.49(13) yes
Ce5 . O127 . Ce8 . 105.57(12) yes
Ce7 2_486 O127 . Ce10 . 105.98(12) yes
Ce5 . O127 . Ce10 . 104.87(13) yes
Ce8 . O127 . Ce10 . 128.90(14) yes
Ce7 . O128 . Ce8 2_486 114.29(14) yes
Ce7 . O128 . Ce3 . 114.86(14) yes
Ce8 2_486 O128 . Ce3 . 115.23(14) yes
Ce8 2_486 O129 . Ce12 . 100.67(12) yes
Ce8 2_486 O129 . Ce3 . 100.24(12) yes
Ce12 . O129 . Ce3 . 107.32(12) yes
Ce8 2_486 O129 . H1291 . 112.9 no
Ce12 . O129 . H1291 . 117.7 no
Ce3 . O129 . H1291 . 115.7 no
Ce7 . O130 . Ce11 . 109.95(12) yes
Ce7 . O130 . Ce3 . 108.45(12) yes
Ce11 . O130 . Ce3 . 107.95(12) yes
Ce7 . O130 . Ce4 . 109.35(13) yes
Ce11 . O130 . Ce4 . 110.29(13) yes
Ce3 . O130 . Ce4 . 110.83(12) yes
Ce3 . O131 . Ce1 . 150.41(13) yes
Ce3 . O131 . Ce2 . 86.99(10) yes
Ce1 . O131 . Ce2 . 87.26(10) yes
Ce3 . O131 . Ce4 . 85.52(10) yes
Ce1 . O131 . Ce4 . 85.18(10) yes
Ce2 . O131 . Ce4 . 150.16(13) yes
Ce2 . O132 . Ce11 . 108.53(12) yes
Ce2 . O132 . Ce1 . 106.40(12) yes
Ce11 . O132 . Ce1 . 108.44(12) yes
Ce2 . O132 . Ce9 . 108.24(12) yes
Ce11 . O132 . Ce9 . 108.98(12) yes
Ce1 . O132 . Ce9 . 116.01(13) yes
Ce2 . O133 . Ce11 . 108.66(12) yes
Ce2 . O133 . Ce12 . 107.17(12) yes
Ce11 . O133 . Ce12 . 108.36(12) yes
Ce2 . O133 . Ce3 . 106.62(12) yes
Ce11 . O133 . Ce3 . 108.53(12) yes
Ce12 . O133 . Ce3 . 117.23(13) yes
Ce3 . O134 . Ce2 . 93.99(11) yes
Ce3 . O134 . C135 . 92.6(3) yes
Ce2 . O134 . C135 . 132.3(3) yes
O134 . C135 . Ce3 . 61.5(3) yes
O134 . C135 . O136 . 120.0(5) yes
Ce3 . C135 . O136 . 59.9(3) yes
O134 . C135 . C137 . 119.3(5) yes
Ce3 . C135 . C137 . 165.7(4) yes
O136 . C135 . C137 . 120.6(5) yes
Ce3 . O136 . C135 . 95.1(3) yes
C135 . C137 . C138 . 121.4(5) yes
C135 . C137 . C143 . 118.7(5) yes
C138 . C137 . C143 . 119.8(6) yes
C137 . C138 . C139 . 118.8(6) yes
C137 . C138 . H1381 . 120.6 no
C139 . C138 . H1381 . 120.6 no
C138 . C139 . C141 . 122.7(8) yes
C138 . C139 . H1391 . 118.6 no
C141 . C139 . H1391 . 118.7 no
C138 . C139 . F140 . 117.9(7) yes
C138 . C139 . C141 . 122.7(8) yes
F140 . C139 . C141 . 119.2(7) yes
C139 . C141 . C142 . 118.3(8) yes
C139 . C141 . H1411 . 120.7 no
C142 . C141 . H1411 . 121.0 no
C141 . C142 . C143 . 120.8(8) yes
C141 . C142 . F1401 . 124(5) yes
C143 . C142 . F1401 . 115(5) yes
C141 . C142 . C143 . 120.8(8) yes
C141 . C142 . H1421 . 119.7 no
C143 . C142 . H1421 . 119.5 no
C137 . C143 . C142 . 119.4(7) yes
C137 . C143 . H1431 . 120.1 no
C142 . C143 . H1431 . 120.5 no
Ce9 . O144 . Ce2 . 94.19(11) yes
Ce9 . O144 . C145 . 91.0(3) yes
Ce2 . O144 . C145 . 136.7(3) yes
O144 . C145 . Ce9 . 63.5(3) yes
O144 . C145 . O146 . 120.5(5) yes
Ce9 . C145 . O146 . 59.1(3) yes
O144 . C145 . C147 . 119.5(5) yes
Ce9 . C145 . C147 . 161.0(4) yes
O146 . C145 . C147 . 119.9(5) yes
Ce9 . O146 . C145 . 96.1(3) yes
C145 . C147 . C148 . 120.6(5) yes
C145 . C147 . C153 . 118.3(5) yes
C148 . C147 . C153 . 121.0(6) yes
C147 . C148 . C149 . 117.7(6) yes
C147 . C148 . H1481 . 121.2 no
C149 . C148 . H1481 . 121.1 no
C148 . C149 . F150 . 118.4(7) yes
C148 . C149 . C151 . 123.6(8) yes
F150 . C149 . C151 . 118.0(7) yes
C149 . C151 . C152 . 118.1(7) yes
C149 . C151 . H1511 . 121.1 no
C152 . C151 . H1511 . 120.8 no
C151 . C152 . C153 . 120.7(8) yes
C151 . C152 . H1521 . 119.9 no
C153 . C152 . H1521 . 119.4 no
C147 . C153 . C152 . 118.9(7) yes
C147 . C153 . H1531 . 120.5 no
C152 . C153 . H1531 . 120.6 no
Ce5 . O154 . Ce11 . 110.20(12) yes
Ce5 . O154 . Ce1 . 109.29(12) yes
Ce11 . O154 . Ce1 . 108.60(12) yes
Ce5 . O154 . Ce4 . 108.07(12) yes
Ce11 . O154 . Ce4 . 110.22(12) yes
Ce1 . O154 . Ce4 . 110.46(12) yes
F43 . C155 . C42 . 115.1(9) yes
F43 . C155 . C41 . 121.5(7) yes
C42 . C155 . C41 . 123.1(8) yes
C42 . C155 . C41 . 123.1(8) yes
C42 . C155 . H1551 . 118.5 no
C41 . C155 . H1551 . 118.4 no
Ce10 . O156 . Ce9 . 101.33(12) yes
Ce10 . O156 . Ce1 . 101.09(12) yes
Ce9 . O156 . Ce1 . 106.97(12) yes
Ce10 . O156 . H1561 . 111.3 no
Ce9 . O156 . H1561 . 116.0 no
Ce1 . O156 . H1561 . 117.9 no
Ce5 . O157 . Ce1 . 115.07(14) yes
Ce5 . O157 . Ce10 . 113.87(14) yes
Ce1 . O157 . Ce10 . 114.31(14) yes
Ce1 . O158 . C159 . 135.9(3) yes
O158 . C159 . O160 . 125.9(4) yes
O158 . C159 . C161 . 115.5(4) yes
O160 . C159 . C161 . 118.6(5) yes
Ce10 . O160 . C159 . 130.5(3) yes
C159 . C161 . C162 . 120.0(5) yes
C159 . C161 . C166 . 120.1(5) yes
C162 . C161 . C166 . 119.9(5) yes
C161 . C162 . C163 . 119.5(7) yes
C161 . C162 . H1621 . 120.1 no
C163 . C162 . H1621 . 120.4 no
C162 . C163 . C164 . 121.1(7) yes
C162 . C163 . H1631 . 119.5 no
C164 . C163 . H1631 . 119.5 no
C162 . C163 . C164 . 121.1(7) yes
C162 . C163 . F1671 . 118.2(13) yes
C164 . C163 . F1671 . 120.6(12) yes
C163 . C164 . C165 . 118.4(6) yes
C163 . C164 . H1641 . 120.9 no
C165 . C164 . H1641 . 120.7 no
C164 . C165 . C166 . 121.9(7) yes
C164 . C165 . F167 . 118.7(6) yes
C166 . C165 . F167 . 119.4(8) yes
C164 . C165 . C166 . 121.9(7) yes
C164 . C165 . H1651 . 119.1 no
C166 . C165 . H1651 . 119.0 no
C161 . C166 . C165 . 119.1(7) yes
C161 . C166 . H1661 . 120.4 no
C165 . C166 . H1661 . 120.5 no
Ce7 . O168 . Ce4 . 112.14(13) yes
Ce7 . O168 . Ce6 . 111.81(13) yes
Ce4 . O168 . Ce6 . 104.87(13) yes
Ce5 . O169 . Ce6 . 113.03(13) yes
Ce5 . O169 . Ce4 . 113.43(13) yes
Ce6 . O169 . Ce4 . 106.63(13) yes
Ce5 . O170 . Ce12 2_486 114.12(14) yes
Ce5 . O170 . Ce8 . 114.41(14) yes
Ce12 2_486 O170 . Ce8 . 115.37(14) yes
Ce8 . O275 . C172 . 141.3(4) yes
O275 . C172 . O173 . 125.4(5) yes
O275 . C172 . C174 . 117.7(5) yes
O173 . C172 . C174 . 116.9(5) yes
Ce10 . O173 . C172 . 140.4(4) yes
C172 . C174 . C175 . 119.6(5) yes
C172 . C174 . C180 . 119.8(5) yes
C175 . C174 . C180 . 120.6(5) yes
C174 . C175 . C176 . 117.8(7) yes
C174 . C175 . H1751 . 121.0 no
C176 . C175 . H1751 . 121.2 no
C175 . C176 . F177 . 120.6(8) yes
C175 . C176 . C178 . 122.8(7) yes
F177 . C176 . C178 . 116.6(7) yes
C175 . C176 . C178 . 122.8(7) yes
C175 . C176 . H1761 . 118.6 no
C178 . C176 . H1761 . 118.7 no
C176 . C178 . C179 . 119.0(6) yes
C176 . C178 . H1781 . 120.4 no
C179 . C178 . H1781 . 120.6 no
C178 . C179 . C180 . 120.3(7) yes
C178 . C179 . H1791 . 120.0 no
C180 . C179 . H1791 . 119.6 no
C178 . C179 . C180 . 120.3(7) yes
C178 . C179 . F25 . 106.9(16) yes
C180 . C179 . F25 . 132.7(17) yes
C174 . C180 . C179 . 119.4(7) yes
C174 . C180 . H1801 . 120.0 no
C179 . C180 . H1801 . 120.6 no
Ce10 . O181 . C182 . 132.5(3) yes
O181 . C182 . O183 . 125.3(5) yes
O181 . C182 . C184 . 118.6(4) yes
O183 . C182 . C184 . 116.1(4) yes
C182 . O183 . Ce9 . 137.5(3) yes
C182 . C184 . C185 . 118.1(5) yes
C182 . C184 . C190 . 121.7(5) yes
C185 . C184 . C190 . 120.1(5) yes
C184 . C185 . C186 . 118.1(6) yes
C184 . C185 . H1851 . 120.9 no
C186 . C185 . H1851 . 121.0 no
C185 . C186 . F187 . 118.6(7) yes
C185 . C186 . C188 . 122.7(6) yes
F187 . C186 . C188 . 118.7(6) yes
C185 . C186 . C188 . 122.7(6) yes
C185 . C186 . H1861 . 118.6 no
C188 . C186 . H1861 . 118.7 no
C186 . C188 . C189 . 118.5(6) yes
C186 . C188 . H1881 . 120.7 no
C189 . C188 . H1881 . 120.8 no
C188 . C189 . C190 . 119.8(7) yes
C188 . C189 . H1891 . 120.1 no
C190 . C189 . H1891 . 120.1 no
C188 . C189 . C190 . 119.8(7) yes
C188 . C189 . F269 . 112.2(15) yes
C190 . C189 . F269 . 127.9(16) yes
C189 . C190 . C184 . 120.7(6) yes
C189 . C190 . H1901 . 119.8 no
C184 . C190 . H1901 . 119.6 no
Ce11 . O191 . Ce11 2_486 105.84(11) yes
Ce11 . O191 . Ce5 . 110.48(12) yes
Ce11 2_486 O191 . Ce5 . 110.09(12) yes
Ce11 . O191 . Ce7 2_486 110.52(12) yes
Ce11 2_486 O191 . Ce7 2_486 110.45(12) yes
Ce5 . O191 . Ce7 2_486 109.41(12) yes
Ce7 . N192 . C193 . 122.4(3) yes
Ce7 . N192 . C197 . 121.0(3) yes
C193 . N192 . C197 . 116.6(4) yes
N192 . C193 . C194 . 123.6(5) yes
N192 . C193 . H1931 . 118.2 no
C194 . C193 . H1931 . 118.2 no
C193 . C194 . C195 . 119.1(5) yes
C193 . C194 . H1941 . 120.5 no
C195 . C194 . H1941 . 120.5 no
C194 . C195 . C196 . 118.4(5) yes
C194 . C195 . H1951 . 120.8 no
C196 . C195 . H1951 . 120.8 no
C195 . C196 . C197 . 119.0(5) yes
C195 . C196 . H1961 . 120.5 no
C197 . C196 . H1961 . 120.5 no
C196 . C197 . N192 . 123.4(5) yes
C196 . C197 . H1971 . 118.3 no
N192 . C197 . H1971 . 118.3 no
Ce6 2_486 O198 . Ce9 . 95.04(11) yes
Ce6 2_486 O198 . C199 . 92.2(3) yes
Ce9 . O198 . C199 . 127.1(3) yes
O198 . C199 . Ce6 2_486 61.6(2) yes
O198 . C199 . O200 2_486 119.9(4) yes
Ce6 2_486 C199 . O200 2_486 59.8(2) yes
O198 . C199 . C201 . 119.5(4) yes
Ce6 2_486 C199 . C201 . 166.3(3) yes
O200 2_486 C199 . C201 . 120.6(4) yes
Ce6 . O200 . C199 2_486 95.4(3) yes
C199 . C201 . C202 . 120.2(5) yes
C199 . C201 . C207 . 119.3(5) yes
C202 . C201 . C207 . 120.4(5) yes
C201 . C202 . C203 . 117.8(6) yes
C201 . C202 . H2021 . 121.1 no
C203 . C202 . H2021 . 121.1 no
C202 . C203 . C205 . 122.8(7) yes
C202 . C203 . H2031 . 118.7 no
C205 . C203 . H2031 . 118.6 no
C202 . C203 . F204 . 118.5(7) yes
C202 . C203 . C205 . 122.8(7) yes
F204 . C203 . C205 . 118.7(6) yes
C203 . C205 . C206 . 117.5(7) yes
C203 . C205 . H2051 . 121.2 no
C206 . C205 . H2051 . 121.3 no
C205 . C206 . C207 . 122.3(8) yes
C205 . C206 . F28 . 114(2) yes
C207 . C206 . F28 . 123(2) yes
C205 . C206 . C207 . 122.3(8) yes
C205 . C206 . H2061 . 118.8 no
C207 . C206 . H2061 . 118.9 no
C206 . C207 . C201 . 118.9(8) yes
C206 . C207 . H2071 . 120.7 no
C201 . C207 . H2071 . 120.4 no
Ce5 . N208 . C209 . 122.4(3) yes
Ce5 . N208 . C213 . 119.2(3) yes
C209 . N208 . C213 . 118.1(4) yes
N208 . C209 . C210 . 123.4(5) yes
N208 . C209 . H2091 . 118.3 no
C210 . C209 . H2091 . 118.3 no
C209 . C210 . C211 . 118.9(6) yes
C209 . C210 . H2101 . 120.6 no
C211 . C210 . H2101 . 120.5 no
C210 . C211 . C212 . 118.6(5) yes
C210 . C211 . H2111 . 120.7 no
C212 . C211 . H2111 . 120.7 no
C211 . C212 . C213 . 119.1(6) yes
C211 . C212 . H2121 . 120.5 no
C213 . C212 . H2121 . 120.4 no
C212 . C213 . N208 . 121.9(6) yes
C212 . C213 . H2131 . 119.0 no
N208 . C213 . H2131 . 119.0 no
C215 . N214 . C219 . 119.4(5) yes
N214 . C215 . C216 . 122.4(6) yes
N214 . C215 . H2151 . 118.9 no
C216 . C215 . H2151 . 118.8 no
C215 . C216 . C217 . 119.3(7) yes
C215 . C216 . H2161 . 120.3 no
C217 . C216 . H2161 . 120.3 no
C216 . C217 . C218 . 118.2(7) yes
C216 . C217 . H2171 . 120.8 no
C218 . C217 . H2171 . 120.9 no
C217 . C218 . C219 . 119.0(7) yes
C217 . C218 . H2181 . 120.5 no
C219 . C218 . H2181 . 120.5 no
C218 . C219 . N214 . 121.6(6) yes
C218 . C219 . H2191 . 119.2 no
N214 . C219 . H2191 . 119.2 no
C221 . N220 . C225 . 118.7(5) yes
N220 . C221 . C222 . 121.8(6) yes
N220 . C221 . H2211 . 119.1 no
C222 . C221 . H2211 . 119.1 no
C221 . C222 . C223 . 119.8(7) yes
C221 . C222 . H2221 . 120.1 no
C223 . C222 . H2221 . 120.1 no
C222 . C223 . C224 . 118.1(6) yes
C222 . C223 . H2231 . 121.0 no
C224 . C223 . H2231 . 120.9 no
C223 . C224 . C225 . 118.9(7) yes
C223 . C224 . H2241 . 120.6 no
C225 . C224 . H2241 . 120.6 no
C224 . C225 . N220 . 122.7(6) yes
C224 . C225 . H2251 . 118.6 no
N220 . C225 . H2251 . 118.7 no
C227 . N226 . C231 . 116.8(6) yes
N226 . C227 . C228 . 124.5(7) yes
N226 . C227 . H2271 . 117.8 no
C228 . C227 . H2271 . 117.7 no
C227 . C228 . C229 . 118.0(6) yes
C227 . C228 . H2281 . 121.0 no
C229 . C228 . H2281 . 121.0 no
C228 . C229 . C230 . 117.5(6) yes
C228 . C229 . H2291 . 121.3 no
C230 . C229 . H2291 . 121.2 no
C229 . C230 . C231 . 119.2(6) yes
C229 . C230 . H2301 . 120.4 no
C231 . C230 . H2301 . 120.4 no
C230 . C231 . N226 . 123.9(6) yes
C230 . C231 . H2311 . 118.0 no
N226 . C231 . H2311 . 118.1 no
C233 . C232 . N237 . 122.5(7) yes
C233 . C232 . H2321 . 118.8 no
N237 . C232 . H2321 . 118.8 no
C232 . C233 . C234 . 119.1(8) yes
C232 . C233 . H2331 . 120.4 no
C234 . C233 . H2331 . 120.5 no
C233 . C234 . C235 . 119.1(8) yes
C233 . C234 . H2341 . 120.4 no
C235 . C234 . H2341 . 120.5 no
C234 . C235 . C236 . 118.7(8) yes
C234 . C235 . H2351 . 120.7 no
C236 . C235 . H2351 . 120.7 no
C235 . C236 . N237 . 124.3(9) yes
C235 . C236 . H2361 . 118.0 no
N237 . C236 . H2361 . 117.8 no
C236 . N237 . C232 . 116.3(8) yes
C239 . N238 . C243 . 119.3(14) yes
N238 . C239 . C240 . 119.9(14) yes
N238 . C239 . H2391 . 120.0 no
C240 . C239 . H2391 . 120.1 no
C239 . C240 . C241 . 118.7(17) yes
C239 . C240 . H2401 . 120.6 no
C241 . C240 . H2401 . 120.7 no
C240 . C241 . C242 . 119.0(17) yes
C240 . C241 . H2411 . 120.4 no
C242 . C241 . H2411 . 120.6 no
C241 . C242 . C243 . 120.3(14) yes
C241 . C242 . H2421 . 120.0 no
C243 . C242 . H2421 . 119.7 no
N238 . C243 . C242 . 121.7(14) yes
N238 . C243 . H2431 . 118.7 no
C242 . C243 . H2431 . 119.6 no
N245 . C244 . C249 . 123.5(14) yes
N245 . C244 . H2441 . 117.9 no
C249 . C244 . H2441 . 118.6 no
C244 . N245 . C246 . 114.8(15) yes
N245 . C246 . C247 . 122.5(14) yes
N245 . C246 . H2461 . 118.4 no
C247 . C246 . H2461 . 119.1 no
C246 . C247 . C248 . 118.9(16) yes
C246 . C247 . H2471 . 120.8 no
C248 . C247 . H2471 . 120.4 no
C247 . C248 . C249 . 122.5(17) yes
C247 . C248 . H2481 . 118.5 no
C249 . C248 . H2481 . 119.0 no
C244 . C249 . C248 . 117.8(15) yes
C244 . C249 . H2491 . 121.7 no
C248 . C249 . H2491 . 120.6 no
C251 . C250 . C255 . 123.34(6) yes
C251 . C250 . H2501 . 118.8 no
C255 . C250 . H2501 . 117.8 no
C250 . C251 . C252 . 118.75(6) yes
C250 . C251 . H2511 . 120.9 no
C252 . C251 . H2511 . 120.3 no
C251 . C252 . C253 . 123.30(6) yes
C251 . C252 . H2521 . 119.5 no
C253 . C252 . H2521 . 117.2 no
C252 . C253 . N254 . 110.43(6) yes
C252 . C253 . H2531 . 126.1 no
N254 . C253 . H2531 . 123.4 no
C253 . N254 . C255 . 133.65(6) yes
C250 . C255 . N254 . 110.45(6) yes
C250 . C255 . H2551 . 125.5 no
N254 . C255 . H2551 . 124.1 no
C257 . C256 . C261 . 115.20(6) yes
C257 . C256 . H2561 . 114.5 no
C261 . C256 . H2561 . 130.3 no
C256 . C257 . C258 . 117.62(6) yes
C256 . C257 . H2571 . 130.5 no
C258 . C257 . H2571 . 111.9 no
C257 . C258 . C259 . 115.21(6) yes
C257 . C258 . H2581 . 138.7 no
C259 . C258 . H2581 . 106.0 no
C258 . C259 . N260 . 131.67(6) yes
C258 . C259 . H2591 . 135.1 no
N260 . C259 . H2591 . 93.2 no
C259 . N260 . C261 . 108.61(6) yes
N260 . C261 . C256 . 131.68(6) yes
N260 . C261 . H2611 . 125.9 no
C256 . C261 . H2611 . 102.4 no
C263 . C262 . C267 . 116.96(6) yes
C263 . C262 . H2621 . 122.3 no
C267 . C262 . H2621 . 120.8 no
C262 . C263 . C264 . 115.44(6) yes
C262 . C263 . H2631 . 122.2 no
C264 . C263 . H2631 . 122.4 no
C263 . C264 . C265 . 116.96(6) yes
C263 . C264 . H2641 . 122.1 no
C265 . C264 . H2641 . 120.9 no
C264 . C265 . N266 . 132.76(6) yes
C264 . C265 . H2651 . 113.6 no
N266 . C265 . H2651 . 113.6 no
C265 . N266 . C267 . 105.09(6) yes
C262 . C267 . N266 . 132.75(6) yes
C262 . C267 . H2671 . 113.8 no
N266 . C267 . H2671 . 113.4 no

loop_
_geom_bond_atom_site_label_1
_geom_bond_site_symmetry_1
_geom_bond_atom_site_label_2
_geom_bond_site_symmetry_2
_geom_bond_distance
_geom_bond_publ_flag
N121 . C122 . 1.417(6) yes
N121 . C126 . 1.431(6) yes
C122 . C123 . 1.371(6) yes
C122 . H1221 . 0.950 no
C123 . C124 . 1.531(6) yes
C123 . H1231 . 0.950 no
C124 . C125 . 1.519(6) yes
C124 . H1241 . 0.950 no
C125 . C126 . 1.373(6) yes
C125 . H1251 . 0.950 no
C126 . H1261 . 0.950 no
Ce1 . Ce4 . 3.7377(3) yes
Ce1 . Ce10 . 3.6920(4) yes
Ce1 . Ce11 . 3.7246(3) yes
Ce1 . O35 . 2.530(3) yes
Ce1 . C36 . 2.906(5) yes
Ce1 . O37 . 2.576(3) yes
Ce1 . O45 . 2.393(3) yes
Ce1 . O131 . 2.652(3) yes
Ce1 . O132 . 2.266(3) yes
Ce1 . O154 . 2.276(3) yes
Ce1 . O156 . 2.368(3) yes
Ce1 . O157 . 2.208(3) yes
Ce1 . O158 . 2.379(3) yes
Ce2 . Ce3 . 3.7367(4) yes
Ce2 . Ce9 . 3.7708(3) yes
Ce2 . Ce12 . 3.7503(3) yes
Ce2 . O45 . 2.695(4) yes
Ce2 . C46 . 2.957(5) yes
Ce2 . O47 . 2.511(4) yes
Ce2 . O56 . 2.539(4) yes
Ce2 . C57 . 2.983(5) yes
Ce2 . O58 . 2.679(4) yes
Ce2 . O272 . 2.894(3) yes
Ce2 . O131 . 2.769(3) yes
Ce2 . O132 . 2.405(3) yes
Ce2 . O133 . 2.397(3) yes
Ce2 . O134 . 2.511(3) yes
Ce2 . O144 . 2.497(3) yes
Ce3 . Ce8 2_486 3.7086(3) yes
Ce3 . Ce11 . 3.7277(3) yes
Ce3 . O69 . 2.382(4) yes
Ce3 . O102 . 2.473(3) yes
Ce3 . O128 . 2.190(3) yes
Ce3 . O129 . 2.395(3) yes
Ce3 . O130 . 2.293(3) yes
Ce3 . O131 . 2.659(3) yes
Ce3 . O133 . 2.262(3) yes
Ce3 . O134 . 2.598(3) yes
Ce3 . C135 . 2.954(5) yes
Ce3 . O136 . 2.567(4) yes
Ce4 . Ce5 . 3.7712(3) yes
Ce4 . Ce7 . 3.7906(3) yes
Ce4 . O26 . 2.400(3) yes
Ce4 . O35 . 2.491(3) yes
Ce4 . O100 . 2.536(3) yes
Ce4 . C101 . 2.932(5) yes
Ce4 . O102 . 2.623(3) yes
Ce4 . O130 . 2.266(3) yes
Ce4 . O131 . 2.866(3) yes
Ce4 . O154 . 2.274(3) yes
Ce4 . O168 . 2.235(3) yes
Ce4 . O169 . 2.201(3) yes
Ce5 . Ce11 2_486 3.8386(3) yes
Ce5 . Ce6 . 3.7755(3) yes
Ce5 . Ce8 . 3.7865(3) yes
Ce5 . Ce10 . 3.7588(3) yes
Ce5 . O270 . 2.362(3) yes
Ce5 . O127 . 2.402(3) yes
Ce5 . O154 . 2.385(3) yes
Ce5 . O157 . 2.298(3) yes
Ce5 . O169 . 2.310(3) yes
Ce5 . O170 . 2.305(3) yes
Ce5 . O191 . 2.316(3) yes
Ce5 . N208 . 2.678(4) yes
Ce6 . Ce9 2_486 3.7513(3) yes
Ce6 . O198 2_486 2.601(3) yes
Ce6 . O272 2_486 2.783(3) yes
Ce6 . Ce12 2_486 3.7325(3) yes
Ce6 . C199 2_486 2.954(5) yes
Ce6 . O273 2_486 2.267(3) yes
Ce6 . O15 . 2.468(3) yes
Ce6 . O24 . 2.399(3) yes
Ce6 . O270 . 2.282(3) yes
Ce6 . O168 . 2.235(3) yes
Ce6 . O169 . 2.217(3) yes
Ce6 . O200 . 2.564(3) yes
Ce7 . Ce11 2_486 3.8498(3) yes
Ce7 . Ce10 2_486 3.7912(3) yes
Ce7 . O127 2_486 2.407(3) yes
Ce7 . O273 2_486 2.361(3) yes
Ce7 . O191 2_486 2.313(3) yes
Ce7 . O274 2_486 2.302(3) yes
Ce7 . Ce11 . 3.8449(3) yes
Ce7 . O128 . 2.308(3) yes
Ce7 . O130 . 2.379(3) yes
Ce7 . O168 . 2.333(3) yes
Ce7 . N192 . 2.655(4) yes
Ce8 . Ce12 2_486 3.7245(3) yes
Ce8 . O129 2_486 2.438(3) yes
Ce8 . O128 2_486 2.202(3) yes
Ce8 . O67 . 2.446(4) yes
Ce8 . O80 . 2.358(4) yes
Ce8 . O89 . 2.469(3) yes
Ce8 . O127 . 2.353(3) yes
Ce8 . O170 . 2.199(3) yes
Ce8 . O275 . 2.352(4) yes
Ce9 . Ce11 . 3.7218(3) yes
Ce9 . O272 . 2.701(3) yes
Ce9 . O273 . 2.295(3) yes
Ce9 . O274 . 2.200(3) yes
Ce9 . O132 . 2.247(3) yes
Ce9 . O144 . 2.649(3) yes
Ce9 . C145 . 2.960(5) yes
Ce9 . O146 . 2.556(4) yes
Ce9 . O156 . 2.395(3) yes
Ce9 . O183 . 2.360(3) yes
Ce9 . O198 . 2.484(3) yes
Ce10 . O78 . 2.348(4) yes
Ce10 . O274 . 2.206(3) yes
Ce10 . O127 . 2.340(3) yes
Ce10 . O156 . 2.413(3) yes
Ce10 . O157 . 2.187(3) yes
Ce10 . O160 . 2.483(3) yes
Ce10 . O173 . 2.385(4) yes
Ce10 . O181 . 2.494(3) yes
Ce11 . O191 2_486 2.367(3) yes
Ce11 . O270 2_486 2.302(3) yes
Ce11 . O273 . 2.325(3) yes
Ce11 . O130 . 2.316(3) yes
Ce11 . O132 . 2.325(3) yes
Ce11 . O133 . 2.330(3) yes
Ce11 . O154 . 2.310(3) yes
Ce11 . O191 . 2.371(3) yes
Ce12 . O15 2_486 2.529(3) yes
Ce12 . O270 2_486 2.289(3) yes
Ce12 . O170 2_486 2.208(3) yes
Ce12 . O13 . 2.625(3) yes
Ce12 . C14 . 2.939(5) yes
Ce12 . O58 . 2.393(3) yes
Ce12 . O91 . 2.379(3) yes
Ce12 . O272 . 2.610(3) yes
Ce12 . O129 . 2.400(3) yes
Ce12 . O133 . 2.263(3) yes
O13 . C14 . 1.245(6) yes
C14 . O15 2_486 1.299(6) yes
C14 . C16 . 1.486(6) yes
C16 . C17 . 1.395(7) yes
C16 . C21 . 1.389(7) yes
C17 . C18 . 1.392(8) yes
C17 . H171 . 0.950 no
C18 . C19 . 1.375(11) yes
C18 . F23 . 1.409(11) yes
C18 . C19 . 1.375(11) yes
C18 . H181 . 0.950 no
C19 . C20 . 1.371(10) yes
C19 . H191 . 0.950 no
C20 . C21 . 1.387(8) yes
C20 . H201 . 0.950 no
C20 . C21 . 1.387(8) yes
C20 . F22 . 1.405(10) yes
C21 . H211 . 0.950 no
O24 . C25 . 1.261(6) yes
C25 . O26 . 1.271(6) yes
C25 . C27 . 1.501(6) yes
C27 . C28 . 1.393(8) yes
C27 . C32 . 1.382(8) yes
C28 . C29 . 1.380(8) yes
C28 . H281 . 0.950 no
C29 . C30 . 1.366(11) yes
C29 . H291 . 0.950 no
C29 . C30 . 1.366(11) yes
C29 . F34 . 1.356(13) yes
C30 . C31 . 1.371(11) yes
C30 . H301 . 0.950 no
C31 . C32 . 1.381(8) yes
C31 . F33 . 1.350(10) yes
C31 . C32 . 1.381(8) yes
C31 . H311 . 0.950 no
C32 . H321 . 0.950 no
O35 . C36 . 1.290(6) yes
C36 . O37 . 1.252(6) yes
C36 . C38 . 1.497(7) yes
C38 . C39 . 1.373(9) yes
C38 . C42 . 1.389(9) yes
C39 . C40 . 1.400(9) yes
C39 . H391 . 0.950 no
C40 . C41 . 1.369(14) yes
C40 . H401 . 0.950 no
C40 . C41 . 1.369(14) yes
C40 . F44 . 1.413(18) yes
C41 . C155 . 1.361(13) yes
C41 . H411 . 0.950 no
C42 . C155 . 1.384(9) yes
C42 . H421 . 0.950 no
F43 . C155 . 1.392(12) yes
O45 . C46 . 1.268(6) yes
C46 . O47 . 1.242(7) yes
C46 . C48 . 1.515(7) yes
C48 . C49 . 1.382(8) yes
C48 . C53 . 1.380(8) yes
C49 . C50 . 1.384(8) yes
C49 . H491 . 0.950 no
C50 . C51 . 1.373(10) yes
C50 . F55 . 1.334(10) yes
C50 . C51 . 1.373(10) yes
C50 . H501 . 0.950 no
C51 . C52 . 1.384(11) yes
C51 . H511 . 0.950 no
C52 . C53 . 1.371(9) yes
C52 . H521 . 0.950 no
C52 . C53 . 1.371(9) yes
C52 . F54 . 1.327(11) yes
C53 . H531 . 0.950 no
O56 . C57 . 1.248(7) yes
C57 . O58 . 1.279(6) yes
C57 . C59 . 1.494(7) yes
C59 . C60 . 1.399(9) yes
C59 . C64 . 1.393(9) yes
C60 . C61 . 1.387(9) yes
C60 . H601 . 0.950 no
C61 . C62 . 1.378(10) yes
C61 . F66 . 1.341(10) yes
C61 . C62 . 1.378(10) yes
C61 . H611 . 0.950 no
C62 . C63 . 1.372(11) yes
C62 . H621 . 0.950 no
C63 . C64 . 1.383(9) yes
C63 . H631 . 0.950 no
C63 . C64 . 1.383(9) yes
C63 . F65 . 1.357(14) yes
C64 . H641 . 0.950 no
O67 . C68 . 1.255(6) yes
C68 . O69 2_486 1.270(6) yes
C68 . C70 . 1.505(7) yes
C70 . C71 . 1.400(9) yes
C70 . C75 . 1.375(8) yes
C71 . C72 . 1.385(10) yes
C71 . H711 . 0.950 no
C72 . C73 . 1.356(12) yes
C72 . F77 . 1.400(10) yes
C72 . C73 . 1.356(12) yes
C72 . H721 . 0.950 no
C73 . C74 . 1.364(12) yes
C73 . H731 . 0.950 no
C74 . C75 . 1.407(9) yes
C74 . H741 . 0.950 no
C74 . C75 . 1.407(9) yes
C74 . F76 . 1.55(2) yes
C75 . H751 . 0.950 no
O78 . C79 . 1.254(6) yes
C79 . O80 . 1.250(6) yes
C79 . C81 . 1.485(7) yes
C81 . C82 . 1.375(9) yes
C81 . C86 . 1.380(9) yes
C82 . C83 . 1.355(12) yes
C82 . H821 . 0.950 no
C83 . C84 . 1.35(2) yes
C83 . H871 . 0.950 no
C83 . C84 . 1.35(2) yes
C83 . F87 . 1.562(19) yes
C84 . C85 . 1.37(2) yes
C84 . H841 . 0.950 no
C85 . C86 . 1.376(12) yes
C85 . F88 . 1.588(17) yes
C85 . C86 . 1.376(12) yes
C85 . H881 . 0.950 no
C86 . H861 . 0.950 no
O89 . C90 . 1.258(6) yes
C90 . O91 2_486 1.265(6) yes
C90 . C92 . 1.511(7) yes
C92 . C93 . 1.390(8) yes
C92 . C97 . 1.388(8) yes
C93 . C94 . 1.391(8) yes
C93 . H931 . 0.950 no
C94 . C95 . 1.370(12) yes
C94 . H941 . 0.950 no
C94 . C95 . 1.370(12) yes
C94 . F99 . 1.250(11) yes
C95 . C96 . 1.372(12) yes
C95 . H951 . 0.950 no
C96 . C97 . 1.394(8) yes
C96 . F98 . 1.210(11) yes
C96 . C97 . 1.394(8) yes
C96 . H961 . 0.950 no
C97 . H971 . 0.950 no
O100 . C101 . 1.238(6) yes
C101 . O102 . 1.294(6) yes
C101 . C103 . 1.496(7) yes
C103 . C104 . 1.384(8) yes
C103 . C108 . 1.398(8) yes
C104 . C105 . 1.391(9) yes
C104 . H1041 . 0.950 no
C105 . C106 . 1.358(13) yes
C105 . H1051 . 0.950 no
C105 . C106 . 1.358(13) yes
C105 . F110 . 1.225(19) yes
C106 . C107 . 1.362(11) yes
C106 . H1061 . 0.950 no
C107 . C108 . 1.383(8) yes
C107 . F109 . 1.302(9) yes
C107 . C108 . 1.383(8) yes
C107 . H1071 . 0.950 no
C108 . H1081 . 0.950 no
C111 . N112 . 1.386(6) yes
C111 . C116 . 1.543(6) yes
C111 . H1111 . 0.950 no
N112 . C113 . 1.390(6) yes
C113 . C114 . 1.541(6) yes
C113 . H1131 . 0.950 no
C114 . C115 . 1.282(6) yes
C114 . H1141 . 0.950 no
C115 . C116 . 1.282(6) yes
C115 . H1151 . 0.950 no
C116 . H1161 . 0.950 no
O129 . H1291 . 0.950 no
O134 . C135 . 1.291(6) yes
C135 . O136 . 1.252(6) yes
C135 . C137 . 1.479(7) yes
C137 . C138 . 1.382(8) yes
C137 . C143 . 1.406(8) yes
C138 . C139 . 1.366(10) yes
C138 . H1381 . 0.950 no
C139 . C141 . 1.369(12) yes
C139 . H1391 . 0.950 no
C139 . F140 . 1.358(10) yes
C139 . C141 . 1.369(12) yes
C141 . C142 . 1.385(13) yes
C141 . H1411 . 0.950 no
C142 . C143 . 1.375(10) yes
C142 . F1401 . 1.33(10) yes
C142 . C143 . 1.375(10) yes
C142 . H1421 . 0.950 no
C143 . H1431 . 0.950 no
O144 . C145 . 1.277(6) yes
C145 . O146 . 1.247(6) yes
C145 . C147 . 1.491(7) yes
C147 . C148 . 1.402(8) yes
C147 . C153 . 1.399(9) yes
C148 . C149 . 1.372(9) yes
C148 . H1481 . 0.950 no
C149 . F150 . 1.351(9) yes
C149 . C151 . 1.379(13) yes
C151 . C152 . 1.397(14) yes
C151 . H1511 . 0.950 no
C152 . C153 . 1.396(10) yes
C152 . H1521 . 0.950 no
C153 . H1531 . 0.950 no
C155 . H1551 . 0.950 no
O156 . H1561 . 0.950 no
O158 . C159 . 1.270(6) yes
C159 . O160 . 1.240(6) yes
C159 . C161 . 1.521(7) yes
C161 . C162 . 1.380(9) yes
C161 . C166 . 1.383(8) yes
C162 . C163 . 1.396(9) yes
C162 . H1621 . 0.950 no
C163 . C164 . 1.365(12) yes
C163 . H1631 . 0.950 no
C163 . C164 . 1.365(12) yes
C163 . F1671 . 1.33(2) yes
C164 . C165 . 1.379(12) yes
C164 . H1641 . 0.950 no
C165 . C166 . 1.378(8) yes
C165 . F167 . 1.341(9) yes
C165 . C166 . 1.378(8) yes
C165 . H1651 . 0.950 no
C166 . H1661 . 0.950 no
O275 . C172 . 1.244(7) yes
C172 . O173 . 1.235(6) yes
C172 . C174 . 1.503(7) yes
C174 . C175 . 1.386(8) yes
C174 . C180 . 1.395(8) yes
C175 . C176 . 1.393(9) yes
C175 . H1751 . 0.950 no
C176 . F177 . 1.311(10) yes
C176 . C178 . 1.362(13) yes
C176 . C178 . 1.362(13) yes
C176 . H1761 . 0.950 no
C178 . C179 . 1.382(13) yes
C178 . H1781 . 0.950 no
C179 . C180 . 1.395(9) yes
C179 . H1791 . 0.950 no
C179 . C180 . 1.395(9) yes
C179 . F25 . 1.16(2) yes
C180 . H1801 . 0.950 no
O181 . C182 . 1.252(6) yes
C182 . O183 . 1.271(6) yes
C182 . C184 . 1.515(7) yes
C184 . C185 . 1.390(8) yes
C184 . C190 . 1.373(8) yes
C185 . C186 . 1.380(8) yes
C185 . H1851 . 0.950 no
C186 . F187 . 1.340(8) yes
C186 . C188 . 1.370(10) yes
C186 . C188 . 1.370(10) yes
C186 . H1861 . 0.950 no
C188 . C189 . 1.386(11) yes
C188 . H1881 . 0.950 no
C189 . C190 . 1.387(8) yes
C189 . H1891 . 0.950 no
C189 . C190 . 1.387(8) yes
C189 . F269 . 1.19(3) yes
C190 . H1901 . 0.950 no
N192 . C193 . 1.347(7) yes
N192 . C197 . 1.333(7) yes
C193 . C194 . 1.378(7) yes
C193 . H1931 . 0.950 no
C194 . C195 . 1.373(8) yes
C194 . H1941 . 0.950 no
C195 . C196 . 1.380(8) yes
C195 . H1951 . 0.950 no
C196 . C197 . 1.387(7) yes
C196 . H1961 . 0.950 no
C197 . H1971 . 0.950 no
O198 . C199 . 1.302(6) yes
C199 . O200 2_486 1.243(6) yes
C199 . C201 . 1.493(7) yes
C201 . C202 . 1.390(8) yes
C201 . C207 . 1.373(9) yes
C202 . C203 . 1.382(8) yes
C202 . H2021 . 0.950 no
C203 . C205 . 1.373(11) yes
C203 . H2031 . 0.950 no
C203 . F204 . 1.338(8) yes
C203 . C205 . 1.373(11) yes
C205 . C206 . 1.352(13) yes
C205 . H2051 . 0.950 no
C206 . C207 . 1.390(10) yes
C206 . F28 . 1.27(4) yes
C206 . C207 . 1.390(10) yes
C206 . H2061 . 0.950 no
C207 . H2071 . 0.950 no
N208 . C209 . 1.335(7) yes
N208 . C213 . 1.342(7) yes
C209 . C210 . 1.389(7) yes
C209 . H2091 . 0.950 no
C210 . C211 . 1.380(9) yes
C210 . H2101 . 0.950 no
C211 . C212 . 1.385(10) yes
C211 . H2111 . 0.950 no
C212 . C213 . 1.407(8) yes
C212 . H2121 . 0.950 no
C213 . H2131 . 0.950 no
N214 . C215 . 1.314(8) yes
N214 . C219 . 1.328(8) yes
C215 . C216 . 1.368(9) yes
C215 . H2151 . 0.950 no
C216 . C217 . 1.381(11) yes
C216 . H2161 . 0.950 no
C217 . C218 . 1.374(11) yes
C217 . H2171 . 0.950 no
C218 . C219 . 1.387(9) yes
C218 . H2181 . 0.950 no
C219 . H2191 . 0.950 no
N220 . C221 . 1.336(8) yes
N220 . C225 . 1.332(8) yes
C221 . C222 . 1.387(9) yes
C221 . H2211 . 0.950 no
C222 . C223 . 1.367(11) yes
C222 . H2221 . 0.950 no
C223 . C224 . 1.397(10) yes
C223 . H2231 . 0.950 no
C224 . C225 . 1.375(8) yes
C224 . H2241 . 0.950 no
C225 . H2251 . 0.950 no
N226 . C227 . 1.309(9) yes
N226 . C231 . 1.315(9) yes
C227 . C228 . 1.376(9) yes
C227 . H2271 . 0.950 no
C228 . C229 . 1.393(10) yes
C228 . H2281 . 0.950 no
C229 . C230 . 1.371(9) yes
C229 . H2291 . 0.950 no
C230 . C231 . 1.371(9) yes
C230 . H2301 . 0.950 no
C231 . H2311 . 0.950 no
C232 . C233 . 1.376(10) yes
C232 . N237 . 1.342(10) yes
C232 . H2321 . 0.950 no
C233 . C234 . 1.379(10) yes
C233 . H2331 . 0.950 no
C234 . C235 . 1.358(13) yes
C234 . H2341 . 0.950 no
C235 . C236 . 1.356(13) yes
C235 . H2351 . 0.950 no
C236 . N237 . 1.349(12) yes
C236 . H2361 . 0.950 no
N238 . C239 . 1.320(16) yes
N238 . C243 . 1.353(16) yes
C239 . C240 . 1.36(2) yes
C239 . H2391 . 0.950 no
C240 . C241 . 1.36(2) yes
C240 . H2401 . 0.950 no
C241 . C242 . 1.36(2) yes
C241 . H2411 . 0.950 no
C242 . C243 . 1.289(19) yes
C242 . H2421 . 0.950 no
C243 . H2431 . 0.950 no
C244 . N245 . 1.412(19) yes
C244 . C249 . 1.39(2) yes
C244 . H2441 . 0.950 no
N245 . C246 . 1.382(18) yes
C246 . C247 . 1.389(18) yes
C246 . H2461 . 0.950 no
C247 . C248 . 1.367(19) yes
C247 . H2471 . 0.950 no
C248 . C249 . 1.34(2) yes
C248 . H2481 . 0.950 no
C249 . H2491 . 0.950 no
C250 . C251 . 1.303(6) yes
C250 . C255 . 1.399(5) yes
C250 . H2501 . 0.950 no
C251 . C252 . 1.299(5) yes
C251 . H2511 . 0.950 no
C252 . C253 . 1.399(5) yes
C252 . H2521 . 0.950 no
C253 . N254 . 1.294(6) yes
C253 . H2531 . 0.950 no
N254 . C255 . 1.285(5) yes
C255 . H2551 . 0.950 no
C256 . C257 . 1.405(6) yes
C256 . C261 . 1.318(6) yes
C256 . H2561 . 0.950 no
C257 . C258 . 1.414(6) yes
C257 . H2571 . 0.950 no
C258 . C259 . 1.317(6) yes
C258 . H2581 . 0.950 no
C259 . N260 . 1.313(6) yes
C259 . H2591 . 0.950 no
N260 . C261 . 1.318(6) yes
C261 . H2611 . 0.950 no
C262 . C263 . 1.330(6) yes
C262 . C267 . 1.330(6) yes
C262 . H2621 . 0.950 no
C263 . C264 . 1.328(6) yes
C263 . H2631 . 0.950 no
C264 . C265 . 1.330(6) yes
C264 . H2641 . 0.950 no
C265 . N266 . 1.261(6) yes
C265 . H2651 . 0.950 no
N266 . C267 . 1.259(6) yes
C267 . H2671 . 0.950 no

loop_
_geom_hbond_atom_site_label_D
_geom_hbond_site_symmetry_D
_geom_hbond_atom_site_label_H
_geom_hbond_site_symmetry_H
_geom_hbond_atom_site_label_A
_geom_hbond_site_symmetry_A
_geom_hbond_angle_DHA
_geom_hbond_distance_DH
_geom_hbond_distance_HA
_geom_hbond_distance_DA
_geom_hbond_publ_flag
C122 . H1221 . C267 . 133 0.95 2.48 3.198(14) yes
C126 . H1261 . C62 1_645 147 0.95 2.38 3.218(14) yes
C49 . H491 . O158 . 176 0.95 2.48 3.432(14) yes
C60 . H601 . O91 . 165 0.95 2.45 3.381(14) yes
C111 . H1111 . C253 2_575 144 0.95 2.59 3.401(14) yes
C141 . H1411 . C265 2_585 143 0.95 2.49 3.297(14) yes
C202 . H2021 . O183 . 139 0.95 2.58 3.354(14) yes
C209 . H2091 . O170 . 122 0.95 2.45 3.069(14) yes
C213 . H2131 . O35 . 131 0.95 2.56 3.269(14) yes
C215 . H2151 . O134 1_645 149 0.95 2.48 3.328(14) yes
C219 . H2191 . O89 2_576 123 0.95 2.53 3.153(14) yes
C225 . H2251 . O160 . 128 0.95 2.47 3.150(14) yes
C232 . H2321 . O181 1_655 168 0.95 2.52 3.452(14) yes
C265 . H2651 . C141 2_585 139 0.95 2.52 3.297(14) yes
O156 . H1561 . N220 . 180 0.95 1.89 2.836(14) yes
O129 . H1291 . N214 1_465 180 0.95 1.89 2.842(14) yes
